data_4329789
loop_
_publ_author_name
'Seiji Akatsu'
'Yasunori Kanematsu'
'Taka-aki Kurihara'
'Shota Sueyoshi'
'Yasuhiro Arikawa'
'Masayoshi Onishi'
'Shoji Ishizaka'
'Noboru Kitamura'
'Yoshihide Nakao'
'Shigeyoshi Sakaki'
'Keisuke Umakoshi'

_publ_contact_author_address
;
        Division of Chemistry and Materials Science
    Graduate School of Engineering
    Nagasaki University
    Bunkyo-machi, Nagasaki 852-8521
    Japan
;
_publ_contact_author_email ' kumks@nagasaki-u.ac.jp '
_publ_contact_author_fax ' +81-95-819-2672 '
_publ_contact_author_name ' Prof. Keisuke Umakoshi '
_publ_contact_author_phone ' +81-95-819-2672 '
_publ_section_title
;
 Syntheses and Luminescent Properties of 3,5-Diphenylpyrazolato-Bridged
 Heteropolynuclear Platinum Complexes. The Influence of Chloride Ligands
 on the Emission Energy Revealed by the Systematic Replacement of Chloride
 Ligands by 3,5-Dimethylpyrazolate
;
_journal_name_full 'Inorganic Chemistry'
_journal_page_first 7977
_journal_page_last 7992
_journal_paper_doi 10.1021/ic202663q
_journal_volume 51
_journal_year 2012
_chemical_formula_moiety 'C95.50 H76 Ag4 Cl N14 O Pt2'
_chemical_formula_sum 'C95.5 H76 Ag4 Cl N14 O Pt2'
_chemical_formula_weight 2292.85
_space_group_IT_number 2
_symmetry_cell_setting triclinic
_symmetry_Int_Tables_number 2
_symmetry_space_group_name_Hall '-P 1'
_symmetry_space_group_name_H-M 'P -1'
_atom_sites_solution_hydrogens geom
_atom_sites_solution_primary direct
_atom_sites_solution_secondary difmap
_cell_angle_alpha 94.524(2)
_cell_angle_beta 92.992(2)
_cell_angle_gamma 90.787(2)
_cell_formula_units_Z 4
_cell_length_a 13.8447(4)
_cell_length_b 15.3018(5)
_cell_length_c 41.1566(13)
_cell_measurement_reflns_used 13729
_cell_measurement_temperature 296
_cell_measurement_theta_max 27.48
_cell_measurement_theta_min 3.01
_cell_volume 8678.6(5)
_computing_cell_refinement CrystalClear
_computing_data_collection 'CrystalClear (Rigaku Corp., 2000)'
_computing_data_reduction CrystalClear
_computing_molecular_graphics 'CrystalStructure 4.0'
_computing_publication_material 'CrystalStructure 4.0 (Rigaku, 2010)'
_computing_structure_refinement 'SHELXL97 (Sheldrick, 2008)'
_computing_structure_solution 'DIRDIF94 (PATTY)'
_diffrn_ambient_temperature 296
_diffrn_detector_area_resol_mean 14.71
_diffrn_measured_fraction_theta_full 0.806
_diffrn_measured_fraction_theta_max 0.806
_diffrn_measurement_device_type 'Rigaku/MSC Mercury CCD'
_diffrn_measurement_method \w
_diffrn_radiation_type 'Mo K\a'
_diffrn_radiation_wavelength 0.71070
_diffrn_reflns_av_R_equivalents 0.0380
_diffrn_reflns_limit_h_max 17
_diffrn_reflns_limit_h_min -16
_diffrn_reflns_limit_k_max 19
_diffrn_reflns_limit_k_min -18
_diffrn_reflns_limit_l_max 53
_diffrn_reflns_limit_l_min -51
_diffrn_reflns_number 54612
_diffrn_reflns_theta_full 27.49
_diffrn_reflns_theta_max 27.48
_diffrn_standards_number 0
_exptl_absorpt_coefficient_mu 4.168
_exptl_absorpt_correction_T_max 0.353
_exptl_absorpt_correction_T_min 0.152
_exptl_absorpt_correction_type multi-scan
_exptl_absorpt_process_details 'REQAB (Rigaku, 1998)'
_exptl_crystal_colour colorless
_exptl_crystal_density_diffrn 1.755
_exptl_crystal_description block
_exptl_crystal_F_000 4464.00
_exptl_crystal_size_max 0.400
_exptl_crystal_size_mid 0.400
_exptl_crystal_size_min 0.250
_refine_diff_density_max 1.630
_refine_diff_density_min -1.840
_refine_ls_extinction_method none
_refine_ls_goodness_of_fit_ref 1.128
_refine_ls_hydrogen_treatment constr
_refine_ls_number_parameters 2120
_refine_ls_number_reflns 32082
_refine_ls_number_restraints 443
_refine_ls_R_factor_gt 0.0710
_refine_ls_shift/su_max 0.002
_refine_ls_structure_factor_coef Fsqd
_refine_ls_weighting_details 'w = 1/[\s^2^(Fo^2^)+(0.0884P)^2^+102.5417P] where P=(Fo^2^+2Fc^2^)/3'
_refine_ls_weighting_scheme calc
_refine_ls_wR_factor_ref 0.2115
_reflns_number_gt 28588
_reflns_number_total 32082
_reflns_threshold_expression F^2^>2.0\s(F^2^)
_cod_data_source_file ic202663q_si_002_6.cif
_cod_data_source_block '[Pt2Ag4Cl(dmpz)(dppz)6]'
_cod_original_formula_sum 'C95.50 H76 Ag4 Cl N14 O Pt2'
_cod_database_code 4329789

loop_
_symmetry_equiv_pos_site_id
_symmetry_equiv_pos_as_xyz
1 +X,+Y,+Z
2 -X,-Y,-Z

loop_
_atom_site_label
_atom_site_type_symbol
_atom_site_fract_x
_atom_site_fract_y
_atom_site_fract_z
_atom_site_U_iso_or_equiv
_atom_site_adp_type
_atom_site_occupancy
_atom_site_symmetry_multiplicity
_atom_site_calc_flag
_atom_site_refinement_flags
Pt1 Pt 0.49119(3) 0.14071(3) 0.631720(11) 0.03720(11) Uani 1.0 2 d .
Pt2 Pt 0.19080(3) 0.31304(3) 0.590485(12) 0.03753(11) Uani 1.0 2 d .
Pt51 Pt -0.00897(3) 0.32301(3) 0.074607(10) 0.03306(10) Uani 1.0 2 d .
Pt52 Pt 0.22778(3) 0.26595(3) 0.169623(10) 0.03553(11) Uani 1.0 2 d .
Ag1 Ag 0.36326(7) 0.16381(7) 0.56916(3) 0.0522(3) Uani 1.0 2 d .
Ag2 Ag 0.43812(7) 0.33826(6) 0.59540(2) 0.0444(3) Uani 1.0 2 d .
Ag3 Ag 0.34668(8) 0.30809(7) 0.66248(3) 0.0498(3) Uani 1.0 2 d .
Ag4 Ag 0.24603(7) 0.12214(7) 0.63065(3) 0.0476(3) Uani 1.0 2 d .
Ag51 Ag 0.11416(8) 0.42233(8) 0.13101(2) 0.0527(3) Uani 1.0 2 d .
Ag52 Ag 0.24265(7) 0.30220(6) 0.08880(2) 0.0417(2) Uani 1.0 2 d .
Ag53 Ag 0.11088(7) 0.14399(6) 0.10229(2) 0.0436(3) Uani 1.0 2 d .
Ag54 Ag -0.02184(7) 0.26273(6) 0.15139(2) 0.0427(2) Uani 1.0 2 d .
Cl1 Cl 0.5392(3) 0.1557(3) 0.57901(8) 0.0473(7) Uani 1.0 2 d .
Cl51 Cl 0.0884(3) 0.4492(2) 0.07328(7) 0.0445(7) Uani 1.0 2 d .
O1 O 0.226(4) 0.681(3) 0.1325(12) 0.299(18) Uani 1.0 2 d .
O3 O 0.622(3) 0.789(3) 0.1163(10) 0.294(19) Uani 1.0 2 d .
N11 N 0.5623(8) 0.2524(7) 0.6474(3) 0.043(3) Uani 1.0 2 d .
N12 N 0.5449(8) 0.3295(7) 0.6331(3) 0.041(3) Uani 1.0 2 d .
N31 N 0.4359(9) 0.1318(7) 0.6759(3) 0.048(3) Uani 1.0 2 d .
N32 N 0.4044(9) 0.2102(8) 0.6907(3) 0.051(3) Uani 1.0 2 d .
N51 N 0.4300(8) 0.0248(7) 0.6148(3) 0.041(3) Uani 1.0 2 d .
N52 N 0.3322(7) 0.0145(7) 0.6186(3) 0.039(3) Uani 1.0 2 d .
N71 N 0.2579(7) 0.3394(7) 0.5501(3) 0.038(2) Uani 1.0 2 d .
N72 N 0.3564(8) 0.3522(7) 0.5521(3) 0.042(3) Uani 1.0 2 d .
N91 N 0.1458(7) 0.1977(7) 0.5671(3) 0.040(3) Uani 1.0 2 d .
N92 N 0.2137(8) 0.1443(7) 0.5546(3) 0.044(3) Uani 1.0 2 d .
N111 N 0.1252(7) 0.2867(7) 0.6312(3) 0.044(3) Uani 1.0 2 d .
N112 N 0.1404(8) 0.2121(7) 0.6458(3) 0.050(3) Uani 1.0 2 d .
N131 N 0.2439(8) 0.4254(7) 0.6142(3) 0.039(2) Uani 1.0 2 d .
N132 N 0.2845(8) 0.4216(7) 0.6452(3) 0.045(3) Uani 1.0 2 d .
N511 N 0.0717(8) 0.2561(8) 0.0417(3) 0.044(3) Uani 1.0 2 d .
N512 N 0.1684(7) 0.2414(7) 0.0460(3) 0.037(2) Uani 1.0 2 d .
N531 N -0.0863(7) 0.2114(7) 0.0793(3) 0.036(2) Uani 1.0 2 d .
N532 N -0.0349(7) 0.1363(7) 0.0821(3) 0.037(2) Uani 1.0 2 d .
N551 N -0.0975(8) 0.3933(7) 0.1041(3) 0.040(3) Uani 1.0 2 d .
N552 N -0.1105(8) 0.3600(7) 0.1340(3) 0.038(2) Uani 1.0 2 d .
N571 N 0.3114(8) 0.3682(7) 0.1585(3) 0.041(3) Uani 1.0 2 d .
N572 N 0.3194(7) 0.3841(7) 0.1261(3) 0.039(3) Uani 1.0 2 d .
N591 N 0.1496(8) 0.3542(7) 0.1971(3) 0.042(3) Uani 1.0 2 d .
N592 N 0.1247(8) 0.4278(7) 0.1830(3) 0.045(3) Uani 1.0 2 d .
N611 N 0.1462(8) 0.1627(7) 0.1795(3) 0.041(3) Uani 1.0 2 d .
N612 N 0.0495(7) 0.1594(7) 0.1730(3) 0.038(2) Uani 1.0 2 d .
N631 N 0.3036(9) 0.1829(7) 0.1412(3) 0.044(3) Uani 1.0 2 d .
N632 N 0.2594(8) 0.1291(7) 0.1172(3) 0.046(3) Uani 1.0 2 d .
C2 C 0.294(5) 0.753(4) 0.1299(18) 0.293(19) Uani 1.0 2 d .
C13 C 0.6173(10) 0.3885(8) 0.6426(4) 0.047(3) Uani 1.0 2 d .
C14 C 0.6839(11) 0.3482(11) 0.6632(4) 0.061(4) Uani 1.0 2 d .
C15 C 0.6487(9) 0.2642(9) 0.6654(4) 0.048(4) Uani 1.0 2 d .
C16 C 0.6183(11) 0.4769(9) 0.6307(4) 0.050(4) Uani 1.0 2 d .
C17 C 0.5306(14) 0.5212(10) 0.6259(4) 0.064(5) Uani 1.0 2 d .
C18 C 0.5349(16) 0.6035(11) 0.6137(5) 0.082(6) Uani 1.0 2 d .
C19 C 0.6207(17) 0.6433(12) 0.6073(5) 0.081(6) Uani 1.0 2 d .
C20 C 0.7043(15) 0.5995(12) 0.6128(5) 0.079(6) Uani 1.0 2 d .
C21 C 0.7026(11) 0.5160(10) 0.6240(5) 0.063(5) Uani 1.0 2 d .
C22 C 0.6912(12) 0.1958(11) 0.6851(5) 0.063(5) Uani 1.0 2 d .
C23 C 0.7735(18) 0.1541(16) 0.6764(7) 0.104(7) Uani 1.0 2 d .
C24 C 0.816(2) 0.0923(17) 0.6948(8) 0.122(10) Uani 1.0 2 d .
C25 C 0.773(3) 0.0761(18) 0.7250(7) 0.119(11) Uani 1.0 2 d .
C26 C 0.6947(18) 0.1153(19) 0.7324(6) 0.113(10) Uani 1.0 2 d .
C27 C 0.6507(13) 0.1757(17) 0.7141(6) 0.096(8) Uani 1.0 2 d .
C33 C 0.3694(13) 0.1899(11) 0.7208(4) 0.065(5) Uani 1.0 2 d .
C34 C 0.3814(12) 0.1009(10) 0.7232(4) 0.060(4) Uani 1.0 2 d .
C35 C 0.4226(10) 0.0671(9) 0.6956(4) 0.049(3) Uani 1.0 2 d .
C36 C 0.339(3) 0.258(2) 0.7431(8) 0.152(5) Uani 1.0 2 d .
C37 C 0.288(3) 0.3297(19) 0.7373(8) 0.152(5) Uani 1.0 2 d .
C38 C 0.247(3) 0.387(2) 0.7581(7) 0.152(5) Uani 1.0 2 d .
C39 C 0.259(3) 0.380(2) 0.7900(7) 0.153(5) Uani 1.0 2 d .
C40 C 0.286(3) 0.2989(18) 0.7951(8) 0.153(5) Uani 1.0 2 d .
C41 C 0.323(3) 0.241(2) 0.7735(7) 0.152(5) Uani 1.0 2 d .
C42 C 0.4511(15) -0.0246(11) 0.6877(5) 0.073(4) Uani 1.0 2 d .
C43 C 0.5401(16) -0.0491(13) 0.6815(5) 0.084(4) Uani 1.0 2 d .
C44 C 0.5652(18) -0.1371(13) 0.6755(6) 0.091(4) Uani 1.0 2 d .
C45 C 0.4964(19) -0.1994(14) 0.6770(6) 0.095(4) Uani 1.0 2 d .
C46 C 0.4083(19) -0.1780(13) 0.6835(6) 0.091(4) Uani 1.0 2 d .
C47 C 0.3819(17) -0.0893(12) 0.6900(5) 0.083(4) Uani 1.0 2 d .
C53 C 0.3080(10) -0.0683(8) 0.6073(4) 0.047(3) Uani 1.0 2 d .
C54 C 0.3902(10) -0.1112(9) 0.5973(4) 0.055(4) Uani 1.0 2 d .
C55 C 0.4638(11) -0.0502(8) 0.6013(4) 0.049(4) Uani 1.0 2 d .
C56 C 0.2108(10) -0.1054(9) 0.6095(4) 0.053(4) Uani 1.0 2 d .
C57 C 0.2000(13) -0.1906(12) 0.6187(6) 0.085(7) Uani 1.0 2 d .
C58 C 0.1087(16) -0.2248(15) 0.6235(7) 0.106(9) Uani 1.0 2 d .
C59 C 0.0279(15) -0.1776(15) 0.6183(7) 0.101(8) Uani 1.0 2 d .
C60 C 0.0370(12) -0.0945(13) 0.6081(5) 0.074(5) Uani 1.0 2 d .
C61 C 0.1273(11) -0.0588(11) 0.6046(4) 0.060(4) Uani 1.0 2 d .
C62 C 0.5656(11) -0.0654(9) 0.5932(5) 0.055(4) Uani 1.0 2 d .
C63 C 0.6463(11) -0.0238(12) 0.6114(5) 0.067(5) Uani 1.0 2 d .
C64 C 0.7388(13) -0.0444(13) 0.6023(6) 0.082(6) Uani 1.0 2 d .
C65 C 0.7539(14) -0.1062(15) 0.5784(6) 0.091(7) Uani 1.0 2 d .
C66 C 0.6768(14) -0.1470(11) 0.5604(6) 0.085(6) Uani 1.0 2 d .
C67 C 0.5848(12) -0.1246(11) 0.5671(5) 0.066(5) Uani 1.0 2 d .
C73 C 0.3839(10) 0.3616(9) 0.5218(3) 0.043(3) Uani 1.0 2 d .
C74 C 0.3054(11) 0.3530(10) 0.5000(4) 0.051(4) Uani 1.0 2 d .
C75 C 0.2281(9) 0.3398(9) 0.5178(3) 0.042(3) Uani 1.0 2 d .
C76 C 0.4868(10) 0.3767(10) 0.5153(4) 0.049(3) Uani 1.0 2 d .
C77 C 0.5512(11) 0.4229(13) 0.5374(4) 0.064(5) Uani 1.0 2 d .
C78 C 0.6455(13) 0.4385(14) 0.5311(5) 0.076(6) Uani 1.0 2 d .
C79 C 0.6746(13) 0.4073(15) 0.5014(6) 0.086(6) Uani 1.0 2 d .
C80 C 0.6163(16) 0.3619(17) 0.4779(6) 0.099(7) Uani 1.0 2 d .
C81 C 0.5195(13) 0.3488(13) 0.4855(5) 0.074(5) Uani 1.0 2 d .
C82 C 0.1272(16) 0.3250(16) 0.5051(6) 0.103(5) Uani 1.0 2 d .
C83 C 0.0974(17) 0.2552(18) 0.4863(6) 0.112(5) Uani 1.0 2 d .
C84 C 0.0081(18) 0.243(2) 0.4705(7) 0.121(5) Uani 1.0 2 d .
C85 C -0.050(2) 0.307(2) 0.4726(7) 0.124(5) Uani 1.0 2 d .
C86 C -0.0349(19) 0.380(2) 0.4913(8) 0.128(5) Uani 1.0 2 d .
C87 C 0.0642(18) 0.3907(19) 0.5054(7) 0.123(5) Uani 1.0 2 d .
C93 C 0.1724(11) 0.0748(9) 0.5386(4) 0.050(4) Uani 1.0 2 d .
C94 C 0.0723(10) 0.0786(10) 0.5413(4) 0.050(4) Uani 1.0 2 d .
C95 C 0.0561(10) 0.1569(9) 0.5602(4) 0.048(3) Uani 1.0 2 d .
C96 C 0.2278(14) 0.0044(12) 0.5225(5) 0.073(4) Uani 1.0 2 d .
C97 C 0.3164(14) 0.0217(13) 0.5090(5) 0.078(4) Uani 1.0 2 d .
C98 C 0.3710(17) -0.0441(14) 0.4947(6) 0.091(4) Uani 1.0 2 d .
C99 C 0.3359(17) -0.1310(15) 0.4937(6) 0.095(4) Uani 1.0 2 d .
C100 C 0.2483(17) -0.1512(15) 0.5074(6) 0.095(4) Uani 1.0 2 d .
C101 C 0.1956(17) -0.0809(13) 0.5202(6) 0.088(4) Uani 1.0 2 d .
C102 C -0.0372(13) 0.1929(13) 0.5691(6) 0.081(4) Uani 1.0 2 d .
C103 C -0.0564(15) 0.2775(15) 0.5635(7) 0.097(4) Uani 1.0 2 d .
C104 C -0.1493(16) 0.3109(16) 0.5693(7) 0.105(5) Uani 1.0 2 d .
C105 C -0.2154(15) 0.2574(16) 0.5808(7) 0.103(5) Uani 1.0 2 d .
C106 C -0.1978(15) 0.1780(17) 0.5848(7) 0.103(5) Uani 1.0 2 d .
C107 C -0.1089(15) 0.1445(16) 0.5795(7) 0.099(4) Uani 1.0 2 d .
C113 C 0.0950(12) 0.2142(11) 0.6734(4) 0.061(4) Uani 1.0 2 d .
C114 C 0.0503(13) 0.2937(10) 0.6782(5) 0.067(5) Uani 1.0 2 d .
C115 C 0.0699(10) 0.3389(9) 0.6508(4) 0.053(4) Uani 1.0 2 d .
C116 C 0.0950(14) 0.1409(12) 0.6937(5) 0.069(5) Uani 1.0 2 d .
C117 C 0.1000(14) 0.0556(12) 0.6812(5) 0.083(6) Uani 1.0 2 d .
C118 C 0.1024(17) -0.0150(15) 0.7007(7) 0.097(7) Uani 1.0 2 d .
C119 C 0.098(3) 0.002(2) 0.7342(8) 0.130(12) Uani 1.0 2 d .
C120 C 0.092(3) 0.086(3) 0.7472(7) 0.136(12) Uani 1.0 2 d .
C121 C 0.094(2) 0.1550(16) 0.7271(6) 0.103(8) Uani 1.0 2 d .
C122 C 0.0379(11) 0.4318(10) 0.6469(5) 0.066(5) Uani 1.0 2 d .
C123 C 0.0360(15) 0.4889(11) 0.6737(7) 0.090(7) Uani 1.0 2 d .
C124 C -0.002(2) 0.5711(17) 0.6722(8) 0.118(9) Uani 1.0 2 d .
C125 C -0.0333(15) 0.5946(13) 0.6425(8) 0.094(8) Uani 1.0 2 d .
C126 C -0.0316(13) 0.5395(15) 0.6139(7) 0.097(8) Uani 1.0 2 d .
C127 C 0.0079(13) 0.4552(13) 0.6163(5) 0.077(6) Uani 1.0 2 d .
C133 C 0.3011(11) 0.5044(10) 0.6573(4) 0.053(4) Uani 1.0 2 d .
C134 C 0.2715(12) 0.5606(10) 0.6344(4) 0.059(4) Uani 1.0 2 d .
C135 C 0.2384(10) 0.5098(9) 0.6075(4) 0.045(3) Uani 1.0 2 d .
C136 C 0.3375(19) 0.5237(13) 0.6916(5) 0.096(8) Uani 1.0 2 d .
C137 C 0.1973(14) 0.5361(11) 0.5762(5) 0.070(5) Uani 1.0 2 d .
C513 C 0.1933(9) 0.1880(9) 0.0199(3) 0.042(3) Uani 1.0 2 d .
C514 C 0.1136(9) 0.1704(9) -0.0010(3) 0.044(3) Uani 1.0 2 d .
C515 C 0.0376(9) 0.2140(8) 0.0135(3) 0.037(3) Uani 1.0 2 d .
C516 C 0.2937(12) 0.1644(13) 0.0139(5) 0.080(4) Uani 1.0 2 d .
C517 C 0.3056(14) 0.0927(15) -0.0095(6) 0.092(4) Uani 1.0 2 d .
C518 C 0.3983(15) 0.0688(17) -0.0179(7) 0.108(5) Uani 1.0 2 d .
C519 C 0.4780(16) 0.1179(17) -0.0043(7) 0.110(5) Uani 1.0 2 d .
C520 C 0.4626(15) 0.1786(16) 0.0219(7) 0.104(5) Uani 1.0 2 d .
C521 C 0.3718(12) 0.2017(14) 0.0293(6) 0.089(4) Uani 1.0 2 d .
C522 C -0.0619(10) 0.2204(10) -0.0010(3) 0.049(3) Uani 1.0 2 d .
C523 C -0.0883(12) 0.2972(12) -0.0166(4) 0.063(4) Uani 1.0 2 d .
C524 C -0.1813(13) 0.2997(14) -0.0313(5) 0.075(6) Uani 1.0 2 d .
C525 C -0.2467(13) 0.2323(16) -0.0305(5) 0.089(7) Uani 1.0 2 d .
C526 C -0.2216(13) 0.1606(15) -0.0151(5) 0.083(6) Uani 1.0 2 d .
C527 C -0.1294(10) 0.1539(12) 0.0000(4) 0.063(5) Uani 1.0 2 d .
C533 C -0.0991(10) 0.0697(8) 0.0846(4) 0.045(3) Uani 1.0 2 d .
C534 C -0.1922(10) 0.1045(9) 0.0835(4) 0.050(4) Uani 1.0 2 d .
C535 C -0.1807(9) 0.1920(9) 0.0797(3) 0.043(3) Uani 1.0 2 d .
C536 C -0.0723(10) -0.0205(9) 0.0864(4) 0.048(3) Uani 1.0 2 d .
C537 C 0.0196(12) -0.0502(11) 0.0800(5) 0.065(4) Uani 1.0 2 d .
C538 C 0.0437(14) -0.1380(11) 0.0824(5) 0.073(5) Uani 1.0 2 d .
C539 C -0.0240(16) -0.1981(11) 0.0899(5) 0.073(5) Uani 1.0 2 d .
C540 C -0.1141(16) -0.1718(11) 0.0945(4) 0.070(5) Uani 1.0 2 d .
C541 C -0.1386(13) -0.0827(10) 0.0925(4) 0.061(4) Uani 1.0 2 d .
C542 C -0.2614(9) 0.2555(8) 0.0763(4) 0.042(3) Uani 1.0 2 d .
C543 C -0.3377(11) 0.2580(14) 0.0973(5) 0.076(6) Uani 1.0 2 d .
C544 C -0.4138(12) 0.3128(13) 0.0921(5) 0.079(6) Uani 1.0 2 d .
C545 C -0.4163(12) 0.3633(13) 0.0656(5) 0.073(5) Uani 1.0 2 d .
C546 C -0.3437(12) 0.3621(11) 0.0452(5) 0.067(5) Uani 1.0 2 d .
C547 C -0.2644(8) 0.3094(9) 0.0504(4) 0.046(3) Uani 1.0 2 d .
C553 C -0.1798(9) 0.4068(8) 0.1479(3) 0.041(3) Uani 1.0 2 d .
C554 C -0.2126(9) 0.4695(8) 0.1277(3) 0.042(3) Uani 1.0 2 d .
C555 C -0.1577(10) 0.4585(8) 0.1000(3) 0.041(3) Uani 1.0 2 d .
C556 C -0.2136(11) 0.3863(10) 0.1804(4) 0.050(3) Uani 1.0 2 d .
C557 C -0.1452(13) 0.3727(12) 0.2054(4) 0.069(5) Uani 1.0 2 d .
C558 C -0.175(2) 0.3469(16) 0.2345(5) 0.101(8) Uani 1.0 2 d .
C559 C -0.273(2) 0.3348(16) 0.2392(6) 0.099(8) Uani 1.0 2 d .
C560 C -0.3411(18) 0.3539(17) 0.2156(7) 0.112(9) Uani 1.0 2 d .
C561 C -0.3087(14) 0.3784(14) 0.1853(5) 0.078(5) Uani 1.0 2 d .
C562 C -0.1647(10) 0.5106(9) 0.0708(4) 0.049(4) Uani 1.0 2 d .
C563 C -0.2112(12) 0.5900(10) 0.0735(4) 0.060(4) Uani 1.0 2 d .
C564 C -0.2230(16) 0.6385(11) 0.0469(5) 0.085(7) Uani 1.0 2 d .
C565 C -0.1881(13) 0.6109(11) 0.0174(5) 0.071(5) Uani 1.0 2 d .
C566 C -0.1425(11) 0.5304(11) 0.0139(4) 0.060(4) Uani 1.0 2 d .
C567 C -0.1329(9) 0.4812(9) 0.0407(3) 0.046(3) Uani 1.0 2 d .
C573 C 0.3716(9) 0.4580(9) 0.1254(3) 0.045(3) Uani 1.0 2 d .
C574 C 0.3978(12) 0.4901(10) 0.1573(4) 0.058(4) Uani 1.0 2 d .
C575 C 0.3591(10) 0.4319(10) 0.1779(4) 0.050(4) Uani 1.0 2 d .
C576 C 0.3972(11) 0.4978(10) 0.0961(4) 0.056(4) Uani 1.0 2 d .
C577 C 0.3499(12) 0.4803(11) 0.0656(4) 0.060(4) Uani 1.0 2 d .
C578 C 0.3773(12) 0.5175(13) 0.0376(5) 0.071(5) Uani 1.0 2 d .
C579 C 0.4546(14) 0.5752(15) 0.0402(5) 0.083(6) Uani 1.0 2 d .
C580 C 0.5050(15) 0.5948(14) 0.0694(6) 0.088(7) Uani 1.0 2 d .
C581 C 0.4763(15) 0.5570(13) 0.0970(5) 0.084(6) Uani 1.0 2 d .
C582 C 0.3700(14) 0.4368(15) 0.2136(5) 0.083(4) Uani 1.0 2 d .
C583 C 0.3884(14) 0.3620(17) 0.2297(5) 0.088(4) Uani 1.0 2 d .
C584 C 0.4073(16) 0.3716(19) 0.2640(5) 0.100(5) Uani 1.0 2 d .
C585 C 0.4119(18) 0.452(2) 0.2791(6) 0.109(5) Uani 1.0 2 d .
C586 C 0.3912(18) 0.526(2) 0.2648(6) 0.109(5) Uani 1.0 2 d .
C587 C 0.3696(17) 0.5155(18) 0.2304(5) 0.101(4) Uani 1.0 2 d .
C593 C 0.0956(11) 0.4866(10) 0.2059(4) 0.053(4) Uani 1.0 2 d .
C594 C 0.1007(11) 0.4489(9) 0.2359(4) 0.055(4) Uani 1.0 2 d .
C595 C 0.1359(11) 0.3676(10) 0.2301(3) 0.049(3) Uani 1.0 2 d .
C596 C 0.0616(13) 0.5726(11) 0.1977(4) 0.065(5) Uani 1.0 2 d .
C597 C 0.0986(19) 0.6482(12) 0.2174(6) 0.103(8) Uani 1.0 2 d .
C598 C 0.068(3) 0.7321(15) 0.2099(9) 0.154(14) Uani 1.0 2 d .
C599 C 0.007(3) 0.7392(19) 0.1829(10) 0.154(14) Uani 1.0 2 d .
C600 C -0.028(3) 0.6649(16) 0.1631(7) 0.120(10) Uani 1.0 2 d .
C601 C 0.0014(14) 0.5825(13) 0.1708(5) 0.077(5) Uani 1.0 2 d .
C602 C 0.1427(10) 0.3008(10) 0.2552(3) 0.050(4) Uani 1.0 2 d .
C603 C 0.1946(12) 0.3260(13) 0.2844(4) 0.065(5) Uani 1.0 2 d .
C604 C 0.2010(16) 0.2659(17) 0.3082(5) 0.091(7) Uani 1.0 2 d .
C605 C 0.1553(17) 0.1882(15) 0.3044(5) 0.085(6) Uani 1.0 2 d .
C606 C 0.1046(16) 0.1638(14) 0.2753(5) 0.082(6) Uani 1.0 2 d .
C607 C 0.0960(13) 0.2205(12) 0.2515(5) 0.067(5) Uani 1.0 2 d .
C613 C 0.0157(9) 0.0806(8) 0.1795(4) 0.043(3) Uani 1.0 2 d .
C614 C 0.0922(11) 0.0316(10) 0.1903(4) 0.054(4) Uani 1.0 2 d .
C615 C 0.1737(10) 0.0843(9) 0.1897(3) 0.045(3) Uani 1.0 2 d .
C616 C -0.0900(11) 0.0613(10) 0.1785(4) 0.054(4) Uani 1.0 2 d .
C617 C -0.1216(13) -0.0244(11) 0.1697(4) 0.066(5) Uani 1.0 2 d .
C618 C -0.2200(16) -0.0453(17) 0.1699(6) 0.095(7) Uani 1.0 2 d .
C619 C -0.2860(16) 0.021(2) 0.1762(7) 0.111(9) Uani 1.0 2 d .
C620 C -0.2534(14) 0.1041(19) 0.1854(6) 0.096(7) Uani 1.0 2 d .
C621 C -0.1575(11) 0.1236(12) 0.1868(5) 0.064(4) Uani 1.0 2 d .
C622 C 0.2754(11) 0.0671(13) 0.1999(4) 0.067(4) Uani 1.0 2 d .
C623 C 0.3256(12) 0.1160(14) 0.2243(5) 0.072(4) Uani 1.0 2 d .
C624 C 0.4199(13) 0.0994(15) 0.2342(5) 0.083(4) Uani 1.0 2 d .
C625 C 0.4645(14) 0.0296(16) 0.2181(6) 0.091(4) Uani 1.0 2 d .
C626 C 0.4149(14) -0.0226(16) 0.1944(6) 0.090(4) Uani 1.0 2 d .
C627 C 0.3192(14) -0.0060(15) 0.1840(5) 0.081(4) Uani 1.0 2 d .
C633 C 0.3244(11) 0.0813(10) 0.1023(4) 0.058(4) Uani 1.0 2 d .
C634 C 0.4162(10) 0.1039(9) 0.1159(4) 0.049(3) Uani 1.0 2 d .
C635 C 0.3995(8) 0.1704(9) 0.1407(3) 0.044(3) Uani 1.0 2 d .
C636 C 0.2973(13) 0.0119(11) 0.0750(5) 0.068(5) Uani 1.0 2 d .
C637 C 0.4749(9) 0.2182(10) 0.1626(4) 0.050(3) Uani 1.0 2 d .
H13A H 0.3808 0.4786 0.6976 0.1155 Uiso 1.0 2 calc R
H13B H 0.2841 0.5259 0.7056 0.1155 Uiso 1.0 2 calc R
H13C H 0.3713 0.5793 0.6938 0.1155 Uiso 1.0 2 calc R
H13D H 0.1345 0.5092 0.5716 0.0838 Uiso 1.0 2 calc R
H13E H 0.2389 0.5177 0.5591 0.0838 Uiso 1.0 2 calc R
H13F H 0.1916 0.5987 0.5773 0.0838 Uiso 1.0 2 calc R
H14 H 0.7405 0.3731 0.6733 0.0726 Uiso 1.0 2 calc R
H17 H 0.4719 0.4964 0.6307 0.0765 Uiso 1.0 2 calc R
H18 H 0.4775 0.6326 0.6097 0.0982 Uiso 1.0 2 calc R
H19 H 0.6217 0.6986 0.5995 0.0967 Uiso 1.0 2 calc R
H20 H 0.7632 0.6258 0.6091 0.0943 Uiso 1.0 2 calc R
H21 H 0.7603 0.4865 0.6269 0.0761 Uiso 1.0 2 calc R
H23 H 0.8019 0.1678 0.6574 0.1247 Uiso 1.0 2 calc R
H24 H 0.8702 0.0621 0.6881 0.1466 Uiso 1.0 2 calc R
H25 H 0.8022 0.0380 0.7390 0.1425 Uiso 1.0 2 calc R
H26 H 0.6660 0.1016 0.7513 0.1360 Uiso 1.0 2 calc R
H27 H 0.5947 0.2030 0.7208 0.1151 Uiso 1.0 2 calc R
H34 H 0.3644 0.0697 0.7406 0.0715 Uiso 1.0 2 calc R
H37 H 0.2809 0.3410 0.7155 0.1825 Uiso 1.0 2 calc R
H38 H 0.2100 0.4325 0.7502 0.1830 Uiso 1.0 2 calc R
H39 H 0.2495 0.4244 0.8062 0.1831 Uiso 1.0 2 calc R
H40 H 0.2778 0.2809 0.8159 0.1831 Uiso 1.0 2 calc R
H41 H 0.3379 0.1853 0.7800 0.1826 Uiso 1.0 2 calc R
H43 H 0.5880 -0.0061 0.6812 0.1013 Uiso 1.0 2 calc R
H44 H 0.6279 -0.1521 0.6706 0.1095 Uiso 1.0 2 calc R
H45 H 0.5119 -0.2582 0.6734 0.1138 Uiso 1.0 2 calc R
H46 H 0.3615 -0.2220 0.6840 0.1096 Uiso 1.0 2 calc R
H47 H 0.3196 -0.0751 0.6957 0.0992 Uiso 1.0 2 calc R
H54 H 0.3945 -0.1697 0.5895 0.0662 Uiso 1.0 2 calc R
H57 H 0.2542 -0.2249 0.6217 0.1016 Uiso 1.0 2 calc R
H58 H 0.1029 -0.2809 0.6305 0.1270 Uiso 1.0 2 calc R
H59 H -0.0329 -0.2011 0.6215 0.1217 Uiso 1.0 2 calc R
H60 H -0.0180 -0.0624 0.6037 0.0888 Uiso 1.0 2 calc R
H61 H 0.1322 -0.0015 0.5988 0.0721 Uiso 1.0 2 calc R
H63 H 0.6371 0.0164 0.6291 0.0801 Uiso 1.0 2 calc R
H63A H 0.2455 0.0325 0.0614 0.0812 Uiso 1.0 2 calc R
H63B H 0.2768 -0.0408 0.0841 0.0812 Uiso 1.0 2 calc R
H63C H 0.3523 -0.0002 0.0623 0.0812 Uiso 1.0 2 calc R
H63D H 0.4610 0.2121 0.1850 0.0600 Uiso 1.0 2 calc R
H63E H 0.4753 0.2792 0.1587 0.0600 Uiso 1.0 2 calc R
H63F H 0.5372 0.1942 0.1585 0.0600 Uiso 1.0 2 calc R
H64 H 0.7916 -0.0146 0.6130 0.0984 Uiso 1.0 2 calc R
H65 H 0.8167 -0.1217 0.5738 0.1097 Uiso 1.0 2 calc R
H66 H 0.6877 -0.1898 0.5437 0.1018 Uiso 1.0 2 calc R
H67 H 0.5334 -0.1496 0.5540 0.0788 Uiso 1.0 2 calc R
H74 H 0.3054 0.3557 0.4775 0.0616 Uiso 1.0 2 calc R
H77 H 0.5294 0.4441 0.5575 0.0766 Uiso 1.0 2 calc R
H78 H 0.6879 0.4691 0.5463 0.0907 Uiso 1.0 2 calc R
H79 H 0.7386 0.4175 0.4967 0.1032 Uiso 1.0 2 calc R
H80 H 0.6393 0.3408 0.4580 0.1191 Uiso 1.0 2 calc R
H81 H 0.4766 0.3204 0.4698 0.0885 Uiso 1.0 2 calc R
H83 H 0.1411 0.2100 0.4834 0.1348 Uiso 1.0 2 calc R
H84 H -0.0095 0.1904 0.4587 0.1449 Uiso 1.0 2 calc R
H85 H -0.1070 0.3012 0.4598 0.1493 Uiso 1.0 2 calc R
H86 H -0.0827 0.4212 0.4952 0.1539 Uiso 1.0 2 calc R
H87 H 0.0843 0.4453 0.5151 0.1472 Uiso 1.0 2 calc R
H94 H 0.0260 0.0377 0.5324 0.0600 Uiso 1.0 2 calc R
H97 H 0.3390 0.0794 0.5097 0.0938 Uiso 1.0 2 calc R
H98 H 0.4296 -0.0312 0.4859 0.1090 Uiso 1.0 2 calc R
H99 H 0.3714 -0.1759 0.4838 0.1143 Uiso 1.0 2 calc R
H100 H 0.2265 -0.2088 0.5079 0.1143 Uiso 1.0 2 calc R
H101 H 0.1348 -0.0926 0.5277 0.1056 Uiso 1.0 2 calc R
H103 H -0.0089 0.3131 0.5560 0.1167 Uiso 1.0 2 calc R
H104 H -0.1643 0.3683 0.5653 0.1255 Uiso 1.0 2 calc R
H105 H -0.2755 0.2795 0.5860 0.1238 Uiso 1.0 2 calc R
H106 H -0.2463 0.1418 0.5914 0.1241 Uiso 1.0 2 calc R
H107 H -0.0976 0.0862 0.5831 0.1193 Uiso 1.0 2 calc R
H114 H 0.0148 0.3134 0.6958 0.0802 Uiso 1.0 2 calc R
H117 H 0.1019 0.0442 0.6587 0.0995 Uiso 1.0 2 calc R
H118 H 0.1066 -0.0723 0.6915 0.1161 Uiso 1.0 2 calc R
H119 H 0.1001 -0.0436 0.7478 0.1558 Uiso 1.0 2 calc R
H120 H 0.0855 0.0974 0.7695 0.1638 Uiso 1.0 2 calc R
H121 H 0.0958 0.2122 0.7366 0.1241 Uiso 1.0 2 calc R
H123 H 0.0611 0.4722 0.6936 0.1084 Uiso 1.0 2 calc R
H124 H -0.0060 0.6090 0.6908 0.1419 Uiso 1.0 2 calc R
H125 H -0.0575 0.6506 0.6411 0.1125 Uiso 1.0 2 calc R
H126 H -0.0554 0.5575 0.5939 0.1166 Uiso 1.0 2 calc R
H127 H 0.0134 0.4168 0.5978 0.0923 Uiso 1.0 2 calc R
H134 H 0.2737 0.6215 0.6369 0.0713 Uiso 1.0 2 calc R
H514 H 0.1110 0.1365 -0.0209 0.0523 Uiso 1.0 2 calc R
H517 H 0.2518 0.0618 -0.0191 0.1108 Uiso 1.0 2 calc R
H518 H 0.4069 0.0204 -0.0326 0.1296 Uiso 1.0 2 calc R
H519 H 0.5391 0.1105 -0.0123 0.1323 Uiso 1.0 2 calc R
H520 H 0.5153 0.2035 0.0344 0.1244 Uiso 1.0 2 calc R
H521 H 0.3640 0.2456 0.0458 0.1067 Uiso 1.0 2 calc R
H523 H -0.0450 0.3441 -0.0170 0.0761 Uiso 1.0 2 calc R
H524 H -0.1993 0.3488 -0.0420 0.0905 Uiso 1.0 2 calc R
H525 H -0.3081 0.2357 -0.0406 0.1071 Uiso 1.0 2 calc R
H526 H -0.2664 0.1150 -0.0144 0.0993 Uiso 1.0 2 calc R
H527 H -0.1136 0.1043 0.0107 0.0758 Uiso 1.0 2 calc R
H534 H -0.2502 0.0741 0.0849 0.0605 Uiso 1.0 2 calc R
H537 H 0.0660 -0.0110 0.0739 0.0780 Uiso 1.0 2 calc R
H538 H 0.1066 -0.1558 0.0789 0.0871 Uiso 1.0 2 calc R
H539 H -0.0075 -0.2562 0.0918 0.0872 Uiso 1.0 2 calc R
H540 H -0.1613 -0.2123 0.0990 0.0839 Uiso 1.0 2 calc R
H541 H -0.2021 -0.0662 0.0955 0.0735 Uiso 1.0 2 calc R
H543 H -0.3369 0.2226 0.1147 0.0909 Uiso 1.0 2 calc R
H544 H -0.4636 0.3161 0.1065 0.0943 Uiso 1.0 2 calc R
H545 H -0.4692 0.3987 0.0619 0.0873 Uiso 1.0 2 calc R
H546 H -0.3467 0.3965 0.0275 0.0799 Uiso 1.0 2 calc R
H547 H -0.2132 0.3101 0.0366 0.0547 Uiso 1.0 2 calc R
H554 H -0.2607 0.5103 0.1317 0.0503 Uiso 1.0 2 calc R
H557 H -0.0797 0.3809 0.2023 0.0831 Uiso 1.0 2 calc R
H558 H -0.1293 0.3376 0.2512 0.1210 Uiso 1.0 2 calc R
H559 H -0.2929 0.3137 0.2584 0.1193 Uiso 1.0 2 calc R
H560 H -0.4067 0.3509 0.2193 0.1339 Uiso 1.0 2 calc R
H561 H -0.3539 0.3892 0.1687 0.0941 Uiso 1.0 2 calc R
H563 H -0.2345 0.6107 0.0934 0.0714 Uiso 1.0 2 calc R
H564 H -0.2554 0.6913 0.0490 0.1023 Uiso 1.0 2 calc R
H565 H -0.1948 0.6455 -0.0001 0.0849 Uiso 1.0 2 calc R
H566 H -0.1190 0.5101 -0.0060 0.0724 Uiso 1.0 2 calc R
H567 H -0.1042 0.4266 0.0383 0.0549 Uiso 1.0 2 calc R
H574 H 0.4341 0.5407 0.1638 0.0698 Uiso 1.0 2 calc R
H577 H 0.2971 0.4416 0.0638 0.0719 Uiso 1.0 2 calc R
H578 H 0.3440 0.5036 0.0176 0.0849 Uiso 1.0 2 calc R
H579 H 0.4731 0.6014 0.0218 0.0996 Uiso 1.0 2 calc R
H580 H 0.5580 0.6331 0.0707 0.1059 Uiso 1.0 2 calc R
H581 H 0.5105 0.5712 0.1168 0.1003 Uiso 1.0 2 calc R
H583 H 0.3883 0.3070 0.2183 0.1058 Uiso 1.0 2 calc R
H584 H 0.4164 0.3226 0.2758 0.1200 Uiso 1.0 2 calc R
H585 H 0.4308 0.4571 0.3011 0.1302 Uiso 1.0 2 calc R
H586 H 0.3909 0.5801 0.2766 0.1312 Uiso 1.0 2 calc R
H587 H 0.3549 0.5648 0.2194 0.1217 Uiso 1.0 2 calc R
H594 H 0.0832 0.4747 0.2559 0.0656 Uiso 1.0 2 calc R
H597 H 0.1424 0.6421 0.2349 0.1238 Uiso 1.0 2 calc R
H598 H 0.0885 0.7818 0.2230 0.1846 Uiso 1.0 2 calc R
H599 H -0.0116 0.7946 0.1775 0.1844 Uiso 1.0 2 calc R
H600 H -0.0702 0.6711 0.1451 0.1439 Uiso 1.0 2 calc R
H601 H -0.0201 0.5333 0.1576 0.0921 Uiso 1.0 2 calc R
H603 H 0.2241 0.3811 0.2880 0.0782 Uiso 1.0 2 calc R
H604 H 0.2384 0.2805 0.3273 0.1096 Uiso 1.0 2 calc R
H605 H 0.1576 0.1509 0.3211 0.1014 Uiso 1.0 2 calc R
H606 H 0.0760 0.1083 0.2719 0.0983 Uiso 1.0 2 calc R
H607 H 0.0582 0.2047 0.2325 0.0802 Uiso 1.0 2 calc R
H614 H 0.0893 -0.0253 0.1966 0.0650 Uiso 1.0 2 calc R
H617 H -0.0776 -0.0674 0.1637 0.0787 Uiso 1.0 2 calc R
H618 H -0.2413 -0.1032 0.1659 0.1146 Uiso 1.0 2 calc R
H619 H -0.3521 0.0083 0.1741 0.1331 Uiso 1.0 2 calc R
H620 H -0.2972 0.1477 0.1908 0.1150 Uiso 1.0 2 calc R
H621 H -0.1366 0.1805 0.1935 0.0771 Uiso 1.0 2 calc R
H623 H 0.2949 0.1630 0.2349 0.0863 Uiso 1.0 2 calc R
H624 H 0.4523 0.1339 0.2511 0.0992 Uiso 1.0 2 calc R
H625 H 0.5290 0.0182 0.2234 0.1087 Uiso 1.0 2 calc R
H626 H 0.4455 -0.0710 0.1848 0.1084 Uiso 1.0 2 calc R
H627 H 0.2864 -0.0413 0.1674 0.0976 Uiso 1.0 2 calc R
H634 H 0.4751 0.0807 0.1100 0.0590 Uiso 1.0 2 calc R

loop_
_atom_site_aniso_label
_atom_site_aniso_U_11
_atom_site_aniso_U_22
_atom_site_aniso_U_33
_atom_site_aniso_U_12
_atom_site_aniso_U_13
_atom_site_aniso_U_23
Pt1 0.0325(2) 0.0389(3) 0.0403(3) 0.00259(17) 0.00237(17) 0.00319(17)
Pt2 0.0307(2) 0.0399(3) 0.0428(3) 0.00092(17) 0.00393(17) 0.00680(18)
Pt51 0.0318(2) 0.0385(3) 0.0294(2) 0.00553(16) 0.00189(16) 0.00476(16)
Pt52 0.0343(2) 0.0432(3) 0.0294(2) 0.00538(17) 0.00086(16) 0.00495(16)
Ag1 0.0353(5) 0.0601(7) 0.0614(7) -0.0018(5) 0.0003(5) 0.0079(5)
Ag2 0.0408(5) 0.0497(6) 0.0420(5) -0.0010(4) -0.0062(4) 0.0058(4)
Ag3 0.0553(6) 0.0454(6) 0.0503(6) 0.0121(5) 0.0052(5) 0.0100(5)
Ag4 0.0424(5) 0.0437(5) 0.0586(6) 0.0085(4) 0.0123(5) 0.0078(5)
Ag51 0.0508(6) 0.0694(7) 0.0384(5) 0.0045(5) 0.0008(5) 0.0088(5)
Ag52 0.0421(5) 0.0473(5) 0.0349(5) 0.0019(4) -0.0033(4) 0.0006(4)
Ag53 0.0380(5) 0.0491(6) 0.0432(5) 0.0066(4) -0.0044(4) 0.0045(4)
Ag54 0.0430(5) 0.0459(5) 0.0404(5) 0.0110(4) 0.0012(4) 0.0106(4)
Cl1 0.0370(15) 0.0601(19) 0.0448(16) -0.0008(13) 0.0129(12) -0.0019(14)
Cl51 0.0473(16) 0.0465(16) 0.0406(15) -0.0013(13) 0.0032(12) 0.0094(12)
O1 0.29(3) 0.29(3) 0.31(3) 0.043(18) 0.035(18) 0.020(19)
O3 0.29(3) 0.30(3) 0.29(3) -0.068(18) 0.026(18) -0.030(18)
N11 0.042(6) 0.049(6) 0.037(6) -0.001(5) -0.008(5) 0.002(5)
N12 0.040(6) 0.038(6) 0.044(6) -0.001(4) -0.005(5) 0.003(5)
N31 0.058(7) 0.039(6) 0.048(6) 0.008(5) 0.002(5) 0.015(5)
N32 0.061(7) 0.047(7) 0.047(7) 0.025(6) 0.004(6) 0.002(5)
N51 0.039(6) 0.037(6) 0.048(6) 0.002(4) 0.004(5) -0.001(5)
N52 0.027(5) 0.035(5) 0.056(7) -0.007(4) 0.004(5) 0.005(5)
N71 0.032(5) 0.045(6) 0.039(6) -0.003(4) 0.005(4) 0.008(5)
N72 0.041(6) 0.048(6) 0.034(5) 0.000(5) -0.001(5) 0.002(5)
N91 0.023(5) 0.041(6) 0.056(7) -0.002(4) 0.006(4) -0.003(5)
N92 0.039(6) 0.044(6) 0.049(6) -0.006(5) 0.009(5) 0.004(5)
N111 0.031(5) 0.035(6) 0.070(8) 0.009(4) 0.024(5) 0.010(5)
N112 0.045(6) 0.043(6) 0.067(8) 0.001(5) 0.025(6) 0.018(6)
N131 0.042(6) 0.037(5) 0.036(5) -0.002(4) 0.008(4) -0.001(4)
N132 0.045(6) 0.048(6) 0.041(6) 0.011(5) -0.002(5) -0.001(5)
N511 0.038(6) 0.063(7) 0.031(5) 0.023(5) 0.002(4) -0.003(5)
N512 0.033(5) 0.041(6) 0.036(5) 0.008(4) -0.005(4) -0.003(4)
N531 0.030(5) 0.048(6) 0.031(5) 0.002(4) 0.002(4) 0.004(4)
N532 0.036(5) 0.038(5) 0.037(5) 0.004(4) 0.001(4) 0.001(4)
N551 0.048(6) 0.047(6) 0.024(5) 0.017(5) 0.000(4) -0.001(4)
N552 0.042(6) 0.043(6) 0.032(5) 0.003(5) 0.010(4) 0.010(4)
N571 0.042(6) 0.055(6) 0.023(5) -0.001(5) -0.000(4) -0.004(4)
N572 0.040(5) 0.042(6) 0.035(5) -0.003(4) 0.001(4) 0.006(4)
N591 0.048(6) 0.042(6) 0.037(6) 0.011(5) 0.006(5) 0.005(4)
N592 0.049(6) 0.051(6) 0.034(5) 0.009(5) -0.004(5) 0.005(5)
N611 0.040(6) 0.056(7) 0.029(5) 0.007(5) 0.000(4) 0.014(5)
N612 0.036(5) 0.049(6) 0.032(5) 0.001(5) 0.007(4) 0.011(4)
N631 0.060(7) 0.037(6) 0.034(5) 0.010(5) 0.005(5) 0.004(4)
N632 0.050(6) 0.049(6) 0.040(6) 0.026(5) -0.006(5) -0.000(5)
C2 0.29(3) 0.29(3) 0.31(3) 0.05(3) 0.03(3) 0.00(3)
C13 0.045(7) 0.038(7) 0.055(8) -0.006(6) -0.007(6) -0.000(6)
C14 0.048(8) 0.068(10) 0.064(10) -0.012(7) -0.019(8) 0.013(8)
C15 0.034(6) 0.051(8) 0.055(8) -0.004(6) -0.016(6) -0.003(6)
C16 0.064(9) 0.037(7) 0.048(8) -0.002(6) -0.013(7) 0.000(6)
C17 0.083(11) 0.048(8) 0.056(9) -0.002(8) -0.016(9) -0.010(7)
C18 0.098(15) 0.048(9) 0.097(15) 0.014(9) -0.022(12) 0.002(9)
C19 0.119(17) 0.049(9) 0.073(12) -0.002(10) -0.012(12) 0.011(8)
C20 0.080(13) 0.062(11) 0.094(15) -0.007(9) 0.007(11) 0.011(10)
C21 0.044(8) 0.053(9) 0.094(13) -0.008(7) 0.003(8) 0.012(8)
C22 0.052(9) 0.067(10) 0.068(10) -0.011(7) -0.020(8) 0.019(8)
C23 0.106(11) 0.106(11) 0.102(11) 0.027(9) 0.005(9) 0.018(9)
C24 0.12(2) 0.11(2) 0.14(3) 0.064(17) 0.010(18) 0.020(18)
C25 0.13(3) 0.12(2) 0.11(2) 0.002(17) -0.051(19) 0.055(17)
C26 0.091(16) 0.16(3) 0.102(18) -0.012(16) -0.015(14) 0.078(18)
C27 0.045(9) 0.16(2) 0.097(15) 0.005(11) 0.006(9) 0.076(15)
C33 0.077(11) 0.060(10) 0.061(10) 0.005(8) 0.001(8) 0.026(8)
C34 0.076(11) 0.049(8) 0.057(9) 0.013(7) 0.012(8) 0.017(7)
C35 0.048(7) 0.053(8) 0.046(8) 0.009(6) 0.002(6) 0.008(6)
C36 0.210(9) 0.131(8) 0.119(8) 0.042(7) 0.051(8) 0.008(7)
C37 0.211(9) 0.131(8) 0.120(8) 0.043(7) 0.052(8) 0.007(7)
C38 0.212(9) 0.131(8) 0.120(8) 0.043(7) 0.053(8) 0.007(7)
C39 0.212(9) 0.131(8) 0.120(8) 0.043(7) 0.053(8) 0.007(7)
C40 0.212(9) 0.131(8) 0.120(8) 0.042(7) 0.053(8) 0.007(7)
C41 0.211(9) 0.131(8) 0.120(8) 0.042(7) 0.052(8) 0.007(7)
C42 0.093(8) 0.054(6) 0.074(8) 0.016(6) -0.012(7) 0.025(6)
C43 0.098(8) 0.066(7) 0.090(8) 0.026(6) -0.012(8) 0.017(7)
C44 0.114(9) 0.069(7) 0.091(9) 0.032(6) -0.008(8) 0.014(7)
C45 0.128(10) 0.067(7) 0.090(9) 0.023(7) -0.010(9) 0.016(7)
C46 0.126(9) 0.062(7) 0.086(8) 0.008(7) -0.004(8) 0.016(7)
C47 0.110(9) 0.059(7) 0.080(8) 0.007(6) -0.003(8) 0.019(7)
C53 0.046(7) 0.033(6) 0.063(9) -0.005(5) 0.009(6) 0.003(6)
C54 0.047(8) 0.039(7) 0.079(11) 0.002(6) 0.011(7) -0.005(7)
C55 0.053(8) 0.033(6) 0.060(9) 0.003(6) -0.002(7) -0.001(6)
C56 0.043(7) 0.045(8) 0.072(10) -0.007(6) 0.012(7) -0.003(7)
C57 0.048(9) 0.059(10) 0.15(2) -0.005(8) 0.001(11) 0.026(12)
C58 0.083(15) 0.076(14) 0.16(3) -0.020(12) 0.005(16) 0.035(15)
C59 0.057(11) 0.089(15) 0.16(3) -0.026(11) 0.005(13) 0.022(15)
C60 0.045(9) 0.079(12) 0.097(14) 0.001(8) -0.004(9) 0.010(10)
C61 0.053(9) 0.058(9) 0.069(10) 0.011(7) 0.008(8) 0.001(8)
C62 0.047(8) 0.037(7) 0.082(11) 0.008(6) 0.003(7) 0.008(7)
C63 0.049(9) 0.082(12) 0.071(11) 0.023(8) 0.023(8) -0.005(9)
C64 0.049(9) 0.079(13) 0.118(17) 0.010(9) 0.019(10) -0.006(12)
C65 0.060(11) 0.101(16) 0.113(18) 0.031(11) 0.018(11) -0.007(13)
C66 0.071(12) 0.047(9) 0.14(2) 0.006(8) 0.030(12) 0.005(11)
C67 0.055(9) 0.058(9) 0.083(12) 0.007(7) 0.010(8) -0.012(8)
C73 0.050(7) 0.047(7) 0.032(6) 0.001(6) 0.007(5) 0.004(5)
C74 0.055(8) 0.059(9) 0.040(7) 0.000(7) 0.006(6) 0.007(6)
C75 0.040(7) 0.054(8) 0.033(6) 0.001(6) -0.003(5) 0.004(5)
C76 0.047(7) 0.053(8) 0.049(8) 0.005(6) 0.011(6) 0.008(6)
C77 0.050(8) 0.106(13) 0.037(7) -0.005(8) 0.013(6) 0.001(8)
C78 0.053(9) 0.100(14) 0.075(12) -0.025(9) 0.000(9) 0.021(11)
C79 0.042(9) 0.117(17) 0.104(16) 0.007(10) 0.032(10) 0.023(13)
C80 0.083(14) 0.14(2) 0.073(13) 0.011(14) 0.046(11) -0.017(13)
C81 0.067(10) 0.089(13) 0.066(11) -0.004(9) 0.035(9) -0.010(9)
C82 0.081(9) 0.119(11) 0.102(10) 0.000(7) -0.053(8) 0.004(8)
C83 0.085(9) 0.134(11) 0.109(10) -0.010(8) -0.040(8) -0.013(9)
C84 0.094(9) 0.146(12) 0.113(10) -0.013(8) -0.045(9) -0.013(9)
C85 0.100(9) 0.145(12) 0.121(10) -0.004(8) -0.056(9) 0.007(9)
C86 0.097(9) 0.145(12) 0.136(11) 0.010(9) -0.049(9) -0.001(9)
C87 0.094(9) 0.136(11) 0.130(11) 0.010(8) -0.047(9) -0.006(9)
C93 0.059(8) 0.047(7) 0.044(7) -0.007(6) -0.009(7) 0.002(6)
C94 0.038(7) 0.058(8) 0.051(8) -0.009(6) 0.000(6) -0.006(6)
C95 0.042(7) 0.046(7) 0.056(8) -0.008(6) -0.005(6) 0.011(6)
C96 0.081(7) 0.064(6) 0.073(8) -0.013(6) 0.021(7) -0.014(6)
C97 0.081(8) 0.072(7) 0.080(8) -0.009(6) 0.026(7) -0.013(7)
C98 0.090(8) 0.082(8) 0.099(9) -0.004(7) 0.027(7) -0.017(7)
C99 0.099(8) 0.079(7) 0.108(9) 0.001(7) 0.035(7) -0.012(7)
C100 0.102(7) 0.077(6) 0.106(7) -0.002(6) 0.032(6) -0.011(6)
C101 0.097(8) 0.070(7) 0.096(8) -0.012(6) 0.034(7) -0.017(7)
C102 0.054(6) 0.081(7) 0.109(8) 0.007(5) 0.005(6) 0.016(6)
C103 0.065(7) 0.090(8) 0.138(10) 0.011(7) 0.009(8) 0.018(8)
C104 0.068(8) 0.097(8) 0.150(11) 0.017(6) 0.009(8) 0.017(9)
C105 0.056(7) 0.103(9) 0.152(11) 0.013(7) 0.008(8) 0.016(9)
C106 0.059(7) 0.106(9) 0.148(11) 0.004(7) 0.017(8) 0.019(9)
C107 0.064(7) 0.100(8) 0.138(10) 0.008(6) 0.015(8) 0.021(8)
C113 0.061(9) 0.064(10) 0.065(10) 0.005(8) 0.029(8) 0.017(8)
C114 0.082(11) 0.053(9) 0.070(11) 0.022(8) 0.039(9) 0.011(8)
C115 0.040(7) 0.047(8) 0.074(10) 0.008(6) 0.023(7) 0.007(7)
C116 0.089(13) 0.064(10) 0.059(10) 0.004(9) 0.027(9) 0.020(8)
C117 0.095(13) 0.071(11) 0.094(14) 0.021(10) 0.072(11) 0.027(10)
C118 0.102(16) 0.069(13) 0.13(2) 0.003(11) 0.041(15) 0.036(13)
C119 0.17(3) 0.10(2) 0.12(3) -0.00(2) -0.00(2) 0.068(18)
C120 0.21(4) 0.14(3) 0.068(15) -0.03(3) 0.024(18) 0.048(16)
C121 0.16(3) 0.085(15) 0.071(13) 0.002(15) 0.040(14) 0.021(11)
C122 0.050(8) 0.036(7) 0.116(15) 0.010(6) 0.031(9) 0.012(8)
C123 0.089(14) 0.044(9) 0.14(2) 0.002(9) 0.024(13) -0.017(11)
C124 0.13(3) 0.099(18) 0.13(3) 0.058(16) 0.042(18) 0.001(16)
C125 0.071(12) 0.052(10) 0.17(3) 0.010(9) 0.072(14) 0.029(13)
C126 0.049(10) 0.097(16) 0.16(3) 0.025(10) 0.027(12) 0.049(16)
C127 0.063(10) 0.083(13) 0.089(14) 0.034(9) 0.010(9) 0.023(10)
C133 0.057(8) 0.049(8) 0.052(8) -0.011(7) 0.005(7) 0.001(6)
C134 0.064(9) 0.044(8) 0.069(10) 0.015(7) 0.001(8) -0.005(7)
C135 0.042(7) 0.042(7) 0.052(8) -0.002(5) 0.007(6) 0.013(6)
C136 0.15(3) 0.064(12) 0.067(12) -0.010(13) -0.013(14) -0.008(9)
C137 0.082(12) 0.063(10) 0.067(11) -0.001(9) -0.013(9) 0.031(8)
C513 0.045(7) 0.049(7) 0.032(6) 0.011(6) 0.001(5) -0.001(5)
C514 0.041(7) 0.046(7) 0.041(7) -0.002(6) 0.001(6) -0.006(5)
C515 0.035(6) 0.040(6) 0.037(6) -0.014(5) 0.003(5) 0.003(5)
C516 0.048(6) 0.093(9) 0.092(9) 0.021(6) -0.004(6) -0.031(7)
C517 0.061(7) 0.111(9) 0.098(9) 0.018(7) 0.008(7) -0.040(7)
C518 0.070(7) 0.131(10) 0.116(10) 0.019(7) 0.017(8) -0.049(8)
C519 0.063(7) 0.135(10) 0.126(10) 0.014(7) 0.022(8) -0.047(8)
C520 0.056(6) 0.121(10) 0.127(10) 0.013(7) 0.013(8) -0.042(8)
C521 0.047(6) 0.101(9) 0.111(10) 0.015(7) 0.004(7) -0.040(7)
C522 0.042(7) 0.066(9) 0.037(7) 0.005(6) -0.003(6) -0.008(6)
C523 0.065(10) 0.075(11) 0.050(9) 0.020(8) -0.008(8) 0.002(7)
C524 0.064(11) 0.094(13) 0.066(11) 0.025(10) -0.018(9) 0.001(10)
C525 0.054(10) 0.130(18) 0.075(13) 0.025(12) -0.024(10) -0.033(12)
C526 0.052(10) 0.103(15) 0.085(14) -0.001(10) -0.005(9) -0.038(12)
C527 0.038(7) 0.096(12) 0.054(9) -0.009(8) -0.007(7) 0.005(8)
C533 0.048(7) 0.038(7) 0.050(8) -0.005(6) 0.004(6) 0.004(6)
C534 0.043(7) 0.047(8) 0.061(9) 0.000(6) 0.001(6) 0.001(6)
C535 0.038(6) 0.052(8) 0.040(7) 0.003(6) 0.009(5) 0.010(6)
C536 0.052(8) 0.047(8) 0.045(7) 0.005(6) 0.009(6) 0.003(6)
C537 0.052(9) 0.056(9) 0.087(12) 0.002(7) 0.014(8) 0.001(8)
C538 0.078(12) 0.050(9) 0.089(13) 0.014(8) -0.003(10) -0.001(9)
C539 0.111(15) 0.043(9) 0.065(11) 0.012(9) 0.006(10) 0.004(7)
C540 0.106(14) 0.045(9) 0.061(10) 0.008(9) 0.024(10) 0.010(7)
C541 0.065(10) 0.053(9) 0.066(10) 0.005(7) 0.005(8) 0.001(7)
C542 0.034(6) 0.042(7) 0.049(7) -0.002(5) -0.001(5) 0.002(6)
C543 0.040(8) 0.120(16) 0.075(12) 0.025(9) 0.013(8) 0.040(11)
C544 0.044(9) 0.101(14) 0.093(14) 0.019(9) 0.003(9) 0.023(11)
C545 0.044(9) 0.096(14) 0.081(12) 0.021(9) 0.005(8) 0.019(10)
C546 0.052(9) 0.071(11) 0.077(12) 0.010(8) -0.014(8) 0.024(9)
C547 0.023(6) 0.066(9) 0.051(8) 0.009(5) 0.009(5) 0.026(7)
C553 0.044(7) 0.042(7) 0.036(6) 0.001(5) 0.005(5) -0.001(5)
C554 0.045(7) 0.038(7) 0.045(7) 0.011(5) 0.009(6) 0.009(5)
C555 0.050(7) 0.027(6) 0.044(7) 0.005(5) 0.002(6) 0.004(5)
C556 0.050(8) 0.054(8) 0.046(8) -0.006(6) 0.004(6) 0.003(6)
C557 0.080(11) 0.087(12) 0.046(8) 0.048(10) 0.039(8) 0.005(8)
C558 0.15(3) 0.120(18) 0.039(9) 0.027(16) 0.026(11) 0.012(10)
C559 0.13(2) 0.111(18) 0.058(12) -0.040(16) 0.040(13) 0.004(11)
C560 0.093(16) 0.13(2) 0.11(2) -0.031(15) 0.072(15) -0.018(16)
C561 0.067(11) 0.096(14) 0.072(12) 0.002(10) 0.025(9) -0.005(10)
C562 0.043(7) 0.042(7) 0.062(9) 0.004(6) -0.011(7) 0.012(6)
C563 0.066(10) 0.051(9) 0.064(10) -0.001(7) 0.009(8) 0.018(7)
C564 0.124(17) 0.045(9) 0.088(14) 0.022(10) -0.023(13) 0.027(9)
C565 0.076(11) 0.059(10) 0.081(13) -0.006(8) -0.011(10) 0.040(9)
C566 0.056(9) 0.078(11) 0.051(9) -0.015(8) -0.001(7) 0.035(8)
C567 0.043(7) 0.054(8) 0.042(7) 0.017(6) -0.003(6) 0.016(6)
C573 0.040(7) 0.057(8) 0.038(7) -0.004(6) 0.001(5) 0.002(6)
C574 0.069(10) 0.055(9) 0.048(8) -0.016(7) 0.006(7) -0.012(7)
C575 0.047(7) 0.064(9) 0.037(7) -0.013(7) 0.001(6) -0.002(6)
C576 0.048(8) 0.049(8) 0.069(10) -0.003(6) -0.004(7) 0.009(7)
C577 0.060(9) 0.065(10) 0.056(9) 0.001(8) -0.003(7) 0.014(7)
C578 0.057(10) 0.094(13) 0.065(11) 0.008(9) 0.009(8) 0.028(10)
C579 0.073(12) 0.114(16) 0.069(12) -0.006(11) 0.017(10) 0.047(12)
C580 0.076(13) 0.088(14) 0.103(16) -0.037(11) 0.019(12) 0.019(12)
C581 0.093(14) 0.078(12) 0.077(13) -0.042(11) -0.008(11) 0.005(10)
C582 0.074(8) 0.127(11) 0.043(6) -0.029(8) 0.003(6) -0.015(6)
C583 0.076(8) 0.142(11) 0.044(7) -0.018(8) 0.000(7) -0.004(6)
C584 0.086(8) 0.162(11) 0.049(7) -0.013(9) -0.004(7) -0.004(7)
C585 0.095(9) 0.169(12) 0.056(7) -0.024(10) 0.002(8) -0.019(7)
C586 0.105(9) 0.157(11) 0.060(8) -0.028(9) 0.011(8) -0.032(7)
C587 0.103(9) 0.140(10) 0.055(7) -0.027(9) 0.009(7) -0.029(7)
C593 0.053(8) 0.048(8) 0.058(9) 0.003(6) 0.010(7) 0.004(6)
C594 0.065(9) 0.049(8) 0.049(8) -0.003(7) 0.019(7) -0.006(6)
C595 0.059(8) 0.064(9) 0.025(6) 0.009(7) 0.008(6) 0.003(6)
C596 0.077(11) 0.064(10) 0.057(9) 0.024(9) 0.016(8) 0.007(8)
C597 0.14(2) 0.055(11) 0.111(18) 0.024(12) -0.010(16) -0.030(11)
C598 0.24(4) 0.046(13) 0.17(4) 0.017(18) -0.01(3) -0.018(16)
C599 0.22(4) 0.09(2) 0.16(4) 0.07(3) 0.04(3) 0.04(2)
C600 0.16(3) 0.079(15) 0.12(2) 0.066(16) -0.006(19) 0.013(14)
C601 0.082(12) 0.070(11) 0.081(13) 0.022(10) 0.007(10) 0.019(10)
C602 0.046(7) 0.068(9) 0.036(7) 0.015(7) 0.012(6) 0.003(6)
C603 0.053(9) 0.092(12) 0.051(9) 0.013(8) 0.010(7) -0.002(8)
C604 0.088(14) 0.135(19) 0.049(10) 0.040(14) -0.019(10) 0.003(11)
C605 0.105(16) 0.094(15) 0.057(11) -0.001(13) 0.014(11) 0.019(10)
C606 0.096(14) 0.089(14) 0.067(12) 0.010(11) 0.032(10) 0.026(10)
C607 0.062(10) 0.074(11) 0.065(10) -0.008(8) 0.004(8) 0.012(9)
C613 0.040(7) 0.039(7) 0.049(7) 0.003(5) 0.002(6) 0.004(5)
C614 0.062(9) 0.046(8) 0.058(9) 0.006(7) 0.007(7) 0.022(7)
C615 0.051(7) 0.044(7) 0.042(7) 0.015(6) 0.010(6) 0.014(6)
C616 0.057(8) 0.050(8) 0.056(8) -0.019(7) -0.006(7) 0.023(7)
C617 0.073(11) 0.064(10) 0.061(10) -0.017(8) 0.003(8) 0.016(8)
C618 0.080(14) 0.112(17) 0.093(16) -0.047(13) 0.028(12) -0.006(13)
C619 0.055(12) 0.16(3) 0.12(2) -0.035(15) 0.023(12) 0.008(18)
C620 0.055(11) 0.15(3) 0.090(16) 0.009(12) 0.025(10) 0.011(14)
C621 0.047(8) 0.079(11) 0.069(11) 0.003(8) 0.013(7) 0.014(9)
C622 0.049(6) 0.097(8) 0.062(7) 0.031(6) 0.015(5) 0.039(6)
C623 0.054(6) 0.108(9) 0.061(7) 0.028(6) 0.011(5) 0.038(6)
C624 0.059(7) 0.125(9) 0.069(7) 0.025(7) 0.010(6) 0.036(7)
C625 0.066(7) 0.130(10) 0.082(8) 0.039(7) 0.013(6) 0.041(7)
C626 0.072(7) 0.121(9) 0.085(8) 0.045(7) 0.022(6) 0.031(7)
C627 0.069(7) 0.109(9) 0.073(7) 0.036(7) 0.021(6) 0.034(6)
C633 0.057(9) 0.063(9) 0.051(8) 0.024(7) -0.008(7) -0.008(7)
C634 0.047(7) 0.053(8) 0.049(8) 0.007(6) 0.020(6) -0.002(6)
C635 0.028(6) 0.066(9) 0.039(7) 0.017(6) 0.012(5) 0.006(6)
C636 0.068(10) 0.064(10) 0.067(11) 0.006(8) 0.006(8) -0.024(8)
C637 0.039(7) 0.073(10) 0.038(7) 0.000(6) 0.010(5) 0.002(6)

loop_
_atom_type_symbol
_atom_type_description
_atom_type_scat_dispersion_real
_atom_type_scat_dispersion_imag
_atom_type_scat_source
C C 0.0033 0.0016
;
International Tables for Crystallography
(1992, Vol. C, Tables 4.2.6.8 and 6.1.1.4)
;
H H 0.0000 0.0000
;
International Tables for Crystallography
(1992, Vol. C, Table 6.1.1.4)
;
Ag Ag -0.8971 1.1015
;
International Tables for Crystallography
(1992, Vol. C, Tables 4.2.6.8 and 6.1.1.4)
;
N N 0.0061 0.0033
;
International Tables for Crystallography
(1992, Vol. C, Tables 4.2.6.8 and 6.1.1.4)
;
Pt Pt -1.7033 8.3905
;
International Tables for Crystallography
(1992, Vol. C, Tables 4.2.6.8 and 6.1.1.4)
;
Cl Cl 0.1484 0.1585
;
International Tables for Crystallography
(1992, Vol. C, Tables 4.2.6.8 and 6.1.1.4)
;
O O 0.0106 0.0060
;
International Tables for Crystallography
(1992, Vol. C, Tables 4.2.6.8 and 6.1.1.4)
;

loop_
_geom_angle_atom_site_label_1
_geom_angle_atom_site_label_2
_geom_angle_atom_site_label_3
_geom_angle
_geom_angle_publ_flag
Ag1 Pt1 Cl1 51.48(8) yes
Ag1 Pt1 N11 111.2(3) yes
Ag1 Pt1 N31 122.8(4) yes
Ag1 Pt1 N51 70.2(3) yes
Cl1 Pt1 N11 90.0(4) yes
Cl1 Pt1 N31 174.1(4) yes
Cl1 Pt1 N51 87.6(4) yes
N11 Pt1 N31 91.4(5) yes
N11 Pt1 N51 175.4(5) yes
N31 Pt1 N51 91.3(5) yes
N71 Pt2 N91 88.2(5) yes
N71 Pt2 N111 179.4(4) yes
N71 Pt2 N131 90.9(4) yes
N91 Pt2 N111 92.1(5) yes
N91 Pt2 N131 176.5(4) yes
N111 Pt2 N131 88.8(4) yes
Cl51 Pt51 N511 91.3(4) yes
Cl51 Pt51 N531 175.0(3) yes
Cl51 Pt51 N551 88.8(3) yes
N511 Pt51 N531 89.3(4) yes
N511 Pt51 N551 174.7(4) yes
N531 Pt51 N551 91.1(4) yes
N571 Pt52 N591 87.8(4) yes
N571 Pt52 N611 178.4(4) yes
N571 Pt52 N631 90.7(5) yes
N591 Pt52 N611 93.7(5) yes
N591 Pt52 N631 177.6(5) yes
N611 Pt52 N631 87.8(5) yes
Pt1 Ag1 Ag2 71.75(3) yes
Pt1 Ag1 Ag4 65.63(4) yes
Pt1 Ag1 Cl1 47.94(8) yes
Pt1 Ag1 N92 135.7(3) yes
Ag2 Ag1 Ag4 96.77(5) yes
Ag2 Ag1 Cl1 71.43(9) yes
Ag2 Ag1 N92 120.6(3) yes
Ag4 Ag1 Cl1 113.18(10) yes
Ag4 Ag1 N92 70.6(3) yes
Cl1 Ag1 N92 167.5(3) yes
Ag1 Ag2 Ag3 89.20(4) yes
Ag1 Ag2 N12 111.9(3) yes
Ag1 Ag2 N72 71.3(3) yes
Ag3 Ag2 N12 68.3(3) yes
Ag3 Ag2 N72 123.7(3) yes
N12 Ag2 N72 168.1(5) yes
Ag2 Ag3 N32 118.6(4) yes
Ag2 Ag3 N132 72.7(3) yes
N32 Ag3 N132 166.4(5) yes
Ag1 Ag4 N52 71.9(3) yes
Ag1 Ag4 N112 117.5(4) yes
N52 Ag4 N112 168.8(5) yes
Ag52 Ag51 Cl51 69.69(8) yes
Ag52 Ag51 N592 122.0(3) yes
Cl51 Ag51 N592 167.2(3) yes
Ag51 Ag52 N512 113.6(3) yes
Ag51 Ag52 N572 65.4(3) yes
N512 Ag52 N572 169.0(4) yes
N532 Ag53 N632 169.4(4) yes
N552 Ag54 N612 171.2(4) yes
Pt1 Cl1 Ag1 80.58(11) yes
Pt51 Cl51 Ag51 80.24(10) yes
Pt1 N11 N12 121.7(8) yes
Pt1 N11 C15 129.3(9) yes
N12 N11 C15 106.7(10) yes
Ag2 N12 N11 122.1(8) yes
Ag2 N12 C13 127.3(9) yes
N11 N12 C13 109.4(10) yes
Pt1 N31 N32 115.0(9) yes
Pt1 N31 C35 135.4(10) yes
N32 N31 C35 109.6(11) yes
Ag3 N32 N31 120.9(9) yes
Ag3 N32 C33 124.0(10) yes
N31 N32 C33 106.0(12) yes
Pt1 N51 N52 116.9(8) yes
Pt1 N51 C55 134.2(9) yes
N52 N51 C55 108.8(10) yes
Ag4 N52 N51 121.1(7) yes
Ag4 N52 C53 130.8(9) yes
N51 N52 C53 106.9(10) yes
Pt2 N71 N72 118.9(8) yes
Pt2 N71 C75 133.7(8) yes
N72 N71 C75 107.1(10) yes
Ag2 N72 N71 121.4(8) yes
Ag2 N72 C73 130.8(9) yes
N71 N72 C73 107.2(10) yes
Pt2 N91 N92 117.7(7) yes
Pt2 N91 C95 134.3(9) yes
N92 N91 C95 108.0(10) yes
Ag1 N92 N91 121.1(8) yes
Ag1 N92 C93 127.5(10) yes
N91 N92 C93 110.1(11) yes
Pt2 N111 N112 122.2(9) yes
Pt2 N111 C115 129.8(10) yes
N112 N111 C115 107.6(12) yes
Ag4 N112 N111 122.0(9) yes
Ag4 N112 C113 126.7(11) yes
N111 N112 C113 110.1(12) yes
Pt2 N131 N132 118.0(8) yes
Pt2 N131 C135 132.6(9) yes
N132 N131 C135 108.9(10) yes
Ag3 N132 N131 123.7(8) yes
Ag3 N132 C133 127.0(10) yes
N131 N132 C133 106.6(11) yes
Pt51 N511 N512 124.9(8) yes
Pt51 N511 C515 125.6(8) yes
N512 N511 C515 109.3(10) yes
Ag52 N512 N511 117.6(7) yes
Ag52 N512 C513 135.6(8) yes
N511 N512 C513 106.8(9) yes
Pt51 N531 N532 116.9(7) yes
Pt51 N531 C535 134.3(9) yes
N532 N531 C535 108.9(10) yes
Ag53 N532 N531 119.9(7) yes
Ag53 N532 C533 125.9(9) yes
N531 N532 C533 107.8(10) yes
Pt51 N551 N552 115.1(8) yes
Pt51 N551 C555 134.5(9) yes
N552 N551 C555 109.7(10) yes
Ag54 N552 N551 121.7(8) yes
Ag54 N552 C553 131.5(9) yes
N551 N552 C553 106.5(10) yes
Pt52 N571 N572 119.2(7) yes
Pt52 N571 C575 131.0(9) yes
N572 N571 C575 109.6(11) yes
Ag52 N572 N571 119.7(8) yes
Ag52 N572 C573 132.4(9) yes
N571 N572 C573 107.6(10) yes
Pt52 N591 N592 116.0(8) yes
Pt52 N591 C595 133.5(9) yes
N592 N591 C595 108.2(11) yes
Ag51 N592 N591 117.8(8) yes
Ag51 N592 C593 132.3(10) yes
N591 N592 C593 108.7(11) yes
Pt52 N611 N612 121.9(8) yes
Pt52 N611 C615 129.6(9) yes
N612 N611 C615 108.2(11) yes
Ag54 N612 N611 120.9(8) yes
Ag54 N612 C613 130.0(8) yes
N611 N612 C613 108.7(10) yes
Pt52 N631 N632 121.3(9) yes
Pt52 N631 C635 130.5(9) yes
N632 N631 C635 108.2(10) yes
Ag53 N632 N631 121.5(8) yes
Ag53 N632 C633 128.0(9) yes
N631 N632 C633 109.5(11) yes
N12 C13 C14 108.1(12) yes
N12 C13 C16 121.3(12) yes
C14 C13 C16 130.6(13) yes
C13 C14 C15 106.2(13) yes
N11 C15 C14 109.6(12) yes
N11 C15 C22 122.9(12) yes
C14 C15 C22 127.4(13) yes
C13 C16 C17 119.9(13) yes
C13 C16 C21 120.7(14) yes
C17 C16 C21 119.4(14) yes
C16 C17 C18 117.8(17) yes
C17 C18 C19 122.6(19) yes
C18 C19 C20 118.2(18) yes
C19 C20 C21 120.8(18) yes
C16 C21 C20 121.2(15) yes
C15 C22 C23 121.1(18) yes
C15 C22 C27 120.7(15) yes
C23 C22 C27 118.2(19) yes
C22 C23 C24 122(3) yes
C23 C24 C25 118(3) yes
C24 C25 C26 119(3) yes
C25 C26 C27 124(3) yes
C22 C27 C26 119.0(19) yes
N32 C33 C34 107.5(14) yes
N32 C33 C36 119.7(18) yes
C34 C33 C36 132(2) yes
C33 C34 C35 108.0(15) yes
N31 C35 C34 109.0(13) yes
N31 C35 C42 123.6(14) yes
C34 C35 C42 127.4(15) yes
C33 C36 C37 129(3) yes
C33 C36 C41 119(3) yes
C37 C36 C41 107(3) yes
C36 C37 C38 130(3) yes
C37 C38 C39 119(3) yes
C38 C39 C40 110(3) yes
C39 C40 C41 127(3) yes
C36 C41 C40 123(3) yes
C35 C42 C43 124.4(17) yes
C35 C42 C47 117.3(17) yes
C43 C42 C47 118.0(17) yes
C42 C43 C44 123(2) yes
C43 C44 C45 119(3) yes
C44 C45 C46 120(2) yes
C45 C46 C47 122(3) yes
C42 C47 C46 118(2) yes
N52 C53 C54 109.1(12) yes
N52 C53 C56 122.6(12) yes
C54 C53 C56 127.9(12) yes
C53 C54 C55 106.1(12) yes
N51 C55 C54 109.0(13) yes
N51 C55 C62 125.3(12) yes
C54 C55 C62 125.7(12) yes
C53 C56 C57 119.5(13) yes
C53 C56 C61 123.5(14) yes
C57 C56 C61 116.9(14) yes
C56 C57 C58 120.5(17) yes
C57 C58 C59 121(3) yes
C58 C59 C60 119(2) yes
C59 C60 C61 120.1(17) yes
C56 C61 C60 122.1(16) yes
C55 C62 C63 123.4(14) yes
C55 C62 C67 119.1(13) yes
C63 C62 C67 117.5(14) yes
C62 C63 C64 118.7(16) yes
C63 C64 C65 121.5(18) yes
C64 C65 C66 120.5(19) yes
C65 C66 C67 119.7(19) yes
C62 C67 C66 121.7(16) yes
N72 C73 C74 110.1(12) yes
N72 C73 C76 121.1(12) yes
C74 C73 C76 128.8(13) yes
C73 C74 C75 106.2(12) yes
N71 C75 C74 109.4(11) yes
N71 C75 C82 124.2(14) yes
C74 C75 C82 126.4(14) yes
C73 C76 C77 123.1(13) yes
C73 C76 C81 119.2(13) yes
C77 C76 C81 117.6(14) yes
C76 C77 C78 122.8(15) yes
C77 C78 C79 117.0(16) yes
C78 C79 C80 124.4(18) yes
C79 C80 C81 116(2) yes
C76 C81 C80 121.7(17) yes
C75 C82 C83 124(2) yes
C75 C82 C87 121(2) yes
C83 C82 C87 114(3) yes
C82 C83 C84 126(3) yes
C83 C84 C85 117(3) yes
C84 C85 C86 126(3) yes
C85 C86 C87 113(3) yes
C82 C87 C86 123(3) yes
N92 C93 C94 109.3(12) yes
N92 C93 C96 122.6(14) yes
C94 C93 C96 128.0(14) yes
C93 C94 C95 105.8(12) yes
N91 C95 C94 106.7(11) yes
N91 C95 C102 125.9(13) yes
C94 C95 C102 127.3(13) yes
C93 C96 C97 121.4(16) yes
C93 C96 C101 121.4(18) yes
C97 C96 C101 117.3(18) yes
C96 C97 C98 122.1(18) yes
C97 C98 C99 118(2) yes
C98 C99 C100 121(2) yes
C99 C100 C101 117(2) yes
C96 C101 C100 124(2) yes
C95 C102 C103 118.9(18) yes
C95 C102 C107 123.3(19) yes
C103 C102 C107 117.5(19) yes
C102 C103 C104 120(2) yes
C103 C104 C105 118(3) yes
C104 C105 C106 122(3) yes
C105 C106 C107 121(3) yes
C102 C107 C106 122(3) yes
N112 C113 C114 109.1(15) yes
N112 C113 C116 122.3(15) yes
C114 C113 C116 128.6(17) yes
C113 C114 C115 105.2(15) yes
N111 C115 C114 107.9(13) yes
N111 C115 C122 129.1(15) yes
C114 C115 C122 122.8(15) yes
C113 C116 C117 122.7(17) yes
C113 C116 C121 120.6(17) yes
C117 C116 C121 116.7(19) yes
C116 C117 C118 123(2) yes
C117 C118 C119 118(3) yes
C118 C119 C120 120(3) yes
C119 C120 C121 120(3) yes
C116 C121 C120 122(3) yes
C115 C122 C123 119.1(18) yes
C115 C122 C127 119.1(16) yes
C123 C122 C127 121.7(16) yes
C122 C123 C124 122(3) yes
C123 C124 C125 117(3) yes
C124 C125 C126 124(2) yes
C125 C126 C127 117(3) yes
C122 C127 C126 117.9(19) yes
N132 C133 C134 109.6(13) yes
N132 C133 C136 120.3(14) yes
C134 C133 C136 129.9(14) yes
C133 C134 C135 106.7(13) yes
N131 C135 C134 108.2(12) yes
N131 C135 C137 122.3(12) yes
C134 C135 C137 129.4(14) yes
N512 C513 C514 109.7(11) yes
N512 C513 C516 123.2(12) yes
C514 C513 C516 126.5(13) yes
C513 C514 C515 105.6(11) yes
N511 C515 C514 108.5(10) yes
N511 C515 C522 125.3(11) yes
C514 C515 C522 126.0(11) yes
C513 C516 C517 115.9(15) yes
C513 C516 C521 125.5(18) yes
C517 C516 C521 118.6(17) yes
C516 C517 C518 119.6(19) yes
C517 C518 C519 119(3) yes
C518 C519 C520 117(2) yes
C519 C520 C521 121(2) yes
C516 C521 C520 123(2) yes
C515 C522 C523 119.1(13) yes
C515 C522 C527 121.8(13) yes
C523 C522 C527 119.2(13) yes
C522 C523 C524 117.8(16) yes
C523 C524 C525 122.0(19) yes
C524 C525 C526 119.7(18) yes
C525 C526 C527 121.1(19) yes
C522 C527 C526 120.3(17) yes
N532 C533 C534 107.8(11) yes
N532 C533 C536 124.0(12) yes
C534 C533 C536 128.1(12) yes
C533 C534 C535 106.4(12) yes
N531 C535 C534 109.1(12) yes
N531 C535 C542 125.6(12) yes
C534 C535 C542 125.3(12) yes
C533 C536 C537 122.7(14) yes
C533 C536 C541 121.0(14) yes
C537 C536 C541 116.2(14) yes
C536 C537 C538 121.2(16) yes
C537 C538 C539 120.8(18) yes
C538 C539 C540 118.9(16) yes
C539 C540 C541 120.6(17) yes
C536 C541 C540 122.2(16) yes
C535 C542 C543 121.3(14) yes
C535 C542 C547 119.7(12) yes
C543 C542 C547 118.8(13) yes
C542 C543 C544 119.9(18) yes
C543 C544 C545 120.0(18) yes
C544 C545 C546 121.2(17) yes
C545 C546 C547 120.0(17) yes
C542 C547 C546 120.0(13) yes
N552 C553 C554 110.4(11) yes
N552 C553 C556 120.5(12) yes
C554 C553 C556 129.1(12) yes
C553 C554 C555 105.2(11) yes
N551 C555 C554 108.1(11) yes
N551 C555 C562 125.3(12) yes
C554 C555 C562 126.6(12) yes
C553 C556 C557 118.9(13) yes
C553 C556 C561 120.9(14) yes
C557 C556 C561 120.1(16) yes
C556 C557 C558 119.7(18) yes
C557 C558 C559 120(2) yes
C558 C559 C560 120(3) yes
C559 C560 C561 118(3) yes
C556 C561 C560 121.1(19) yes
C555 C562 C563 118.2(13) yes
C555 C562 C567 123.5(12) yes
C563 C562 C567 118.1(14) yes
C562 C563 C564 120.2(16) yes
C563 C564 C565 121.5(17) yes
C564 C565 C566 119.4(17) yes
C565 C566 C567 118.6(15) yes
C562 C567 C566 122.1(13) yes
N572 C573 C574 108.9(12) yes
N572 C573 C576 125.3(12) yes
C574 C573 C576 125.7(13) yes
C573 C574 C575 106.9(13) yes
N571 C575 C574 106.9(12) yes
N571 C575 C582 126.1(15) yes
C574 C575 C582 126.9(15) yes
C573 C576 C577 124.5(14) yes
C573 C576 C581 120.3(15) yes
C577 C576 C581 115.2(16) yes
C576 C577 C578 123.5(15) yes
C577 C578 C579 118.4(17) yes
C578 C579 C580 121(2) yes
C579 C580 C581 119.4(19) yes
C576 C581 C580 122.3(18) yes
C575 C582 C583 120.6(18) yes
C575 C582 C587 119(2) yes
C583 C582 C587 120.0(18) yes
C582 C583 C584 118(3) yes
C583 C584 C585 119(3) yes
C584 C585 C586 125(3) yes
C585 C586 C587 116(3) yes
C582 C587 C586 122(3) yes
N592 C593 C594 108.4(13) yes
N592 C593 C596 121.2(14) yes
C594 C593 C596 130.3(14) yes
C593 C594 C595 106.6(13) yes
N591 C595 C594 108.0(12) yes
N591 C595 C602 127.6(12) yes
C594 C595 C602 123.7(12) yes
C593 C596 C597 117.9(16) yes
C593 C596 C601 121.9(15) yes
C597 C596 C601 120.0(18) yes
C596 C597 C598 119(3) yes
C597 C598 C599 119(3) yes
C598 C599 C600 122(3) yes
C599 C600 C601 119(3) yes
C596 C601 C600 120.9(19) yes
C595 C602 C603 116.8(14) yes
C595 C602 C607 123.7(13) yes
C603 C602 C607 119.4(15) yes
C602 C603 C604 117.9(17) yes
C603 C604 C605 122.2(18) yes
C604 C605 C606 119(2) yes
C605 C606 C607 120(2) yes
C602 C607 C606 120.5(16) yes
N612 C613 C614 108.8(12) yes
N612 C613 C616 121.0(12) yes
C614 C613 C616 129.7(13) yes
C613 C614 C615 106.0(13) yes
N611 C615 C614 108.3(12) yes
N611 C615 C622 121.9(13) yes
C614 C615 C622 129.7(14) yes
C613 C616 C617 118.0(14) yes
C613 C616 C621 123.2(13) yes
C617 C616 C621 118.8(15) yes
C616 C617 C618 119.3(17) yes
C617 C618 C619 120(3) yes
C618 C619 C620 120(2) yes
C619 C620 C621 120(3) yes
C616 C621 C620 121.7(19) yes
C615 C622 C623 123.0(16) yes
C615 C622 C627 117.2(14) yes
C623 C622 C627 119.7(16) yes
C622 C623 C624 123.3(18) yes
C623 C624 C625 117.4(18) yes
C624 C625 C626 120.6(19) yes
C625 C626 C627 122(2) yes
C622 C627 C626 116.5(18) yes
N632 C633 C634 109.9(13) yes
N632 C633 C636 122.3(14) yes
C634 C633 C636 127.8(14) yes
C633 C634 C635 104.1(12) yes
N631 C635 C634 108.3(11) yes
N631 C635 C637 125.7(12) yes
C634 C635 C637 126.0(11) yes
C13 C14 H14 126.908 no
C15 C14 H14 126.885 no
C16 C17 H17 121.096 no
C18 C17 H17 121.099 no
C17 C18 H18 118.727 no
C19 C18 H18 118.719 no
C18 C19 H19 120.896 no
C20 C19 H19 120.894 no
C19 C20 H20 119.579 no
C21 C20 H20 119.579 no
C16 C21 H21 119.409 no
C20 C21 H21 119.425 no
C22 C23 H23 118.956 no
C24 C23 H23 118.939 no
C23 C24 H24 121.270 no
C25 C24 H24 121.229 no
C24 C25 H25 120.481 no
C26 C25 H25 120.465 no
C25 C26 H26 117.990 no
C27 C26 H26 117.962 no
C22 C27 H27 120.518 no
C26 C27 H27 120.506 no
C33 C34 H34 126.009 no
C35 C34 H34 126.002 no
C36 C37 H37 114.975 no
C38 C37 H37 114.990 no
C37 C38 H38 120.345 no
C39 C38 H38 120.350 no
C38 C39 H39 125.256 no
C40 C39 H39 125.241 no
C39 C40 H40 116.649 no
C41 C40 H40 116.629 no
C36 C41 H41 118.677 no
C40 C41 H41 118.658 no
C42 C43 H43 118.598 no
C44 C43 H43 118.588 no
C43 C44 H44 120.736 no
C45 C44 H44 120.743 no
C44 C45 H45 119.790 no
C46 C45 H45 119.778 no
C45 C46 H46 119.118 no
C47 C46 H46 119.100 no
C42 C47 H47 120.836 no
C46 C47 H47 120.842 no
C53 C54 H54 126.948 no
C55 C54 H54 126.965 no
C56 C57 H57 119.747 no
C58 C57 H57 119.739 no
C57 C58 H58 119.449 no
C59 C58 H58 119.438 no
C58 C59 H59 120.449 no
C60 C59 H59 120.437 no
C59 C60 H60 119.918 no
C61 C60 H60 119.932 no
C56 C61 H61 118.943 no
C60 C61 H61 118.937 no
C62 C63 H63 120.638 no
C64 C63 H63 120.625 no
C63 C64 H64 119.234 no
C65 C64 H64 119.216 no
C64 C65 H65 119.743 no
C66 C65 H65 119.767 no
C65 C66 H66 120.121 no
C67 C66 H66 120.131 no
C62 C67 H67 119.160 no
C66 C67 H67 119.157 no
C73 C74 H74 126.897 no
C75 C74 H74 126.898 no
C76 C77 H77 118.590 no
C78 C77 H77 118.577 no
C77 C78 H78 121.519 no
C79 C78 H78 121.502 no
C78 C79 H79 117.813 no
C80 C79 H79 117.790 no
C79 C80 H80 121.780 no
C81 C80 H80 121.780 no
C76 C81 H81 119.171 no
C80 C81 H81 119.149 no
C82 C83 H83 116.958 no
C84 C83 H83 116.938 no
C83 C84 H84 121.410 no
C85 C84 H84 121.412 no
C84 C85 H85 117.216 no
C86 C85 H85 117.221 no
C85 C86 H86 123.365 no
C87 C86 H86 123.383 no
C82 C87 H87 118.546 no
C86 C87 H87 118.536 no
C93 C94 H94 127.109 no
C95 C94 H94 127.108 no
C96 C97 H97 118.923 no
C98 C97 H97 118.931 no
C97 C98 H98 120.787 no
C99 C98 H98 120.789 no
C98 C99 H99 119.411 no
C100 C99 H99 119.415 no
C99 C100 H100 121.557 no
C101 C100 H100 121.552 no
C96 C101 H101 118.042 no
C100 C101 H101 118.047 no
C102 C103 H103 120.251 no
C104 C103 H103 120.246 no
C103 C104 H104 120.879 no
C105 C104 H104 120.890 no
C104 C105 H105 119.213 no
C106 C105 H105 119.221 no
C105 C106 H106 119.448 no
C107 C106 H106 119.450 no
C102 C107 H107 119.028 no
C106 C107 H107 119.044 no
C113 C114 H114 127.399 no
C115 C114 H114 127.365 no
C116 C117 H117 118.596 no
C118 C117 H117 118.601 no
C117 C118 H118 120.788 no
C119 C118 H118 120.834 no
C118 C119 H119 120.012 no
C120 C119 H119 120.009 no
C119 C120 H120 119.990 no
C121 C120 H120 119.996 no
C116 C121 H121 119.037 no
C120 C121 H121 119.028 no
C122 C123 H123 119.212 no
C124 C123 H123 119.216 no
C123 C124 H124 121.271 no
C125 C124 H124 121.279 no
C124 C125 H125 118.119 no
C126 C125 H125 118.124 no
C125 C126 H126 121.313 no
C127 C126 H126 121.298 no
C122 C127 H127 121.038 no
C126 C127 H127 121.037 no
C133 C134 H134 126.643 no
C135 C134 H134 126.672 no
C133 C136 H13A 109.464 no
C133 C136 H13B 109.479 no
C133 C136 H13C 109.458 no
H13A C136 H13B 109.488 no
H13A C136 H13C 109.468 no
H13B C136 H13C 109.469 no
C135 C137 H13D 109.459 no
C135 C137 H13E 109.470 no
C135 C137 H13F 109.461 no
H13D C137 H13E 109.487 no
H13D C137 H13F 109.472 no
H13E C137 H13F 109.478 no
C513 C514 H514 127.189 no
C515 C514 H514 127.180 no
C516 C517 H517 120.168 no
C518 C517 H517 120.182 no
C517 C518 H518 120.261 no
C519 C518 H518 120.270 no
C518 C519 H519 121.266 no
C520 C519 H519 121.238 no
C519 C520 H520 119.655 no
C521 C520 H520 119.641 no
C516 C521 H521 118.700 no
C520 C521 H521 118.702 no
C522 C523 H523 121.106 no
C524 C523 H523 121.085 no
C523 C524 H524 118.994 no
C525 C524 H524 118.994 no
C524 C525 H525 120.170 no
C526 C525 H525 120.174 no
C525 C526 H526 119.455 no
C527 C526 H526 119.483 no
C522 C527 H527 119.869 no
C526 C527 H527 119.869 no
C533 C534 H534 126.803 no
C535 C534 H534 126.800 no
C536 C537 H537 119.379 no
C538 C537 H537 119.376 no
C537 C538 H538 119.597 no
C539 C538 H538 119.588 no
C538 C539 H539 120.575 no
C540 C539 H539 120.565 no
C539 C540 H540 119.732 no
C541 C540 H540 119.716 no
C536 C541 H541 118.908 no
C540 C541 H541 118.915 no
C542 C543 H543 120.073 no
C544 C543 H543 120.075 no
C543 C544 H544 120.012 no
C545 C544 H544 120.027 no
C544 C545 H545 119.371 no
C546 C545 H545 119.398 no
C545 C546 H546 119.983 no
C547 C546 H546 119.993 no
C542 C547 H547 119.989 no
C546 C547 H547 119.988 no
C553 C554 H554 127.375 no
C555 C554 H554 127.416 no
C556 C557 H557 120.158 no
C558 C557 H557 120.192 no
C557 C558 H558 119.894 no
C559 C558 H558 119.890 no
C558 C559 H559 119.841 no
C560 C559 H559 119.844 no
C559 C560 H560 120.838 no
C561 C560 H560 120.823 no
C556 C561 H561 119.455 no
C560 C561 H561 119.455 no
C562 C563 H563 119.888 no
C564 C563 H563 119.901 no
C563 C564 H564 119.223 no
C565 C564 H564 119.268 no
C564 C565 H565 120.291 no
C566 C565 H565 120.307 no
C565 C566 H566 120.701 no
C567 C566 H566 120.708 no
C562 C567 H567 118.955 no
C566 C567 H567 118.979 no
C573 C574 H574 126.534 no
C575 C574 H574 126.554 no
C576 C577 H577 118.241 no
C578 C577 H577 118.266 no
C577 C578 H578 120.765 no
C579 C578 H578 120.788 no
C578 C579 H579 119.411 no
C580 C579 H579 119.426 no
C579 C580 H580 120.281 no
C581 C580 H580 120.271 no
C576 C581 H581 118.861 no
C580 C581 H581 118.854 no
C582 C583 H583 120.852 no
C584 C583 H583 120.823 no
C583 C584 H584 120.602 no
C585 C584 H584 120.633 no
C584 C585 H585 117.487 no
C586 C585 H585 117.509 no
C585 C586 H586 122.108 no
C587 C586 H586 122.109 no
C582 C587 H587 119.088 no
C586 C587 H587 119.068 no
C593 C594 H594 126.723 no
C595 C594 H594 126.708 no
C596 C597 H597 120.411 no
C598 C597 H597 120.420 no
C597 C598 H598 120.512 no
C599 C598 H598 120.498 no
C598 C599 H599 119.064 no
C600 C599 H599 119.041 no
C599 C600 H600 120.537 no
C601 C600 H600 120.544 no
C596 C601 H601 119.554 no
C600 C601 H601 119.552 no
C602 C603 H603 121.020 no
C604 C603 H603 121.056 no
C603 C604 H604 118.900 no
C605 C604 H604 118.911 no
C604 C605 H605 120.344 no
C606 C605 H605 120.337 no
C605 C606 H606 119.807 no
C607 C606 H606 119.761 no
C602 C607 H607 119.727 no
C606 C607 H607 119.734 no
C613 C614 H614 127.032 no
C615 C614 H614 127.016 no
C616 C617 H617 120.346 no
C618 C617 H617 120.357 no
C617 C618 H618 120.094 no
C619 C618 H618 120.086 no
C618 C619 H619 120.191 no
C620 C619 H619 120.188 no
C619 C620 H620 119.771 no
C621 C620 H620 119.767 no
C616 C621 H621 119.134 no
C620 C621 H621 119.159 no
C622 C623 H623 118.378 no
C624 C623 H623 118.370 no
C623 C624 H624 121.290 no
C625 C624 H624 121.284 no
C624 C625 H625 119.714 no
C626 C625 H625 119.704 no
C625 C626 H626 118.790 no
C627 C626 H626 118.785 no
C622 C627 H627 121.764 no
C626 C627 H627 121.751 no
C633 C634 H634 127.977 no
C635 C634 H634 127.965 no
C633 C636 H63A 109.485 no
C633 C636 H63B 109.475 no
C633 C636 H63C 109.478 no
H63A C636 H63B 109.470 no
H63A C636 H63C 109.444 no
H63B C636 H63C 109.475 no
C635 C637 H63D 109.476 no
C635 C637 H63E 109.468 no
C635 C637 H63F 109.486 no
H63D C637 H63E 109.475 no
H63D C637 H63F 109.450 no
H63E C637 H63F 109.471 no

loop_
_geom_bond_atom_site_label_1
_geom_bond_atom_site_label_2
_geom_bond_distance
_geom_bond_publ_flag
Pt1 Ag1 3.0945(13) yes
Pt1 Cl1 2.329(4) yes
Pt1 N11 2.005(11) yes
Pt1 N31 2.024(12) yes
Pt1 N51 2.012(10) yes
Pt2 N71 2.013(11) yes
Pt2 N91 2.017(10) yes
Pt2 N111 2.013(12) yes
Pt2 N131 2.018(10) yes
Pt51 Cl51 2.346(4) yes
Pt51 N511 2.025(11) yes
Pt51 N531 2.030(10) yes
Pt51 N551 2.028(10) yes
Pt52 N571 2.029(11) yes
Pt52 N591 2.050(11) yes
Pt52 N611 2.009(11) yes
Pt52 N631 2.003(11) yes
Ag1 Ag2 2.9527(14) yes
Ag1 Ag4 3.1781(17) yes
Ag1 Cl1 2.454(4) yes
Ag1 N92 2.136(11) yes
Ag2 Ag3 3.1603(16) yes
Ag2 N12 2.101(11) yes
Ag2 N72 2.089(10) yes
Ag3 N32 2.106(12) yes
Ag3 N132 2.106(11) yes
Ag4 N52 2.091(10) yes
Ag4 N112 2.107(12) yes
Ag51 Ag52 3.0774(14) yes
Ag51 Cl51 2.452(3) yes
Ag51 N592 2.132(11) yes
Ag52 N512 2.134(10) yes
Ag52 N572 2.132(10) yes
Ag53 N532 2.140(10) yes
Ag53 N632 2.135(11) yes
Ag54 N552 2.088(10) yes
Ag54 N612 2.107(11) yes
O1 C2 1.45(8) yes
N11 N12 1.376(15) yes
N11 C15 1.377(16) yes
N12 C13 1.361(16) yes
N31 N32 1.388(16) yes
N31 C35 1.343(19) yes
N32 C33 1.41(3) yes
N51 N52 1.379(14) yes
N51 C55 1.337(17) yes
N52 C53 1.346(16) yes
N71 N72 1.372(14) yes
N71 C75 1.370(16) yes
N72 C73 1.340(16) yes
N91 N92 1.350(15) yes
N91 C95 1.388(16) yes
N92 C93 1.314(17) yes
N111 N112 1.345(16) yes
N111 C115 1.360(18) yes
N112 C113 1.32(3) yes
N131 N132 1.372(15) yes
N131 C135 1.345(17) yes
N132 C133 1.336(18) yes
N511 N512 1.366(14) yes
N511 C515 1.342(15) yes
N512 C513 1.358(16) yes
N531 N532 1.370(14) yes
N531 C535 1.338(16) yes
N532 C533 1.357(16) yes
N551 N552 1.389(14) yes
N551 C555 1.324(16) yes
N552 C553 1.330(16) yes
N571 N572 1.383(14) yes
N571 C575 1.352(17) yes
N572 C573 1.337(17) yes
N591 N592 1.347(16) yes
N591 C595 1.380(16) yes
N592 C593 1.334(18) yes
N611 N612 1.352(14) yes
N611 C615 1.355(17) yes
N612 C613 1.337(17) yes
N631 N632 1.351(15) yes
N631 C635 1.346(17) yes
N632 C633 1.313(19) yes
C13 C14 1.40(2) yes
C13 C16 1.476(19) yes
C14 C15 1.38(2) yes
C15 C22 1.48(3) yes
C16 C17 1.41(3) yes
C16 C21 1.35(3) yes
C17 C18 1.39(3) yes
C18 C19 1.37(3) yes
C19 C20 1.36(3) yes
C20 C21 1.39(3) yes
C22 C23 1.36(3) yes
C22 C27 1.40(3) yes
C23 C24 1.38(4) yes
C24 C25 1.44(5) yes
C25 C26 1.29(4) yes
C26 C27 1.37(4) yes
C33 C34 1.39(3) yes
C33 C36 1.42(4) yes
C34 C35 1.37(3) yes
C35 C42 1.48(3) yes
C36 C37 1.33(5) yes
C36 C41 1.33(5) yes
C37 C38 1.34(5) yes
C38 C39 1.33(4) yes
C39 C40 1.33(5) yes
C40 C41 1.34(5) yes
C42 C43 1.32(3) yes
C42 C47 1.38(3) yes
C43 C44 1.40(3) yes
C44 C45 1.35(4) yes
C45 C46 1.30(4) yes
C46 C47 1.42(3) yes
C53 C54 1.39(2) yes
C53 C56 1.46(2) yes
C54 C55 1.367(19) yes
C55 C62 1.48(2) yes
C56 C57 1.40(3) yes
C56 C61 1.38(2) yes
C57 C58 1.39(3) yes
C58 C59 1.36(3) yes
C59 C60 1.37(3) yes
C60 C61 1.38(3) yes
C62 C63 1.43(2) yes
C62 C67 1.39(3) yes
C63 C64 1.39(3) yes
C64 C65 1.34(3) yes
C65 C66 1.38(3) yes
C66 C67 1.36(3) yes
C73 C74 1.369(19) yes
C73 C76 1.48(2) yes
C74 C75 1.35(2) yes
C75 C82 1.47(3) yes
C76 C77 1.39(2) yes
C76 C81 1.37(3) yes
C77 C78 1.37(3) yes
C78 C79 1.36(3) yes
C79 C80 1.36(3) yes
C80 C81 1.41(3) yes
C82 C83 1.32(4) yes
C82 C87 1.34(4) yes
C83 C84 1.37(4) yes
C84 C85 1.27(4) yes
C85 C86 1.32(4) yes
C86 C87 1.46(4) yes
C93 C94 1.40(2) yes
C93 C96 1.47(3) yes
C94 C95 1.405(19) yes
C95 C102 1.46(3) yes
C96 C97 1.40(3) yes
C96 C101 1.37(3) yes
C97 C98 1.38(3) yes
C98 C99 1.41(3) yes
C99 C100 1.41(4) yes
C100 C101 1.39(3) yes
C102 C103 1.36(3) yes
C102 C107 1.34(3) yes
C103 C104 1.42(3) yes
C104 C105 1.35(4) yes
C105 C106 1.26(4) yes
C106 C107 1.36(3) yes
C113 C114 1.38(3) yes
C113 C116 1.45(3) yes
C114 C115 1.41(3) yes
C115 C122 1.51(2) yes
C116 C117 1.37(3) yes
C116 C121 1.38(3) yes
C117 C118 1.40(4) yes
C118 C119 1.39(5) yes
C119 C120 1.35(5) yes
C120 C121 1.39(4) yes
C122 C123 1.35(3) yes
C122 C127 1.38(3) yes
C123 C124 1.37(4) yes
C124 C125 1.35(5) yes
C125 C126 1.40(4) yes
C126 C127 1.42(3) yes
C133 C134 1.37(3) yes
C133 C136 1.48(3) yes
C134 C135 1.36(2) yes
C135 C137 1.47(3) yes
C513 C514 1.375(17) yes
C513 C516 1.47(3) yes
C514 C515 1.390(17) yes
C515 C522 1.480(17) yes
C516 C517 1.42(3) yes
C516 C521 1.32(3) yes
C517 C518 1.39(3) yes
C518 C519 1.39(4) yes
C519 C520 1.39(4) yes
C520 C521 1.35(3) yes
C522 C523 1.43(3) yes
C522 C527 1.38(3) yes
C523 C524 1.40(3) yes
C524 C525 1.37(3) yes
C525 C526 1.35(4) yes
C526 C527 1.40(3) yes
C533 C534 1.401(19) yes
C533 C536 1.440(19) yes
C534 C535 1.368(19) yes
C535 C542 1.498(18) yes
C536 C537 1.39(3) yes
C536 C541 1.36(3) yes
C537 C538 1.40(3) yes
C538 C539 1.37(3) yes
C539 C540 1.33(3) yes
C540 C541 1.42(3) yes
C542 C543 1.40(2) yes
C542 C547 1.40(2) yes
C543 C544 1.37(3) yes
C544 C545 1.39(3) yes
C545 C546 1.34(3) yes
C546 C547 1.39(2) yes
C553 C554 1.384(18) yes
C553 C556 1.496(19) yes
C554 C555 1.403(19) yes
C555 C562 1.49(2) yes
C556 C557 1.39(3) yes
C556 C561 1.35(3) yes
C557 C558 1.37(3) yes
C558 C559 1.40(4) yes
C559 C560 1.36(4) yes
C560 C561 1.42(4) yes
C562 C563 1.38(2) yes
C562 C567 1.38(2) yes
C563 C564 1.38(3) yes
C564 C565 1.37(3) yes
C565 C566 1.39(3) yes
C566 C567 1.38(3) yes
C573 C574 1.394(19) yes
C573 C576 1.45(3) yes
C574 C575 1.39(3) yes
C575 C582 1.47(3) yes
C576 C577 1.39(3) yes
C576 C581 1.41(3) yes
C577 C578 1.39(3) yes
C578 C579 1.37(3) yes
C579 C580 1.36(3) yes
C580 C581 1.39(4) yes
C582 C583 1.39(4) yes
C582 C587 1.34(4) yes
C583 C584 1.42(3) yes
C584 C585 1.33(4) yes
C585 C586 1.34(4) yes
C586 C587 1.43(3) yes
C593 C594 1.40(3) yes
C593 C596 1.46(3) yes
C594 C595 1.35(2) yes
C595 C602 1.51(2) yes
C596 C597 1.43(3) yes
C596 C601 1.37(3) yes
C597 C598 1.41(4) yes
C598 C599 1.37(6) yes
C599 C600 1.41(4) yes
C600 C601 1.39(4) yes
C602 C603 1.39(2) yes
C602 C607 1.38(3) yes
C603 C604 1.39(3) yes
C604 C605 1.33(4) yes
C605 C606 1.38(3) yes
C606 C607 1.36(3) yes
C613 C614 1.38(2) yes
C613 C616 1.49(2) yes
C614 C615 1.38(2) yes
C615 C622 1.48(2) yes
C616 C617 1.39(3) yes
C616 C621 1.38(3) yes
C617 C618 1.40(3) yes
C618 C619 1.39(4) yes
C619 C620 1.36(4) yes
C620 C621 1.35(3) yes
C622 C623 1.36(3) yes
C622 C627 1.41(3) yes
C623 C624 1.38(3) yes
C624 C625 1.38(3) yes
C625 C626 1.36(3) yes
C626 C627 1.40(3) yes
C633 C634 1.39(2) yes
C633 C636 1.51(3) yes
C634 C635 1.414(19) yes
C635 C637 1.490(18) yes
C14 H14 0.930 no
C17 H17 0.930 no
C18 H18 0.930 no
C19 H19 0.930 no
C20 H20 0.930 no
C21 H21 0.930 no
C23 H23 0.930 no
C24 H24 0.930 no
C25 H25 0.930 no
C26 H26 0.930 no
C27 H27 0.930 no
C34 H34 0.930 no
C37 H37 0.930 no
C38 H38 0.930 no
C39 H39 0.930 no
C40 H40 0.930 no
C41 H41 0.930 no
C43 H43 0.930 no
C44 H44 0.930 no
C45 H45 0.930 no
C46 H46 0.930 no
C47 H47 0.930 no
C54 H54 0.930 no
C57 H57 0.930 no
C58 H58 0.930 no
C59 H59 0.930 no
C60 H60 0.930 no
C61 H61 0.930 no
C63 H63 0.930 no
C64 H64 0.930 no
C65 H65 0.930 no
C66 H66 0.930 no
C67 H67 0.930 no
C74 H74 0.930 no
C77 H77 0.930 no
C78 H78 0.930 no
C79 H79 0.930 no
C80 H80 0.930 no
C81 H81 0.930 no
C83 H83 0.930 no
C84 H84 0.930 no
C85 H85 0.930 no
C86 H86 0.930 no
C87 H87 0.930 no
C94 H94 0.930 no
C97 H97 0.930 no
C98 H98 0.930 no
C99 H99 0.930 no
C100 H100 0.930 no
C101 H101 0.930 no
C103 H103 0.930 no
C104 H104 0.930 no
C105 H105 0.930 no
C106 H106 0.930 no
C107 H107 0.930 no
C114 H114 0.930 no
C117 H117 0.930 no
C118 H118 0.930 no
C119 H119 0.930 no
C120 H120 0.930 no
C121 H121 0.930 no
C123 H123 0.930 no
C124 H124 0.930 no
C125 H125 0.930 no
C126 H126 0.930 no
C127 H127 0.930 no
C134 H134 0.930 no
C136 H13A 0.960 no
C136 H13B 0.960 no
C136 H13C 0.960 no
C137 H13D 0.960 no
C137 H13E 0.960 no
C137 H13F 0.960 no
C514 H514 0.930 no
C517 H517 0.930 no
C518 H518 0.930 no
C519 H519 0.930 no
C520 H520 0.930 no
C521 H521 0.930 no
C523 H523 0.930 no
C524 H524 0.930 no
C525 H525 0.930 no
C526 H526 0.930 no
C527 H527 0.930 no
C534 H534 0.930 no
C537 H537 0.930 no
C538 H538 0.930 no
C539 H539 0.930 no
C540 H540 0.930 no
C541 H541 0.930 no
C543 H543 0.930 no
C544 H544 0.930 no
C545 H545 0.930 no
C546 H546 0.930 no
C547 H547 0.930 no
C554 H554 0.930 no
C557 H557 0.930 no
C558 H558 0.930 no
C559 H559 0.930 no
C560 H560 0.930 no
C561 H561 0.930 no
C563 H563 0.930 no
C564 H564 0.930 no
C565 H565 0.930 no
C566 H566 0.930 no
C567 H567 0.930 no
C574 H574 0.930 no
C577 H577 0.930 no
C578 H578 0.930 no
C579 H579 0.930 no
C580 H580 0.930 no
C581 H581 0.930 no
C583 H583 0.930 no
C584 H584 0.930 no
C585 H585 0.930 no
C586 H586 0.930 no
C587 H587 0.930 no
C594 H594 0.930 no
C597 H597 0.930 no
C598 H598 0.930 no
C599 H599 0.930 no
C600 H600 0.930 no
C601 H601 0.930 no
C603 H603 0.930 no
C604 H604 0.930 no
C605 H605 0.930 no
C606 H606 0.930 no
C607 H607 0.930 no
C614 H614 0.930 no
C617 H617 0.930 no
C618 H618 0.930 no
C619 H619 0.930 no
C620 H620 0.930 no
C621 H621 0.930 no
C623 H623 0.930 no
C624 H624 0.930 no
C625 H625 0.930 no
C626 H626 0.930 no
C627 H627 0.930 no
C634 H634 0.930 no
C636 H63A 0.960 no
C636 H63B 0.960 no
C636 H63C 0.960 no
C637 H63D 0.960 no
C637 H63E 0.960 no
C637 H63F 0.960 no

loop_
_geom_contact_atom_site_label_1
_geom_contact_atom_site_label_2
_geom_contact_distance
_geom_contact_publ_flag
_geom_contact_site_symmetry_2
Pt1 Ag3 3.4726(12) no .
Pt1 C22 3.495(16) no .
Pt1 C63 3.413(17) no .
Pt2 Ag1 3.4261(12) no .
Pt2 Ag2 3.4341(11) no .
Pt2 Ag3 3.5798(13) no .
Pt2 Ag4 3.5414(13) no .
Pt2 C82 3.60(3) no .
Pt2 C103 3.56(2) no .
Pt2 C127 3.512(19) no .
Pt2 C137 3.510(17) no .
Pt51 Ag52 3.5250(11) no .
Pt51 Ag53 3.4605(11) no .
Pt51 Ag54 3.3739(10) no .
Pt51 C522 3.412(13) no .
Pt51 C567 3.339(14) no .
Pt52 Ag51 3.3419(13) no .
Pt52 Ag52 3.4314(10) no .
Pt52 Ag53 3.5234(10) no .
Pt52 Ag54 3.4968(11) no .
Pt52 C582 3.57(2) no .
Pt52 C583 3.462(19) no .
Pt52 C622 3.438(19) no .
Pt52 C623 3.571(19) no .
Pt52 C637 3.530(13) no .
Ag1 N71 3.208(10) no .
Ag1 C96 3.450(18) no .
Ag1 C97 3.198(19) no .
Ag2 N131 3.124(11) no .
Ag2 C16 3.438(14) no .
Ag2 C17 3.199(15) no .
Ag2 C76 3.491(15) no .
Ag2 C77 3.262(16) no .
Ag3 Ag4 3.2964(15) no .
Ag3 N11 3.195(11) no .
Ag3 N111 3.265(10) no .
Ag3 N112 3.210(11) no .
Ag3 C36 3.47(3) no .
Ag3 C37 3.22(4) no .
Ag3 C136 3.427(19) no .
Ag4 N31 3.137(12) no .
Ag4 N32 3.399(12) no .
Ag4 N91 3.200(11) no .
Ag4 C56 3.542(14) no .
Ag4 C61 3.277(16) no .
Ag4 C116 3.413(19) no .
Ag4 C117 3.19(2) no .
Ag51 Ag54 3.2519(15) no .
Ag51 N551 3.093(10) no .
Ag51 N552 3.252(10) no .
Ag51 N571 3.051(10) no .
Ag51 C596 3.552(17) no .
Ag51 C601 3.297(19) no .
Ag52 Ag53 3.1135(14) no .
Ag52 N631 3.029(11) no .
Ag52 N632 2.985(11) no .
Ag52 C521 3.39(2) no .
Ag52 C577 3.316(17) no .
Ag53 Ag54 3.2652(13) no .
Ag53 N511 3.165(11) no .
Ag53 N512 2.988(11) no .
Ag53 N611 3.180(10) no .
Ag53 N612 3.068(10) no .
Ag53 C536 3.548(14) no .
Ag53 C537 3.259(16) no .
Ag53 C636 3.478(17) no .
Ag54 N531 3.092(10) no .
Ag54 N532 3.312(10) no .
Ag54 N591 3.187(10) no .
Ag54 N592 3.354(11) no .
Ag54 C556 3.488(15) no .
Ag54 C557 3.250(17) no .
Ag54 C616 3.494(15) no .
Ag54 C621 3.293(18) no .
Cl1 N12 3.329(11) no .
Cl1 C55 3.509(14) no .
Cl1 C62 3.499(14) no .
Cl1 C63 3.464(18) no .
Cl51 N512 3.502(10) no .
Cl51 C567 3.339(13) no .
N11 N32 2.987(17) no .
N11 C23 3.51(3) no .
N11 C27 3.26(3) no .
N12 C17 2.981(18) no .
N31 N52 3.125(15) no .
N31 C27 3.33(2) no .
N31 C36 3.58(4) no .
N31 C43 3.16(3) no .
N31 C47 3.55(3) no .
N32 C27 3.55(3) no .
N32 C37 3.08(4) no .
N51 C35 3.342(18) no .
N51 C42 3.15(3) no .
N51 C43 3.35(3) no .
N51 C56 3.595(17) no .
N51 C63 3.103(19) no .
N52 C35 3.379(18) no .
N52 C42 3.31(3) no .
N52 C47 3.49(3) no .
N52 C61 3.046(18) no .
N71 N92 3.061(15) no .
N71 C83 3.50(3) no .
N71 C87 3.31(3) no .
N71 C135 3.402(16) no .
N71 C137 3.25(2) no .
N72 N131 3.199(15) no .
N72 C77 3.001(19) no .
N91 N112 3.234(17) no .
N91 C75 3.320(17) no .
N91 C82 3.33(3) no .
N91 C83 3.54(3) no .
N91 C96 3.59(2) no .
N91 C103 3.07(3) no .
N92 C75 3.465(18) no .
N92 C97 2.98(3) no .
N111 N132 3.003(14) no .
N111 C95 3.483(18) no .
N111 C102 3.52(3) no .
N111 C116 3.57(3) no .
N111 C127 3.15(3) no .
N112 C117 2.96(3) no .
N131 C115 3.228(18) no .
N131 C122 3.21(2) no .
N131 C127 3.31(2) no .
N131 C136 3.58(3) no .
N132 C115 3.240(18) no .
N132 C122 3.423(19) no .
N511 N532 2.994(15) no .
N511 C523 3.283(19) no .
N511 C527 3.478(18) no .
N512 C521 2.99(2) no .
N531 N552 3.105(14) no .
N531 C515 3.281(16) no .
N531 C522 3.350(17) no .
N531 C527 3.332(18) no .
N531 C536 3.592(17) no .
N531 C547 3.134(16) no .
N532 C515 3.345(16) no .
N532 C527 3.591(19) no .
N532 C537 2.958(19) no .
N551 C535 3.334(16) no .
N551 C542 3.180(16) no .
N551 C547 3.287(15) no .
N551 C567 3.049(17) no .
N552 C535 3.369(16) no .
N552 C542 3.369(15) no .
N552 C557 2.992(18) no .
N552 C561 3.55(3) no .
N571 N592 2.954(15) no .
N571 C583 3.08(2) no .
N571 C635 3.321(17) no .
N571 C637 3.254(18) no .
N572 N631 3.195(15) no .
N572 C577 3.04(2) no .
N572 C635 3.552(17) no .
N591 N612 3.326(14) no .
N591 C575 3.279(18) no .
N591 C582 3.30(3) no .
N591 C583 3.50(3) no .
N591 C596 3.57(2) no .
N591 C607 3.26(3) no .
N592 C575 3.264(18) no .
N592 C582 3.56(3) no .
N592 C597 3.58(3) no .
N592 C601 3.00(3) no .
N611 N632 3.088(15) no .
N611 C607 3.14(2) no .
N611 C616 3.597(18) no .
N611 C623 3.14(2) no .
N611 C627 3.55(3) no .
N612 C607 3.32(2) no .
N612 C621 3.001(19) no .
N631 C615 3.204(18) no .
N631 C622 3.14(3) no .
N631 C627 3.50(3) no .
N632 C615 3.385(18) no .
C14 C21 3.15(3) no .
C14 C23 3.31(3) no .
C14 C27 3.54(3) no .
C16 C19 2.79(3) no .
C17 C20 2.77(3) no .
C17 C133 3.51(3) no .
C18 C21 2.73(3) no .
C22 C25 2.77(4) no .
C23 C26 2.70(4) no .
C24 C27 2.76(4) no .
C27 C35 3.57(3) no .
C34 C41 3.01(4) no .
C34 C43 3.60(3) no .
C34 C47 3.12(3) no .
C36 C39 2.85(5) no .
C37 C40 2.46(5) no .
C38 C41 2.60(5) no .
C42 C45 2.76(3) no .
C42 C55 3.56(3) no .
C43 C46 2.68(3) no .
C43 C55 3.41(3) no .
C43 C63 3.35(3) no .
C44 C47 2.73(4) no .
C44 C63 3.49(3) no .
C47 C53 3.54(3) no .
C54 C57 3.08(3) no .
C54 C67 3.03(3) no .
C56 C59 2.80(3) no .
C57 C60 2.74(3) no .
C58 C61 2.73(3) no .
C61 C94 3.54(3) no .
C61 C117 3.52(3) no .
C62 C65 2.78(3) no .
C63 C66 2.76(3) no .
C64 C67 2.73(3) no .
C74 C81 3.06(3) no .
C74 C83 3.23(3) no .
C74 C87 3.41(3) no .
C76 C79 2.73(3) no .
C77 C80 2.75(3) no .
C78 C81 2.76(3) no .
C82 C85 2.73(4) no .
C83 C86 2.67(4) no .
C83 C95 3.57(3) no .
C84 C87 2.66(4) no .
C86 C103 3.49(4) no .
C87 C103 3.53(4) no .
C94 C101 3.09(3) no .
C94 C107 3.16(3) no .
C96 C99 2.80(3) no .
C97 C100 2.79(3) no .
C98 C101 2.77(4) no .
C102 C105 2.72(3) no .
C103 C106 2.69(4) no .
C103 C127 3.42(3) no .
C104 C107 2.67(4) no .
C104 C127 3.48(3) no .
C114 C121 3.09(3) no .
C114 C123 3.02(3) no .
C116 C119 2.80(4) no .
C117 C120 2.73(4) no .
C118 C121 2.75(4) no .
C122 C125 2.71(3) no .
C122 C135 3.53(3) no .
C123 C126 2.76(4) no .
C124 C127 2.80(4) no .
C126 C137 3.60(3) no .
C127 C135 3.33(3) no .
C127 C137 3.44(3) no .
C514 C517 2.95(3) no .
C514 C523 3.48(2) no .
C514 C527 3.372(19) no .
C516 C519 2.78(3) no .
C516 C636 3.56(3) no .
C517 C520 2.73(3) no .
C518 C521 2.74(4) no .
C522 C525 2.79(3) no .
C523 C526 2.78(3) no .
C524 C527 2.75(3) no .
C525 C547 3.47(3) no .
C526 C547 3.47(3) no .
C527 C535 3.40(2) no .
C534 C541 3.01(2) no .
C534 C543 3.15(3) no .
C536 C539 2.82(3) no .
C536 C617 3.54(3) no .
C537 C540 2.73(3) no .
C538 C541 2.72(3) no .
C541 C617 3.23(3) no .
C541 C618 3.44(3) no .
C542 C545 2.76(3) no .
C542 C555 3.452(17) no .
C543 C546 2.77(3) no .
C543 C553 3.60(2) no .
C544 C547 2.76(3) no .
C546 C555 3.56(2) no .
C546 C562 3.41(2) no .
C546 C567 3.44(2) no .
C547 C555 3.227(17) no .
C547 C562 3.382(19) no .
C547 C567 3.239(19) no .
C554 C561 3.19(3) no .
C554 C563 3.00(2) no .
C556 C559 2.77(3) no .
C557 C560 2.78(3) no .
C558 C561 2.75(3) no .
C562 C565 2.79(3) no .
C563 C566 2.77(3) no .
C564 C567 2.73(3) no .
C574 C581 3.01(3) no .
C574 C587 3.05(3) no .
C576 C579 2.81(3) no .
C577 C580 2.74(3) no .
C578 C581 2.76(3) no .
C582 C585 2.72(3) no .
C582 C595 3.51(3) no .
C583 C586 2.79(4) no .
C583 C595 3.50(3) no .
C584 C587 2.73(4) no .
C584 C603 3.19(3) no .
C585 C603 3.57(3) no .
C594 C597 3.20(3) no .
C594 C603 3.10(3) no .
C596 C599 2.77(4) no .
C597 C600 2.80(4) no .
C598 C601 2.81(4) no .
C602 C605 2.76(3) no .
C603 C606 2.75(3) no .
C604 C607 2.72(3) no .
C607 C615 3.39(3) no .
C614 C617 3.13(3) no .
C614 C627 3.22(3) no .
C616 C619 2.77(3) no .
C617 C620 2.76(3) no .
C618 C621 2.74(3) no .
C622 C625 2.76(3) no .
C622 C635 3.52(3) no .
C623 C626 2.71(3) no .
C624 C627 2.82(3) no .
C627 C635 3.55(3) no .
Cl1 C99 3.53(3) no 2_656
C58 C125 3.53(4) no 1_545
C66 C97 3.57(4) no 2_656
C74 C78 3.60(3) no 2_666
C78 C74 3.60(3) no 2_666
C86 C87 3.53(5) no 2_566
C87 C86 3.53(5) no 2_566
C97 C66 3.57(4) no 2_656
C99 Cl1 3.53(3) no 2_656
C124 C603 3.60(4) no 2_566
C125 C58 3.53(4) no 1_565
C136 C559 3.60(3) no 2_566
C513 C565 3.55(3) no 2_565
C518 C519 3.51(4) no 2_655
C519 C518 3.51(4) no 2_655
C520 C545 3.58(3) no 1_655
C522 C538 3.51(3) no 2_555
C523 C538 3.58(3) no 2_555
C526 C636 3.57(3) no 2_555
C538 C522 3.51(3) no 2_555
C538 C523 3.58(3) no 2_555
C545 C520 3.58(3) no 1_455
C545 C576 3.54(3) no 1_455
C545 C581 3.52(3) no 1_455
C559 C136 3.60(3) no 2_566
C565 C513 3.55(3) no 2_565
C576 C545 3.54(3) no 1_655
C581 C545 3.52(3) no 1_655
C603 C124 3.60(4) no 2_566
C636 C526 3.57(3) no 2_555
Pt1 H43 3.3912 no .
Pt1 H63 2.7938 no .
Pt2 H13D 3.2532 no .
Pt2 H13E 3.5482 no .
Pt2 H103 3.0412 no .
Pt2 H127 2.9581 no .
Pt51 H547 3.1548 no .
Pt51 H567 2.5905 no .
Pt52 H63D 3.3834 no .
Pt52 H63E 3.4842 no .
Pt52 H583 2.9416 no .
Pt52 H623 3.3181 no .
Ag1 H97 2.6795 no .
Ag2 H17 2.7433 no .
Ag2 H77 2.6831 no .
Ag3 H13A 2.9020 no .
Ag3 H37 2.4251 no .
Ag4 H61 2.6631 no .
Ag4 H117 2.6691 no .
Ag51 H601 2.7454 no .
Ag52 H521 2.6093 no .
Ag52 H577 2.5622 no .
Ag53 H63A 3.0298 no .
Ag53 H537 2.6123 no .
Ag54 H557 2.8145 no .
Ag54 H621 2.7714 no .
Cl1 H63 3.3323 no .
Cl51 H567 2.9659 no .
Cl51 H577 2.9388 no .
N11 H14 3.1504 no .
N11 H23 3.5929 no .
N11 H27 3.1848 no .
N12 H14 3.1339 no .
N12 H17 2.7663 no .
N31 H27 2.9375 no .
N31 H34 3.1016 no .
N31 H43 3.0130 no .
N32 H27 2.8614 no .
N32 H34 3.1528 no .
N32 H37 2.8144 no .
N51 H43 3.4741 no .
N51 H54 3.0989 no .
N51 H63 2.9030 no .
N52 H47 3.5688 no .
N52 H54 3.1234 no .
N52 H61 2.8468 no .
N71 H13D 3.2199 no .
N71 H13E 2.7416 no .
N71 H74 3.1173 no .
N71 H83 3.5558 no .
N71 H87 3.2531 no .
N72 H13E 3.0311 no .
N72 H74 3.1164 no .
N72 H77 2.7515 no .
N91 H61 3.4153 no .
N91 H83 3.4607 no .
N91 H94 3.1435 no .
N91 H103 2.8356 no .
N92 H61 3.2173 no .
N92 H83 3.2819 no .
N92 H94 3.1065 no .
N92 H97 2.7392 no .
N111 H103 3.5792 no .
N111 H114 3.1373 no .
N111 H127 2.9227 no .
N112 H114 3.0991 no .
N112 H117 2.7145 no .
N131 H13D 2.6715 no .
N131 H13E 2.7637 no .
N131 H13F 3.2317 no .
N131 H17 3.3430 no .
N131 H127 3.2253 no .
N131 H134 3.0877 no .
N132 H13A 2.5623 no .
N132 H13B 2.8445 no .
N132 H13C 3.1888 no .
N132 H17 2.9306 no .
N132 H37 3.2340 no .
N132 H134 3.1091 no .
N511 H514 3.1153 no .
N511 H523 3.2273 no .
N511 H527 3.5531 no .
N511 H567 3.5986 no .
N512 H63A 3.4783 no .
N512 H514 3.1332 no .
N512 H521 2.7082 no .
N512 H577 3.5303 no .
N531 H527 3.1520 no .
N531 H534 3.1020 no .
N531 H547 2.9353 no .
N532 H527 3.0806 no .
N532 H534 3.1275 no .
N532 H537 2.6763 no .
N551 H547 3.2882 no .
N551 H554 3.1071 no .
N551 H567 2.7910 no .
N551 H601 3.0883 no .
N552 H554 3.1250 no .
N552 H557 2.8134 no .
N552 H601 2.9863 no .
N571 H63D 3.3907 no .
N571 H63E 2.6621 no .
N571 H574 3.1067 no .
N571 H583 2.8632 no .
N572 H63E 3.0261 no .
N572 H574 3.1177 no .
N572 H577 2.7809 no .
N591 H557 3.2221 no .
N591 H583 3.4748 no .
N591 H594 3.1117 no .
N591 H607 3.0972 no .
N592 H557 3.0691 no .
N592 H594 3.1153 no .
N592 H601 2.8014 no .
N611 H607 2.5938 no .
N611 H614 3.1163 no .
N611 H623 2.9901 no .
N612 H607 2.4867 no .
N612 H614 3.1077 no .
N612 H621 2.7661 no .
N631 H63D 2.7623 no .
N631 H63E 2.8098 no .
N631 H63F 3.2743 no .
N631 H634 3.1377 no .
N632 H63A 2.6285 no .
N632 H63B 2.8569 no .
N632 H63C 3.2170 no .
N632 H627 3.4655 no .
N632 H634 3.1105 no .
C13 H17 2.6713 no .
C13 H21 2.6062 no .
C14 H21 2.9033 no .
C14 H23 3.2260 no .
C15 H23 2.6211 no .
C15 H27 2.6701 no .
C16 H14 2.9441 no .
C16 H18 3.2401 no .
C16 H20 3.2225 no .
C16 H77 3.1911 no .
C17 H19 3.2636 no .
C17 H21 3.2295 no .
C17 H77 2.9623 no .
C18 H20 3.1914 no .
C18 H77 3.2223 no .
C19 H17 3.2621 no .
C19 H21 3.2263 no .
C20 H18 3.1847 no .
C20 H78 3.2545 no .
C21 H14 3.1301 no .
C21 H17 3.2313 no .
C21 H19 3.2396 no .
C21 H78 3.2157 no .
C22 H14 2.8734 no .
C22 H24 3.2382 no .
C22 H26 3.2136 no .
C22 H43 3.3738 no .
C22 H63 3.4895 no .
C23 H14 3.4002 no .
C23 H25 3.2516 no .
C23 H27 3.2150 no .
C23 H43 3.5491 no .
C23 H63 3.2646 no .
C23 H64 3.5424 no .
C24 H26 3.1929 no .
C24 H43 3.4782 no .
C25 H23 3.2514 no .
C25 H27 3.1710 no .
C25 H43 3.2396 no .
C26 H24 3.1901 no .
C26 H43 3.0092 no .
C27 H23 3.2105 no .
C27 H25 3.1815 no .
C27 H43 3.0888 no .
C33 H27 3.1229 no .
C33 H37 2.6501 no .
C33 H41 2.5059 no .
C34 H27 3.3318 no .
C34 H41 2.6809 no .
C34 H47 2.9373 no .
C35 H27 3.2164 no .
C35 H43 2.6375 no .
C35 H47 2.5865 no .
C36 H34 2.9091 no .
C36 H38 3.2284 no .
C36 H40 3.1501 no .
C36 H121 3.4206 no .
C37 H13A 3.1966 no .
C37 H13B 3.3670 no .
C37 H39 3.1556 no .
C37 H40 3.3871 no .
C37 H41 2.9952 no .
C37 H121 3.1924 no .
C38 H13A 3.5391 no .
C38 H13B 3.1983 no .
C38 H40 3.0067 no .
C38 H41 3.5220 no .
C38 H121 3.4089 no .
C39 H37 3.1102 no .
C39 H41 3.1902 no .
C40 H37 3.3893 no .
C40 H38 3.0237 no .
C41 H34 2.9283 no .
C41 H37 2.9785 no .
C41 H38 3.5200 no .
C41 H39 3.2196 no .
C41 H121 3.4246 no .
C42 H34 2.8449 no .
C42 H44 3.2227 no .
C42 H46 3.2379 no .
C43 H45 3.2074 no .
C43 H47 3.1636 no .
C43 H63 2.8415 no .
C44 H46 3.1356 no .
C44 H63 3.3172 no .
C45 H43 3.1918 no .
C45 H47 3.2090 no .
C46 H44 3.1393 no .
C46 H57 3.2645 no .
C47 H34 3.0954 no .
C47 H43 3.1590 no .
C47 H45 3.2193 no .
C53 H57 2.6199 no .
C53 H61 2.6693 no .
C54 H57 2.8207 no .
C54 H67 2.7745 no .
C55 H63 2.7512 no .
C55 H67 2.6087 no .
C56 H54 2.8750 no .
C56 H58 3.2530 no .
C56 H60 3.2443 no .
C56 H101 3.4953 no .
C56 H117 3.3609 no .
C57 H46 3.4713 no .
C57 H54 3.0282 no .
C57 H59 3.2340 no .
C57 H61 3.2091 no .
C58 H60 3.1953 no .
C58 H118 3.5015 no .
C59 H57 3.2247 no .
C59 H61 3.2155 no .
C59 H118 3.4229 no .
C60 H58 3.1951 no .
C60 H107 3.5457 no .
C60 H117 2.9489 no .
C60 H118 3.5041 no .
C61 H57 3.2114 no .
C61 H59 3.2252 no .
C61 H101 3.1753 no .
C61 H117 2.6649 no .
C62 H54 2.8289 no .
C62 H64 3.2608 no .
C62 H66 3.2355 no .
C63 H43 3.0152 no .
C63 H44 3.2642 no .
C63 H65 3.2124 no .
C63 H67 3.2485 no .
C64 H66 3.1936 no .
C65 H63 3.2107 no .
C65 H67 3.2066 no .
C66 H64 3.1936 no .
C67 H54 2.9274 no .
C67 H63 3.2525 no .
C67 H65 3.2084 no .
C73 H13E 3.4588 no .
C73 H77 2.6735 no .
C73 H81 2.5910 no .
C74 H13E 3.5261 no .
C74 H81 2.7674 no .
C74 H83 3.1454 no .
C74 H87 3.4539 no .
C75 H13D 3.5771 no .
C75 H13E 3.0908 no .
C75 H83 2.5903 no .
C75 H87 2.5845 no .
C76 H74 2.8849 no .
C76 H78 3.2575 no .
C76 H80 3.2663 no .
C77 H79 3.1602 no .
C77 H81 3.1994 no .
C78 H80 3.2453 no .
C79 H77 3.1639 no .
C79 H81 3.1975 no .
C80 H78 3.2445 no .
C81 H74 2.9700 no .
C81 H77 3.1940 no .
C81 H79 3.1960 no .
C82 H74 2.8158 no .
C82 H84 3.2183 no .
C82 H86 3.2969 no .
C82 H103 2.9055 no .
C83 H74 3.2940 no .
C83 H85 3.0899 no .
C83 H86 3.5956 no .
C83 H87 3.0648 no .
C83 H103 3.3556 no .
C84 H86 3.1365 no .
C84 H87 3.5878 no .
C85 H83 3.0733 no .
C85 H87 3.1558 no .
C85 H103 3.4439 no .
C86 H83 3.5983 no .
C86 H84 3.1347 no .
C86 H103 2.9333 no .
C87 H13D 3.2489 no .
C87 H83 3.0633 no .
C87 H84 3.5930 no .
C87 H85 3.1719 no .
C87 H103 2.7083 no .
C93 H61 2.8986 no .
C93 H83 3.2049 no .
C93 H97 2.6522 no .
C93 H101 2.6057 no .
C94 H61 2.8415 no .
C94 H83 3.3988 no .
C94 H101 2.7929 no .
C94 H107 2.9860 no .
C95 H61 3.1640 no .
C95 H83 3.5769 no .
C95 H103 2.5804 no .
C95 H107 2.6256 no .
C96 H61 3.4764 no .
C96 H94 2.8901 no .
C96 H98 3.2756 no .
C96 H100 3.2711 no .
C97 H99 3.2332 no .
C97 H101 3.2037 no .
C98 H100 3.2935 no .
C99 H97 3.2342 no .
C99 H101 3.2216 no .
C100 H98 3.2893 no .
C101 H61 3.5216 no .
C101 H94 3.0236 no .
C101 H97 3.2046 no .
C101 H99 3.2289 no .
C102 H94 2.8846 no .
C102 H104 3.2380 no .
C102 H106 3.1881 no .
C102 H127 3.5826 no .
C103 H105 3.2164 no .
C103 H107 3.1489 no .
C103 H127 2.6068 no .
C104 H106 3.1188 no .
C104 H127 2.8973 no .
C105 H103 3.2135 no .
C105 H107 3.1100 no .
C106 H104 3.1150 no .
C107 H94 3.1427 no .
C107 H103 3.1528 no .
C107 H105 3.1254 no .
C113 H37 3.5009 no .
C113 H117 2.6278 no .
C113 H121 2.6031 no .
C114 H37 3.5099 no .
C114 H121 2.8395 no .
C114 H123 2.7539 no .
C115 H123 2.5976 no .
C115 H127 2.6527 no .
C116 H114 2.8739 no .
C116 H118 3.2624 no .
C116 H120 3.2519 no .
C117 H61 3.4862 no .
C117 H119 3.2381 no .
C117 H121 3.1789 no .
C118 H47 3.1690 no .
C118 H120 3.2157 no .
C119 H117 3.2278 no .
C119 H121 3.2076 no .
C120 H118 3.2163 no .
C121 H114 3.0277 no .
C121 H117 3.1783 no .
C121 H119 3.2203 no .
C122 H114 2.8419 no .
C122 H124 3.2217 no .
C122 H126 3.2469 no .
C123 H114 2.9200 no .
C123 H125 3.1659 no .
C123 H127 3.2268 no .
C124 H126 3.2541 no .
C125 H123 3.1685 no .
C125 H127 3.2545 no .
C126 H13D 2.9732 no .
C126 H104 3.5899 no .
C126 H124 3.2604 no .
C127 H13D 2.7681 no .
C127 H103 3.1638 no .
C127 H104 3.2857 no .
C127 H123 3.2193 no .
C127 H125 3.2405 no .
C133 H17 2.6578 no .
C134 H13A 3.2852 no .
C134 H13B 3.0136 no .
C134 H13C 2.7367 no .
C134 H13D 3.1645 no .
C134 H13E 3.1250 no .
C134 H13F 2.6554 no .
C134 H17 2.9640 no .
C134 H18 3.2828 no .
C135 H17 3.3372 no .
C135 H127 3.3980 no .
C136 H17 3.2030 no .
C136 H37 3.1386 no .
C136 H38 3.4357 no .
C136 H134 2.9055 no .
C137 H87 3.1100 no .
C137 H127 3.3129 no .
C137 H134 2.8716 no .
C513 H63A 3.1073 no .
C513 H517 2.5800 no .
C513 H521 2.6517 no .
C514 H517 2.6493 no .
C514 H523 3.5485 no .
C514 H527 3.3605 no .
C515 H523 2.6741 no .
C515 H527 2.6565 no .
C516 H63A 3.0110 no .
C516 H63C 3.4119 no .
C516 H514 2.8494 no .
C516 H518 3.2719 no .
C516 H520 3.1749 no .
C517 H63A 3.2718 no .
C517 H63C 3.4119 no .
C517 H514 2.8094 no .
C517 H519 3.2492 no .
C517 H521 3.1977 no .
C518 H520 3.2184 no .
C519 H517 3.2493 no .
C519 H521 3.2172 no .
C520 H518 3.2232 no .
C521 H63A 3.4887 no .
C521 H63C 3.4839 no .
C521 H517 3.1925 no .
C521 H519 3.2207 no .
C522 H514 2.8588 no .
C522 H524 3.2596 no .
C522 H526 3.2388 no .
C522 H547 2.9575 no .
C522 H567 3.5015 no .
C523 H525 3.2533 no .
C523 H527 3.2606 no .
C523 H547 2.8572 no .
C523 H566 3.2891 no .
C523 H567 2.9039 no .
C524 H526 3.1885 no .
C524 H547 2.8468 no .
C524 H566 3.3907 no .
C524 H567 3.4456 no .
C525 H523 3.2546 no .
C525 H527 3.2257 no .
C525 H547 2.9330 no .
C526 H524 3.1834 no .
C526 H547 2.9949 no .
C527 H514 3.4885 no .
C527 H523 3.2607 no .
C527 H525 3.2346 no .
C527 H547 3.0034 no .
C533 H527 3.1267 no .
C533 H537 2.6531 no .
C533 H541 2.5858 no .
C534 H527 3.2389 no .
C534 H541 2.6987 no .
C534 H543 2.9890 no .
C535 H527 3.2294 no .
C535 H543 2.6859 no .
C535 H547 2.6550 no .
C536 H534 2.8748 no .
C536 H538 3.2597 no .
C536 H540 3.2571 no .
C536 H617 3.3196 no .
C537 H63A 3.5013 no .
C537 H63B 3.5567 no .
C537 H539 3.2475 no .
C537 H541 3.1781 no .
C538 H63B 3.5303 no .
C538 H540 3.1700 no .
C539 H537 3.2352 no .
C539 H541 3.2145 no .
C540 H538 3.1645 no .
C540 H617 3.1657 no .
C540 H618 3.5966 no .
C541 H534 2.9000 no .
C541 H537 3.1761 no .
C541 H539 3.2364 no .
C541 H617 2.9949 no .
C541 H618 3.4380 no .
C542 H534 2.8309 no .
C542 H544 3.2401 no .
C542 H546 3.2545 no .
C543 H534 3.0939 no .
C543 H545 3.2240 no .
C543 H547 3.2496 no .
C543 H561 3.4457 no .
C544 H546 3.2161 no .
C544 H561 3.3312 no .
C545 H543 3.2299 no .
C545 H547 3.2024 no .
C546 H544 3.2104 no .
C546 H567 3.4800 no .
C547 H543 3.2508 no .
C547 H545 3.2059 no .
C547 H567 2.9206 no .
C553 H557 2.6313 no .
C553 H561 2.6177 no .
C553 H601 2.9094 no .
C554 H561 2.9649 no .
C554 H563 2.6833 no .
C554 H601 2.9943 no .
C555 H547 3.3703 no .
C555 H563 2.6007 no .
C555 H567 2.6921 no .
C555 H601 3.0986 no .
C556 H554 2.9224 no .
C556 H558 3.2295 no .
C556 H560 3.2473 no .
C556 H621 3.4120 no .
C557 H559 3.2394 no .
C557 H561 3.2115 no .
C557 H621 2.9471 no .
C558 H560 3.2407 no .
C558 H621 3.0113 no .
C559 H557 3.2462 no .
C559 H561 3.2269 no .
C559 H620 3.3578 no .
C559 H621 3.5349 no .
C560 H558 3.2302 no .
C560 H620 3.3128 no .
C561 H554 3.1958 no .
C561 H557 3.2094 no .
C561 H559 3.2369 no .
C561 H620 3.5609 no .
C562 H546 3.3893 no .
C562 H547 3.3186 no .
C562 H554 2.8953 no .
C562 H564 3.2247 no .
C562 H566 3.2582 no .
C563 H554 2.8794 no .
C563 H565 3.2304 no .
C563 H567 3.2095 no .
C563 H600 3.5749 no .
C564 H566 3.2262 no .
C565 H563 3.2272 no .
C565 H567 3.2256 no .
C566 H523 3.3581 no .
C566 H524 3.5185 no .
C566 H546 3.5619 no .
C566 H564 3.2211 no .
C567 H523 3.3310 no .
C567 H546 3.2165 no .
C567 H547 2.8199 no .
C567 H563 3.2157 no .
C567 H565 3.2323 no .
C573 H63E 3.4505 no .
C573 H577 2.6799 no .
C573 H581 2.6280 no .
C574 H63E 3.4186 no .
C574 H581 2.7041 no .
C574 H587 2.8103 no .
C575 H63E 2.9348 no .
C575 H583 2.6537 no .
C575 H587 2.5548 no .
C576 H574 2.8292 no .
C576 H578 3.2818 no .
C576 H580 3.2842 no .
C577 H579 3.2162 no .
C577 H581 3.2072 no .
C578 H580 3.2221 no .
C579 H577 3.2064 no .
C579 H581 3.2102 no .
C580 H578 3.2240 no .
C581 H574 2.8679 no .
C581 H577 3.2065 no .
C581 H579 3.2175 no .
C582 H63E 3.5539 no .
C582 H574 2.8617 no .
C582 H584 3.2537 no .
C582 H586 3.2584 no .
C583 H63D 3.0425 no .
C583 H63E 3.3813 no .
C583 H585 3.1970 no .
C583 H587 3.2010 no .
C583 H603 3.3887 no .
C583 H623 3.3195 no .
C584 H586 3.2045 no .
C584 H603 2.7709 no .
C585 H583 3.2053 no .
C585 H587 3.1846 no .
C585 H603 2.8543 no .
C586 H584 3.1964 no .
C586 H603 3.4024 no .
C587 H574 2.9820 no .
C587 H583 3.2050 no .
C587 H585 3.1869 no .
C593 H557 2.8884 no .
C593 H597 2.6334 no .
C593 H601 2.6367 no .
C594 H557 2.9278 no .
C594 H597 3.0085 no .
C594 H603 2.9327 no .
C595 H557 3.1560 no .
C595 H603 2.6123 no .
C595 H607 2.7114 no .
C596 H557 3.5257 no .
C596 H594 2.9281 no .
C596 H598 3.2959 no .
C596 H600 3.2355 no .
C597 H594 3.2076 no .
C597 H599 3.2339 no .
C597 H601 3.2663 no .
C598 H600 3.2637 no .
C599 H597 3.2355 no .
C599 H601 3.2509 no .
C600 H598 3.2695 no .
C601 H597 3.2625 no .
C601 H599 3.2442 no .
C602 H594 2.7944 no .
C602 H604 3.2256 no .
C602 H606 3.2127 no .
C602 H623 3.1012 no .
C603 H584 3.1105 no .
C603 H594 3.0437 no .
C603 H605 3.2253 no .
C603 H607 3.2302 no .
C603 H623 3.4489 no .
C604 H584 3.4565 no .
C604 H606 3.1765 no .
C605 H603 3.2214 no .
C605 H607 3.2137 no .
C605 H623 3.5332 no .
C606 H604 3.1777 no .
C606 H623 3.1882 no .
C607 H603 3.2352 no .
C607 H605 3.2148 no .
C607 H623 2.9988 no .
C613 H607 2.8095 no .
C613 H617 2.6121 no .
C613 H621 2.6816 no .
C614 H606 3.4899 no .
C614 H607 3.1068 no .
C614 H617 2.8964 no .
C614 H627 3.0890 no .
C615 H607 2.9855 no .
C615 H623 2.6433 no .
C615 H627 2.6317 no .
C616 H607 3.5484 no .
C616 H614 2.9204 no .
C616 H618 3.2457 no .
C616 H620 3.2226 no .
C617 H541 3.2061 no .
C617 H614 3.0698 no .
C617 H619 3.2500 no .
C617 H621 3.2244 no .
C618 H541 3.0759 no .
C618 H620 3.2222 no .
C619 H617 3.2513 no .
C619 H621 3.1929 no .
C620 H618 3.2186 no .
C621 H607 3.5969 no .
C621 H617 3.2302 no .
C621 H619 3.1972 no .
C622 H63D 3.4820 no .
C622 H614 2.9138 no .
C622 H624 3.2463 no .
C622 H626 3.2363 no .
C623 H63D 2.9856 no .
C623 H583 3.0698 no .
C623 H625 3.2067 no .
C623 H627 3.2426 no .
C624 H63D 2.8372 no .
C624 H583 3.3238 no .
C624 H626 3.2140 no .
C625 H63D 3.2017 no .
C625 H623 3.1997 no .
C625 H627 3.2607 no .
C626 H624 3.2257 no .
C627 H614 3.2651 no .
C627 H623 3.2298 no .
C627 H625 3.2539 no .
C633 H627 3.4476 no .
C634 H63A 3.2865 no .
C634 H63B 3.0820 no .
C634 H63C 2.7186 no .
C634 H63D 3.2034 no .
C634 H63E 3.1634 no .
C634 H63F 2.6524 no .
C636 H537 3.2137 no .
C636 H634 2.9257 no .
C637 H583 2.8952 no .
C637 H634 2.9000 no .
H13A H17 3.1189 no .
H13A H37 2.6740 no .
H13A H38 3.3919 no .
H13B H37 2.8897 no .
H13B H38 2.6547 no .
H13B H123 3.1872 no .
H13B H134 3.2803 no .
H13C H17 3.1929 no .
H13C H134 2.7669 no .
H13D H87 2.5110 no .
H13D H103 3.5712 no .
H13D H126 2.9153 no .
H13D H127 2.5164 no .
H13D H134 3.5389 no .
H13E H87 2.8814 no .
H13E H134 3.4680 no .
H13F H87 3.5818 no .
H13F H126 3.5789 no .
H13F H134 2.6448 no .
H14 H21 2.7016 no .
H14 H23 3.2901 no .
H17 H18 2.3202 no .
H17 H77 3.1984 no .
H17 H134 3.3770 no .
H18 H19 2.2984 no .
H18 H77 3.5614 no .
H18 H134 3.0969 no .
H19 H20 2.2995 no .
H20 H21 2.3081 no .
H20 H78 3.4914 no .
H21 H78 3.4035 no .
H23 H24 2.3109 no .
H23 H63 3.3290 no .
H23 H64 3.2096 no .
H24 H25 2.3930 no .
H24 H64 3.3374 no .
H25 H26 2.1986 no .
H26 H27 2.2751 no .
H26 H43 3.3307 no .
H27 H43 3.4722 no .
H34 H41 2.3507 no .
H34 H47 2.8115 no .
H37 H38 2.2004 no .
H37 H121 3.4020 no .
H38 H39 2.3525 no .
H38 H123 3.1319 no .
H39 H40 2.2977 no .
H40 H41 2.1984 no .
H43 H44 2.3218 no .
H43 H63 2.3317 no .
H44 H45 2.2829 no .
H44 H63 3.2079 no .
H45 H46 2.2181 no .
H46 H47 2.3479 no .
H46 H57 2.8925 no .
H47 H118 2.9465 no .
H54 H57 2.5754 no .
H54 H67 2.5075 no .
H57 H58 2.3092 no .
H58 H59 2.2861 no .
H59 H60 2.3094 no .
H60 H61 2.2910 no .
H60 H94 3.4919 no .
H60 H107 2.7156 no .
H60 H117 3.0809 no .
H61 H94 3.1396 no .
H61 H101 3.1430 no .
H61 H107 3.5184 no .
H61 H117 2.5656 no .
H63 H64 2.3161 no .
H63A H517 3.3834 no .
H63A H537 2.6503 no .
H63A H538 3.5832 no .
H63B H537 2.9734 no .
H63B H538 2.9106 no .
H63B H627 3.4250 no .
H63B H634 3.3718 no .
H63C H634 2.7364 no .
H63D H583 2.2092 no .
H63D H623 3.2805 no .
H63D H624 3.0670 no .
H63D H625 3.5841 no .
H63D H634 3.5647 no .
H63E H583 2.7971 no .
H63E H634 3.5041 no .
H63F H634 2.6405 no .
H64 H65 2.2523 no .
H65 H66 2.3087 no .
H66 H67 2.2818 no .
H67 H99 3.5555 no .
H74 H81 2.4703 no .
H74 H83 3.1949 no .
H77 H78 2.2981 no .
H78 H79 2.2792 no .
H79 H80 2.2884 no .
H80 H81 2.3499 no .
H83 H84 2.2770 no .
H83 H97 3.5839 no .
H84 H85 2.1811 no .
H85 H86 2.2629 no .
H86 H87 2.4255 no .
H86 H103 3.2358 no .
H86 H104 3.3079 no .
H87 H103 3.0459 no .
H94 H101 2.5156 no .
H94 H107 2.8305 no .
H97 H98 2.3071 no .
H98 H99 2.3397 no .
H99 H100 2.3493 no .
H100 H101 2.3196 no .
H103 H104 2.3609 no .
H103 H127 2.2527 no .
H104 H105 2.2809 no .
H104 H126 3.3465 no .
H104 H127 2.7999 no .
H105 H106 2.1761 no .
H106 H107 2.2703 no .
H114 H121 2.5938 no .
H114 H123 2.5141 no .
H117 H118 2.3200 no .
H118 H119 2.3298 no .
H119 H120 2.2847 no .
H120 H121 2.3103 no .
H123 H124 2.3115 no .
H124 H125 2.2712 no .
H125 H126 2.3185 no .
H126 H127 2.3796 no .
H514 H517 2.2735 no .
H514 H527 3.4750 no .
H517 H518 2.3299 no .
H518 H519 2.3519 no .
H519 H520 2.3418 no .
H520 H521 2.2619 no .
H521 H577 3.1929 no .
H523 H524 2.3280 no .
H523 H547 3.3530 no .
H523 H566 2.7653 no .
H523 H567 2.6850 no .
H524 H525 2.2852 no .
H524 H547 3.3511 no .
H524 H566 2.9501 no .
H525 H526 2.2762 no .
H525 H547 3.4740 no .
H526 H527 2.3194 no .
H526 H547 3.5579 no .
H527 H547 3.5632 no .
H534 H541 2.3227 no .
H534 H543 2.8089 no .
H537 H538 2.3148 no .
H538 H539 2.2995 no .
H539 H540 2.2688 no .
H540 H541 2.3279 no .
H540 H617 3.4668 no .
H540 H618 3.3514 no .
H541 H617 3.2155 no .
H541 H618 3.0678 no .
H543 H544 2.3061 no .
H543 H561 3.2674 no .
H543 H620 3.4423 no .
H544 H545 2.3072 no .
H544 H561 3.0347 no .
H545 H546 2.2646 no .
H546 H547 2.3191 no .
H546 H567 3.3840 no .
H547 H567 2.3155 no .
H554 H561 2.8292 no .
H554 H563 2.3226 no .
H554 H600 3.5742 no .
H554 H601 3.4490 no .
H557 H558 2.3043 no .
H557 H594 3.3026 no .
H557 H601 3.2067 no .
H557 H607 3.5889 no .
H557 H621 3.1436 no .
H558 H559 2.3278 no .
H558 H594 3.5779 no .
H558 H607 3.4014 no .
H558 H621 3.2402 no .
H559 H560 2.3030 no .
H560 H561 2.3563 no .
H563 H564 2.2942 no .
H563 H600 3.1109 no .
H564 H565 2.2913 no .
H565 H566 2.3366 no .
H566 H567 2.3105 no .
H574 H581 2.3278 no .
H574 H587 2.5932 no .
H577 H578 2.3073 no .
H578 H579 2.3054 no .
H579 H580 2.2908 no .
H580 H581 2.3065 no .
H583 H584 2.3685 no .
H583 H623 2.6917 no .
H583 H624 3.1831 no .
H584 H585 2.2341 no .
H584 H603 2.8773 no .
H584 H604 3.4205 no .
H584 H623 3.2517 no .
H584 H624 3.0408 no .
H585 H586 2.2673 no .
H585 H603 3.0796 no .
H586 H587 2.3713 no .
H587 H597 3.2608 no .
H594 H597 2.8881 no .
H594 H603 2.7753 no .
H597 H598 2.3542 no .
H598 H599 2.2925 no .
H599 H600 2.3361 no .
H600 H601 2.3173 no .
H603 H604 2.3229 no .
H604 H605 2.2540 no .
H605 H606 2.3102 no .
H606 H607 2.2849 no .
H606 H614 3.5891 no .
H606 H623 3.5809 no .
H607 H621 3.0680 no .
H607 H623 3.3453 no .
H614 H617 2.6628 no .
H614 H627 3.0438 no .
H617 H618 2.3331 no .
H618 H619 2.3273 no .
H619 H620 2.2941 no .
H620 H621 2.2689 no .
H623 H624 2.3054 no .
H624 H625 2.3282 no .
H625 H626 2.2688 no .
H626 H627 2.3413 no .
Cl1 H98 3.2070 no 2_656
Cl1 H99 2.9609 no 2_656
Cl1 H105 3.1562 no 1_655
Cl1 H106 3.0001 no 1_655
Cl51 H566 2.9346 no 2_565
O3 H40 3.3085 no 2_666
O3 H540 3.1153 no 1_665
O3 H541 3.4523 no 1_665
O3 H563 3.4934 no 1_655
O3 H564 3.5620 no 1_655
O3 H580 3.0122 no .
O3 H618 3.0697 no 1_665
N11 H105 3.5105 no 1_655
N12 H105 3.2945 no 1_655
N511 H565 2.9570 no 2_565
N512 H565 2.6956 no 2_565
N572 H544 3.3112 no 1_655
C2 H627 3.4042 no 1_565
C13 H105 3.1979 no 1_655
C13 H585 3.2760 no 2_666
C13 H586 3.3317 no 2_666
C14 H105 3.3448 no 1_655
C14 H586 2.8807 no 2_666
C15 H105 3.5094 no 1_655
C15 H586 3.3093 no 2_666
C16 H585 3.0227 no 2_666
C17 H585 3.0153 no 2_666
C18 H45 3.1454 no 1_565
C19 H45 3.4307 no 1_565
C19 H81 3.4733 no 2_666
C19 H604 3.3610 no 2_666
C20 H125 3.4972 no 1_655
C20 H126 3.5128 no 1_655
C20 H604 3.0182 no 2_666
C23 H106 3.4856 no 1_655
C25 H598 3.4195 no 2_666
C25 H606 3.5373 no 2_656
C34 H625 3.1783 no 2_656
C39 H554 3.5156 no 2_566
C40 H618 3.5672 no 2_556
C42 H624 3.3614 no 2_656
C43 H624 3.1490 no 2_656
C44 H604 3.5188 no 2_656
C44 H624 3.0380 no 2_656
C45 H584 3.0294 no 2_656
C45 H624 3.0905 no 2_656
C46 H624 3.2471 no 2_656
C47 H624 3.3645 no 2_656
C57 H13F 3.5221 no 1_545
C57 H134 3.1945 no 1_545
C58 H13F 3.4248 no 1_545
C58 H85 3.5327 no 2_556
C58 H125 3.1186 no 1_545
C58 H134 3.3577 no 1_545
C59 H65 3.5185 no 1_455
C59 H84 3.1543 no 2_556
C59 H125 3.1009 no 1_545
C60 H65 3.3006 no 1_455
C60 H84 3.0173 no 2_556
C61 H84 3.4850 no 2_556
C63 H106 3.1088 no 1_655
C64 H60 3.3798 no 1_655
C64 H106 2.9259 no 1_655
C64 H107 3.1708 no 1_655
C65 H60 3.3171 no 1_655
C65 H83 3.3046 no 2_656
C65 H107 3.5544 no 1_655
C66 H19 3.0708 no 1_545
C66 H74 3.4589 no 2_656
C66 H81 3.4843 no 2_656
C66 H83 3.2868 no 2_656
C66 H97 3.1361 no 2_656
C67 H19 3.1441 no 1_545
C67 H81 3.3302 no 2_656
C67 H97 3.5011 no 2_656
C67 H98 3.3571 no 2_656
C74 H66 2.9662 no 2_656
C74 H78 3.4479 no 2_666
C74 H79 3.5651 no 2_666
C75 H66 3.5341 no 2_656
C78 H74 3.2627 no 2_666
C78 H104 3.1636 no 1_655
C78 H105 3.5938 no 1_655
C79 H13E 3.1088 no 2_666
C79 H86 3.3869 no 1_655
C79 H100 3.3507 no 2_656
C79 H104 3.4542 no 1_655
C80 H13E 3.2241 no 2_666
C80 H99 3.3612 no 2_656
C80 H100 3.2843 no 2_656
C81 H67 3.3912 no 2_656
C81 H99 3.3630 no 2_656
C83 H65 3.3580 no 2_656
C83 H66 3.4122 no 2_656
C84 H65 3.5634 no 2_656
C84 H100 3.4569 no 2_556
C84 H101 3.0242 no 2_556
C85 H13F 3.2087 no 2_566
C85 H79 3.5555 no 1_455
C85 H100 3.0315 no 2_556
C85 H101 3.4672 no 2_556
C86 H13D 3.4455 no 2_566
C86 H13F 3.5091 no 2_566
C86 H79 3.2111 no 1_455
C86 H86 3.4200 no 2_566
C86 H87 2.7947 no 2_566
C87 H86 2.8893 no 2_566
C87 H87 3.3961 no 2_566
C94 H94 3.5852 no 2_556
C97 H66 3.4900 no 2_656
C97 H98 3.5132 no 2_656
C98 H98 3.0215 no 2_656
C100 H85 3.3995 no 2_556
C101 H84 3.2471 no 2_556
C104 H78 3.4828 no 1_455
C104 H100 3.5370 no 2_556
C105 H23 3.5332 no 1_455
C105 H99 3.4786 no 2_556
C106 H23 3.0070 no 1_455
C106 H64 3.2565 no 1_455
C107 H23 3.4923 no 1_455
C107 H64 3.2202 no 1_455
C116 H24 3.3125 no 1_455
C117 H24 3.2111 no 1_455
C118 H24 3.4675 no 1_455
C118 H606 3.1378 no 2_556
C119 H606 2.9163 no 2_556
C120 H598 3.4488 no 2_566
C121 H598 3.4435 no 2_566
C123 H594 3.4205 no 2_566
C124 H58 3.3117 no 1_565
C124 H594 3.3422 no 2_566
C125 H20 3.1286 no 1_455
C125 H21 3.2894 no 1_455
C125 H58 2.7541 no 1_565
C125 H59 3.3101 no 1_565
C126 H20 3.1525 no 1_455
C126 H21 3.0684 no 1_455
C126 H58 3.3038 no 1_565
C127 H21 3.5130 no 1_455
C134 H57 3.3746 no 1_565
C134 H58 3.3962 no 1_565
C136 H559 3.1901 no 2_566
C136 H585 3.2126 no 2_666
C137 H79 3.2984 no 2_666
C137 H80 3.3588 no 2_666
C137 H85 3.2281 no 2_566
C137 H86 3.3785 no 2_566
C513 H565 2.7356 no 2_565
C514 H565 3.0144 no 2_565
C515 H565 3.1380 no 2_565
C516 H564 3.5551 no 2_565
C516 H565 3.3089 no 2_565
C517 H526 3.4443 no 2_555
C518 H519 3.2118 no 2_655
C519 H518 3.1083 no 2_655
C519 H526 3.5860 no 1_655
C522 H538 3.3060 no 2_555
C523 H538 3.2202 no 2_555
C523 H539 3.4476 no 2_555
C524 H538 3.0581 no 2_555
C525 H63B 3.5317 no 2_555
C525 H538 3.0332 no 2_555
C526 H63A 3.3896 no 2_555
C526 H63B 3.3069 no 2_555
C526 H63C 3.4398 no 2_555
C526 H519 3.4001 no 1_455
C526 H538 3.1404 no 2_555
C527 H538 3.2825 no 2_555
C534 H517 3.5807 no 2_555
C536 H514 3.1264 no 2_555
C537 H514 3.1462 no 2_555
C538 H514 3.2336 no 2_555
C539 H514 3.2438 no 2_555
C539 H600 3.2248 no 1_545
C540 H514 3.1231 no 2_555
C540 H564 3.2565 no 1_545
C540 H600 3.3436 no 1_545
C541 H514 3.0442 no 2_555
C541 H517 3.3702 no 2_555
C542 H520 3.5110 no 1_455
C543 H63F 3.3317 no 1_455
C543 H520 3.2555 no 1_455
C544 H63E 3.2798 no 1_455
C544 H63F 3.4860 no 1_455
C544 H520 2.9146 no 1_455
C545 H520 2.8003 no 1_455
C545 H521 3.5385 no 1_455
C546 H520 3.0829 no 1_455
C546 H578 3.4265 no 2_565
C546 H579 3.2977 no 2_565
C547 H520 3.4428 no 1_455
C553 H39 3.2669 no 2_566
C554 H39 3.1257 no 2_566
C556 H39 2.9594 no 2_566
C557 H38 3.5240 no 2_566
C557 H39 3.4987 no 2_566
C558 H13B 3.4458 no 2_566
C558 H38 3.4298 no 2_566
C559 H13B 3.0036 no 2_566
C559 H13C 3.3243 no 2_566
C560 H63D 3.5848 no 1_455
C560 H63E 3.4852 no 1_455
C560 H63F 3.5933 no 1_455
C561 H39 3.1042 no 2_566
C561 H63E 3.4247 no 1_455
C561 H63F 3.5807 no 1_455
C563 H540 3.1769 no 1_565
C563 H580 3.2707 no 1_455
C564 H540 3.0859 no 1_565
C564 H580 3.2376 no 1_455
C565 H523 3.2920 no 2_565
C565 H578 2.9966 no 2_565
C566 H523 3.1991 no 2_565
C566 H578 3.0353 no 2_565
C573 H544 3.2523 no 1_655
C573 H545 3.5761 no 1_655
C576 H544 3.4472 no 1_655
C576 H545 2.7766 no 1_655
C577 H524 3.5311 no 2_565
C577 H545 2.8195 no 1_655
C578 H524 3.2283 no 2_565
C578 H545 2.9986 no 1_655
C578 H546 3.0905 no 2_565
C579 H525 3.5566 no 2_565
C579 H545 3.0922 no 1_655
C579 H546 3.1575 no 2_565
C580 H545 3.0197 no 1_655
C581 H545 2.8513 no 1_655
C582 H560 3.3806 no 1_655
C583 H560 2.8970 no 1_655
C584 H13C 3.4852 no 2_666
C584 H45 3.3698 no 2_656
C584 H560 3.2477 no 1_655
C585 H13A 3.1246 no 2_666
C585 H13C 3.2027 no 2_666
C586 H13A 3.4460 no 2_666
C586 H14 3.4869 no 2_666
C594 H124 3.5208 no 2_566
C598 H120 3.4683 no 2_566
C598 H121 3.3154 no 2_566
C599 H120 3.3622 no 2_566
C599 H617 3.3359 no 1_565
C600 H539 3.2813 no 1_565
C602 H124 3.2323 no 2_566
C603 H124 3.0057 no 2_566
C604 H44 3.0899 no 2_656
C604 H124 3.3303 no 2_566
C604 H125 3.1644 no 2_566
C605 H44 3.1927 no 2_656
C605 H59 3.5618 no 2_556
C605 H125 3.5325 no 2_566
C606 H25 3.3837 no 2_656
C606 H119 3.4078 no 2_556
C613 H119 3.5487 no 2_556
C614 H25 3.4410 no 2_656
C616 H119 3.0760 no 2_556
C616 H120 3.3587 no 2_556
C617 H119 3.4696 no 2_556
C617 H120 2.8428 no 2_556
C617 H599 3.2082 no 1_545
C618 H41 3.5292 no 2_556
C618 H120 3.1908 no 2_556
C619 H625 3.2956 no 1_455
C620 H63F 3.3995 no 1_455
C620 H119 3.5717 no 2_556
C621 H119 3.1145 no 2_556
C622 H25 3.3087 no 2_656
C622 H26 3.4715 no 2_656
C623 H25 3.4202 no 2_656
C623 H26 3.5536 no 2_656
C624 H26 3.3901 no 2_656
C625 H26 3.0693 no 2_656
C625 H34 3.3014 no 2_656
C625 H619 3.1980 no 1_655
C626 H26 2.8903 no 2_656
C626 H619 3.4098 no 1_655
C627 H26 3.1370 no 2_656
C635 H544 3.3458 no 1_655
C636 H526 3.0449 no 2_555
C637 H543 3.3536 no 1_655
C637 H544 3.0039 no 1_655
C637 H560 3.3164 no 1_655
C637 H561 3.4912 no 1_655
C637 H620 3.5169 no 1_655
H13A C585 3.1246 no 2_666
H13A C586 3.4460 no 2_666
H13A H585 2.7713 no 2_666
H13A H586 3.4351 no 2_666
H13B C558 3.4458 no 2_566
H13B C559 3.0036 no 2_566
H13B H558 3.4727 no 2_566
H13B H559 2.7643 no 2_566
H13C C559 3.3243 no 2_566
H13C C584 3.4852 no 2_666
H13C C585 3.2027 no 2_666
H13C H45 3.3228 no 1_565
H13C H46 3.1034 no 1_565
H13C H559 2.7386 no 2_566
H13C H584 3.4141 no 2_666
H13C H585 2.8026 no 2_666
H13D C86 3.4455 no 2_566
H13D H85 3.2878 no 2_566
H13D H86 3.0817 no 2_566
H13E C79 3.1088 no 2_666
H13E C80 3.2241 no 2_666
H13E H79 2.6034 no 2_666
H13E H80 2.8799 no 2_666
H13E H85 3.4572 no 2_566
H13E H86 3.2291 no 2_566
H13F C57 3.5221 no 1_565
H13F C58 3.4248 no 1_565
H13F C85 3.2087 no 2_566
H13F C86 3.5091 no 2_566
H13F H57 3.2186 no 1_565
H13F H58 3.0644 no 1_565
H13F H79 3.2355 no 2_666
H13F H80 2.9943 no 2_666
H13F H85 2.5051 no 2_566
H13F H86 3.2624 no 2_566
H14 C586 3.4869 no 2_666
H14 H586 2.8770 no 2_666
H17 H585 3.0749 no 2_666
H18 H45 3.0074 no 1_565
H18 H54 3.4004 no 1_565
H18 H80 3.2053 no 2_666
H18 H81 3.4941 no 2_666
H19 C66 3.0708 no 1_565
H19 C67 3.1441 no 1_565
H19 H44 3.5645 no 1_565
H19 H45 3.4910 no 1_565
H19 H66 3.1341 no 1_565
H19 H67 3.3054 no 1_565
H19 H74 3.4207 no 2_666
H19 H81 3.0870 no 2_666
H19 H604 3.4865 no 2_666
H20 C125 3.1286 no 1_655
H20 C126 3.1525 no 1_655
H20 H125 2.7562 no 1_655
H20 H126 2.8147 no 1_655
H20 H604 2.8843 no 2_666
H21 C125 3.2894 no 1_655
H21 C126 3.0684 no 1_655
H21 C127 3.5130 no 1_655
H21 H104 3.2233 no 1_655
H21 H105 3.4849 no 1_655
H21 H125 3.5291 no 1_655
H21 H126 3.1699 no 1_655
H23 C105 3.5332 no 1_655
H23 C106 3.0070 no 1_655
H23 C107 3.4923 no 1_655
H23 H106 2.7608 no 1_655
H23 H107 3.5678 no 1_655
H24 C116 3.3125 no 1_655
H24 C117 3.2111 no 1_655
H24 C118 3.4675 no 1_655
H24 H117 3.4937 no 1_655
H24 H605 3.2671 no 2_656
H24 H606 3.2656 no 2_656
H25 C606 3.3837 no 2_656
H25 C614 3.4410 no 2_656
H25 C622 3.3087 no 2_656
H25 C623 3.4202 no 2_656
H25 H598 3.3622 no 2_666
H25 H606 2.8417 no 2_656
H25 H614 2.9984 no 2_656
H26 C622 3.4715 no 2_656
H26 C623 3.5536 no 2_656
H26 C624 3.3901 no 2_656
H26 C625 3.0693 no 2_656
H26 C626 2.8903 no 2_656
H26 C627 3.1370 no 2_656
H26 H625 3.4916 no 2_656
H26 H626 3.1795 no 2_656
H26 H627 3.5693 no 2_656
H27 H586 3.3163 no 2_666
H34 C625 3.3014 no 2_656
H34 H625 2.5150 no 2_656
H38 C557 3.5240 no 2_566
H38 C558 3.4298 no 2_566
H39 C553 3.2669 no 2_566
H39 C554 3.1257 no 2_566
H39 C556 2.9594 no 2_566
H39 C557 3.4987 no 2_566
H39 C561 3.1042 no 2_566
H39 H554 2.6672 no 2_566
H39 H561 3.2496 no 2_566
H40 O3 3.3085 no 2_666
H40 H600 3.4256 no 2_566
H40 H618 2.9211 no 2_556
H41 C618 3.5292 no 2_556
H41 H618 3.0053 no 2_556
H43 H624 3.5903 no 2_656
H44 C604 3.0899 no 2_656
H44 C605 3.1927 no 2_656
H44 H19 3.5645 no 1_545
H44 H604 2.7214 no 2_656
H44 H605 2.9714 no 2_656
H44 H624 3.4538 no 2_656
H45 C18 3.1454 no 1_545
H45 C19 3.4307 no 1_545
H45 C584 3.3698 no 2_656
H45 H13C 3.3228 no 1_545
H45 H18 3.0074 no 1_545
H45 H19 3.4910 no 1_545
H45 H584 2.5437 no 2_656
H45 H585 3.3870 no 2_656
H45 H604 3.4800 no 2_656
H45 H624 3.5220 no 2_656
H46 H13C 3.1034 no 1_545
H46 H134 3.1474 no 1_545
H46 H559 3.0362 no 2_556
H54 H18 3.4004 no 1_545
H54 H80 3.1574 no 2_656
H57 C134 3.3746 no 1_545
H57 H13F 3.2186 no 1_545
H57 H134 2.4944 no 1_545
H58 C124 3.3117 no 1_545
H58 C125 2.7541 no 1_545
H58 C126 3.3038 no 1_545
H58 C134 3.3962 no 1_545
H58 H13F 3.0644 no 1_545
H58 H124 3.5019 no 1_545
H58 H125 2.5166 no 1_545
H58 H126 3.4781 no 1_545
H58 H134 2.8256 no 1_545
H59 C125 3.3101 no 1_545
H59 C605 3.5618 no 2_556
H59 H65 3.1107 no 1_455
H59 H84 3.3964 no 2_556
H59 H125 2.4934 no 1_545
H59 H605 3.0537 no 2_556
H60 C64 3.3798 no 1_455
H60 C65 3.3171 no 1_455
H60 H64 2.7832 no 1_455
H60 H65 2.6546 no 1_455
H60 H84 3.1462 no 2_556
H63 H106 3.0559 no 1_655
H63A C526 3.3896 no 2_555
H63A H526 2.8803 no 2_555
H63B C525 3.5317 no 2_555
H63B C526 3.3069 no 2_555
H63B H525 3.4010 no 2_555
H63B H526 2.9957 no 2_555
H63C C526 3.4398 no 2_555
H63C H519 3.0287 no 2_655
H63C H526 2.7437 no 2_555
H63D C560 3.5848 no 1_655
H63D H560 3.0008 no 1_655
H63D H620 3.5040 no 1_655
H63E C544 3.2798 no 1_655
H63E C560 3.4852 no 1_655
H63E C561 3.4247 no 1_655
H63E H543 3.3317 no 1_655
H63E H544 2.4520 no 1_655
H63E H560 3.0315 no 1_655
H63E H561 2.8773 no 1_655
H63F C543 3.3317 no 1_655
H63F C544 3.4860 no 1_655
H63F C560 3.5933 no 1_655
H63F C561 3.5807 no 1_655
H63F C620 3.3995 no 1_655
H63F H543 2.6295 no 1_655
H63F H544 2.9470 no 1_655
H63F H560 3.3781 no 1_655
H63F H561 3.3121 no 1_655
H63F H619 3.3398 no 1_655
H63F H620 2.7221 no 1_655
H64 C106 3.2565 no 1_655
H64 C107 3.2202 no 1_655
H64 H60 2.7832 no 1_655
H64 H106 2.6685 no 1_655
H64 H107 2.5837 no 1_655
H64 H605 3.5944 no 2_656
H65 C59 3.5185 no 1_655
H65 C60 3.3006 no 1_655
H65 C83 3.3580 no 2_656
H65 C84 3.5634 no 2_656
H65 H59 3.1107 no 1_655
H65 H60 2.6546 no 1_655
H65 H83 2.7166 no 2_656
H65 H84 3.1999 no 2_656
H65 H107 3.3666 no 1_655
H66 C74 2.9662 no 2_656
H66 C75 3.5341 no 2_656
H66 C83 3.4122 no 2_656
H66 C97 3.4900 no 2_656
H66 H19 3.1341 no 1_545
H66 H74 2.6236 no 2_656
H66 H81 3.0075 no 2_656
H66 H83 2.6839 no 2_656
H66 H97 2.8851 no 2_656
H67 C81 3.3912 no 2_656
H67 H19 3.3054 no 1_545
H67 H81 2.7172 no 2_656
H67 H97 3.4647 no 2_656
H67 H98 3.3711 no 2_656
H74 C66 3.4589 no 2_656
H74 C78 3.2627 no 2_666
H74 H19 3.4207 no 2_666
H74 H66 2.6236 no 2_656
H74 H78 2.9284 no 2_666
H78 C74 3.4479 no 2_666
H78 C104 3.4828 no 1_655
H78 H74 2.9284 no 2_666
H78 H104 2.7008 no 1_655
H78 H105 3.4711 no 1_655
H79 C74 3.5651 no 2_666
H79 C85 3.5555 no 1_655
H79 C86 3.2111 no 1_655
H79 C137 3.2984 no 2_666
H79 H13E 2.6034 no 2_666
H79 H13F 3.2355 no 2_666
H79 H85 3.1725 no 1_655
H79 H86 2.4772 no 1_655
H79 H87 3.2859 no 2_666
H79 H100 3.2287 no 2_656
H79 H104 3.2122 no 1_655
H80 C137 3.3588 no 2_666
H80 H13E 2.8799 no 2_666
H80 H13F 2.9943 no 2_666
H80 H18 3.2053 no 2_666
H80 H54 3.1574 no 2_656
H80 H85 3.5711 no 1_655
H80 H100 3.1260 no 2_656
H81 C19 3.4733 no 2_666
H81 C66 3.4843 no 2_656
H81 C67 3.3302 no 2_656
H81 H18 3.4941 no 2_666
H81 H19 3.0870 no 2_666
H81 H66 3.0075 no 2_656
H81 H67 2.7172 no 2_656
H83 C65 3.3046 no 2_656
H83 C66 3.2868 no 2_656
H83 H65 2.7166 no 2_656
H83 H66 2.6839 no 2_656
H84 C59 3.1543 no 2_556
H84 C60 3.0173 no 2_556
H84 C61 3.4850 no 2_556
H84 C101 3.2471 no 2_556
H84 H59 3.3964 no 2_556
H84 H60 3.1462 no 2_556
H84 H65 3.1999 no 2_656
H84 H94 3.5432 no 2_556
H84 H100 3.3752 no 2_556
H84 H101 2.3935 no 2_556
H85 C58 3.5327 no 2_556
H85 C100 3.3995 no 2_556
H85 C137 3.2281 no 2_566
H85 H13D 3.2878 no 2_566
H85 H13E 3.4572 no 2_566
H85 H13F 2.5051 no 2_566
H85 H79 3.1725 no 1_455
H85 H80 3.5711 no 1_455
H85 H100 2.6388 no 2_556
H85 H101 3.2940 no 2_556
H86 C79 3.3869 no 1_455
H86 C86 3.4200 no 2_566
H86 C87 2.8893 no 2_566
H86 C137 3.3785 no 2_566
H86 H13D 3.0817 no 2_566
H86 H13E 3.2291 no 2_566
H86 H13F 3.2624 no 2_566
H86 H79 2.4772 no 1_455
H86 H86 3.2898 no 2_566
H86 H87 2.1190 no 2_566
H87 C86 2.7947 no 2_566
H87 C87 3.3961 no 2_566
H87 H79 3.2859 no 2_666
H87 H86 2.1190 no 2_566
H87 H87 3.1503 no 2_566
H94 C94 3.5852 no 2_556
H94 H84 3.5432 no 2_556
H94 H94 2.8703 no 2_556
H94 H101 3.4027 no 2_556
H97 C66 3.1361 no 2_656
H97 C67 3.5011 no 2_656
H97 H66 2.8851 no 2_656
H97 H67 3.4647 no 2_656
H97 H98 3.2971 no 2_656
H98 Cl1 3.2070 no 2_656
H98 C67 3.3571 no 2_656
H98 C97 3.5132 no 2_656
H98 C98 3.0215 no 2_656
H98 H67 3.3711 no 2_656
H98 H97 3.2971 no 2_656
H98 H98 2.3676 no 2_656
H99 Cl1 2.9609 no 2_656
H99 C80 3.3612 no 2_656
H99 C81 3.3630 no 2_656
H99 C105 3.4786 no 2_556
H99 H105 3.3699 no 2_556
H99 H106 3.5456 no 2_556
H100 C79 3.3507 no 2_656
H100 C80 3.2843 no 2_656
H100 C84 3.4569 no 2_556
H100 C85 3.0315 no 2_556
H100 C104 3.5370 no 2_556
H100 H79 3.2287 no 2_656
H100 H80 3.1260 no 2_656
H100 H84 3.3752 no 2_556
H100 H85 2.6388 no 2_556
H101 C84 3.0242 no 2_556
H101 C85 3.4672 no 2_556
H101 H84 2.3935 no 2_556
H101 H85 3.2940 no 2_556
H101 H94 3.4027 no 2_556
H104 C78 3.1636 no 1_455
H104 C79 3.4542 no 1_455
H104 H21 3.2233 no 1_455
H104 H78 2.7008 no 1_455
H104 H79 3.2122 no 1_455
H105 Cl1 3.1562 no 1_455
H105 N11 3.5105 no 1_455
H105 N12 3.2945 no 1_455
H105 C13 3.1979 no 1_455
H105 C14 3.3448 no 1_455
H105 C15 3.5094 no 1_455
H105 C78 3.5938 no 1_455
H105 H21 3.4849 no 1_455
H105 H78 3.4711 no 1_455
H105 H99 3.3699 no 2_556
H106 Cl1 3.0001 no 1_455
H106 C23 3.4856 no 1_455
H106 C63 3.1088 no 1_455
H106 C64 2.9259 no 1_455
H106 H23 2.7608 no 1_455
H106 H63 3.0559 no 1_455
H106 H64 2.6685 no 1_455
H106 H99 3.5456 no 2_556
H107 C64 3.1708 no 1_455
H107 C65 3.5544 no 1_455
H107 H23 3.5678 no 1_455
H107 H64 2.5837 no 1_455
H107 H65 3.3666 no 1_455
H117 H24 3.4937 no 1_455
H118 H606 3.0733 no 2_556
H119 C606 3.4078 no 2_556
H119 C613 3.5487 no 2_556
H119 C616 3.0760 no 2_556
H119 C617 3.4696 no 2_556
H119 C620 3.5717 no 2_556
H119 C621 3.1145 no 2_556
H119 H606 2.6795 no 2_556
H119 H607 3.4487 no 2_556
H119 H621 3.3448 no 2_556
H120 C598 3.4683 no 2_566
H120 C599 3.3622 no 2_566
H120 C616 3.3587 no 2_556
H120 C617 2.8428 no 2_556
H120 C618 3.1908 no 2_556
H120 H598 3.0706 no 2_566
H120 H599 2.8703 no 2_566
H120 H614 3.0881 no 2_556
H120 H617 2.8307 no 2_556
H120 H618 3.3298 no 2_556
H121 C598 3.3154 no 2_566
H121 H598 3.1159 no 2_566
H123 H594 3.0294 no 2_566
H124 C594 3.5208 no 2_566
H124 C602 3.2323 no 2_566
H124 C603 3.0057 no 2_566
H124 C604 3.3303 no 2_566
H124 H58 3.5019 no 1_565
H124 H558 3.0086 no 2_566
H124 H594 2.8704 no 2_566
H124 H603 3.1884 no 2_566
H125 C20 3.4972 no 1_455
H125 C58 3.1186 no 1_565
H125 C59 3.1009 no 1_565
H125 C604 3.1644 no 2_566
H125 C605 3.5325 no 2_566
H125 H20 2.7562 no 1_455
H125 H21 3.5291 no 1_455
H125 H58 2.5166 no 1_565
H125 H59 2.4934 no 1_565
H125 H604 3.0442 no 2_566
H126 C20 3.5128 no 1_455
H126 H20 2.8147 no 1_455
H126 H21 3.1699 no 1_455
H126 H58 3.4781 no 1_565
H134 C57 3.1945 no 1_565
H134 C58 3.3577 no 1_565
H134 H46 3.1474 no 1_565
H134 H57 2.4944 no 1_565
H134 H58 2.8256 no 1_565
H514 C536 3.1264 no 2_555
H514 C537 3.1462 no 2_555
H514 C538 3.2336 no 2_555
H514 C539 3.2438 no 2_555
H514 C540 3.1231 no 2_555
H514 C541 3.0442 no 2_555
H514 H541 3.4807 no 2_555
H514 H564 3.5857 no 2_565
H514 H565 3.5433 no 2_565
H517 C534 3.5807 no 2_555
H517 C541 3.3702 no 2_555
H517 H526 3.1368 no 2_555
H517 H527 3.2127 no 2_555
H517 H534 3.2822 no 2_555
H517 H541 3.1903 no 2_555
H518 C519 3.1083 no 2_655
H518 H519 2.9088 no 2_655
H518 H526 3.5679 no 2_555
H518 H534 3.2221 no 2_555
H519 C518 3.2118 no 2_655
H519 C526 3.4001 no 1_655
H519 H63C 3.0287 no 2_655
H519 H518 2.9088 no 2_655
H519 H525 3.1608 no 1_655
H519 H526 2.6993 no 1_655
H520 C542 3.5110 no 1_655
H520 C543 3.2555 no 1_655
H520 C544 2.9146 no 1_655
H520 C545 2.8003 no 1_655
H520 C546 3.0829 no 1_655
H520 C547 3.4428 no 1_655
H520 H544 3.3080 no 1_655
H520 H545 3.1103 no 1_655
H520 H546 3.5341 no 1_655
H521 C545 3.5385 no 1_655
H521 H544 3.4605 no 1_655
H521 H545 3.2725 no 1_655
H521 H565 3.4553 no 2_565
H523 C565 3.2920 no 2_565
H523 C566 3.1991 no 2_565
H523 H539 3.3817 no 2_555
H523 H565 3.3565 no 2_565
H523 H566 3.2143 no 2_565
H524 C577 3.5311 no 2_565
H524 C578 3.2283 no 2_565
H524 H538 3.5038 no 2_555
H524 H578 3.1788 no 2_565
H525 C579 3.5566 no 2_565
H525 H63B 3.4010 no 2_555
H525 H519 3.1608 no 1_455
H525 H538 3.4677 no 2_555
H525 H579 3.4733 no 2_565
H526 C517 3.4443 no 2_555
H526 C519 3.5860 no 1_455
H526 C636 3.0449 no 2_555
H526 H63A 2.8803 no 2_555
H526 H63B 2.9957 no 2_555
H526 H63C 2.7437 no 2_555
H526 H517 3.1368 no 2_555
H526 H518 3.5679 no 2_555
H526 H519 2.6993 no 1_455
H527 H517 3.2127 no 2_555
H534 H517 3.2822 no 2_555
H534 H518 3.2221 no 2_555
H538 C522 3.3060 no 2_555
H538 C523 3.2202 no 2_555
H538 C524 3.0581 no 2_555
H538 C525 3.0332 no 2_555
H538 C526 3.1404 no 2_555
H538 C527 3.2825 no 2_555
H538 H524 3.5038 no 2_555
H538 H525 3.4677 no 2_555
H539 C523 3.4476 no 2_555
H539 C600 3.2813 no 1_545
H539 H523 3.3817 no 2_555
H539 H599 3.5543 no 1_545
H539 H600 2.7107 no 1_545
H540 O3 3.1153 no 1_445
H540 C563 3.1769 no 1_545
H540 C564 3.0859 no 1_545
H540 H563 2.8663 no 1_545
H540 H564 2.7013 no 1_545
H540 H600 2.9522 no 1_545
H541 O3 3.4523 no 1_445
H541 H514 3.4807 no 2_555
H541 H517 3.1903 no 2_555
H543 C637 3.3536 no 1_455
H543 H63E 3.3317 no 1_455
H543 H63F 2.6295 no 1_455
H543 H634 3.3543 no 1_455
H544 N572 3.3112 no 1_455
H544 C573 3.2523 no 1_455
H544 C576 3.4472 no 1_455
H544 C635 3.3458 no 1_455
H544 C637 3.0039 no 1_455
H544 H63E 2.4520 no 1_455
H544 H63F 2.9470 no 1_455
H544 H520 3.3080 no 1_455
H544 H521 3.4605 no 1_455
H545 C573 3.5761 no 1_455
H545 C576 2.7766 no 1_455
H545 C577 2.8195 no 1_455
H545 C578 2.9986 no 1_455
H545 C579 3.0922 no 1_455
H545 C580 3.0197 no 1_455
H545 C581 2.8513 no 1_455
H545 H520 3.1103 no 1_455
H545 H521 3.2725 no 1_455
H545 H577 3.3137 no 1_455
H545 H578 3.5595 no 1_455
H545 H579 3.4443 no 2_565
H545 H580 3.5888 no 1_455
H545 H581 3.3601 no 1_455
H546 C578 3.0905 no 2_565
H546 C579 3.1575 no 2_565
H546 H520 3.5341 no 1_455
H546 H578 2.4987 no 2_565
H546 H579 2.6131 no 2_565
H554 C39 3.5156 no 2_566
H554 H39 2.6672 no 2_566
H554 H581 3.3538 no 1_455
H558 H13B 3.4727 no 2_566
H558 H124 3.0086 no 2_566
H559 C136 3.1901 no 2_566
H559 H13B 2.7643 no 2_566
H559 H13C 2.7386 no 2_566
H559 H46 3.0362 no 2_556
H560 C582 3.3806 no 1_455
H560 C583 2.8970 no 1_455
H560 C584 3.2477 no 1_455
H560 C637 3.3164 no 1_455
H560 H63D 3.0008 no 1_455
H560 H63E 3.0315 no 1_455
H560 H63F 3.3781 no 1_455
H560 H583 2.9050 no 1_455
H560 H584 3.5098 no 1_455
H561 C637 3.4912 no 1_455
H561 H39 3.2496 no 2_566
H561 H63E 2.8773 no 1_455
H561 H63F 3.3121 no 1_455
H563 O3 3.4934 no 1_455
H563 H540 2.8663 no 1_565
H563 H580 3.0076 no 1_455
H564 O3 3.5620 no 1_455
H564 C516 3.5551 no 2_565
H564 C540 3.2565 no 1_565
H564 H514 3.5857 no 2_565
H564 H540 2.7013 no 1_565
H564 H580 2.9279 no 1_455
H565 N511 2.9570 no 2_565
H565 N512 2.6956 no 2_565
H565 C513 2.7356 no 2_565
H565 C514 3.0144 no 2_565
H565 C515 3.1380 no 2_565
H565 C516 3.3089 no 2_565
H565 H514 3.5433 no 2_565
H565 H521 3.4553 no 2_565
H565 H523 3.3565 no 2_565
H565 H577 3.1079 no 2_565
H565 H578 3.0736 no 2_565
H566 Cl51 2.9346 no 2_565
H566 H523 3.2143 no 2_565
H566 H566 3.3284 no 2_565
H566 H567 3.5763 no 2_565
H566 H577 3.4628 no 2_565
H566 H578 3.1290 no 2_565
H567 H566 3.5763 no 2_565
H577 H545 3.3137 no 1_655
H577 H565 3.1079 no 2_565
H577 H566 3.4628 no 2_565
H578 C546 3.4265 no 2_565
H578 C565 2.9966 no 2_565
H578 C566 3.0353 no 2_565
H578 H524 3.1788 no 2_565
H578 H545 3.5595 no 1_655
H578 H546 2.4987 no 2_565
H578 H565 3.0736 no 2_565
H578 H566 3.1290 no 2_565
H578 H579 3.4289 no 2_665
H579 C546 3.2977 no 2_565
H579 H525 3.4733 no 2_565
H579 H545 3.4443 no 2_565
H579 H546 2.6131 no 2_565
H579 H578 3.4289 no 2_665
H579 H579 3.5682 no 2_665
H580 O3 3.0122 no .
H580 C563 3.2707 no 1_655
H580 C564 3.2376 no 1_655
H580 H545 3.5888 no 1_655
H580 H563 3.0076 no 1_655
H580 H564 2.9279 no 1_655
H581 H545 3.3601 no 1_655
H581 H554 3.3538 no 1_655
H583 H560 2.9050 no 1_655
H584 C45 3.0294 no 2_656
H584 H13C 3.4141 no 2_666
H584 H45 2.5437 no 2_656
H584 H560 3.5098 no 1_655
H585 C13 3.2760 no 2_666
H585 C16 3.0227 no 2_666
H585 C17 3.0153 no 2_666
H585 C136 3.2126 no 2_666
H585 H13A 2.7713 no 2_666
H585 H13C 2.8026 no 2_666
H585 H17 3.0749 no 2_666
H585 H45 3.3870 no 2_656
H586 C13 3.3317 no 2_666
H586 C14 2.8807 no 2_666
H586 C15 3.3093 no 2_666
H586 H13A 3.4351 no 2_666
H586 H14 2.8770 no 2_666
H586 H27 3.3163 no 2_666
H594 C123 3.4205 no 2_566
H594 C124 3.3422 no 2_566
H594 H123 3.0294 no 2_566
H594 H124 2.8704 no 2_566
H598 C25 3.4195 no 2_666
H598 C120 3.4488 no 2_566
H598 C121 3.4435 no 2_566
H598 H25 3.3622 no 2_666
H598 H120 3.0706 no 2_566
H598 H121 3.1159 no 2_566
H598 H614 3.2243 no 1_565
H599 C617 3.2082 no 1_565
H599 H120 2.8703 no 2_566
H599 H539 3.5543 no 1_565
H599 H614 3.0985 no 1_565
H599 H617 2.4096 no 1_565
H599 H618 3.5894 no 1_565
H600 C539 3.2248 no 1_565
H600 C540 3.3436 no 1_565
H600 H40 3.4256 no 2_566
H600 H539 2.7107 no 1_565
H600 H540 2.9522 no 1_565
H603 H124 3.1884 no 2_566
H604 C19 3.3610 no 2_666
H604 C20 3.0182 no 2_666
H604 C44 3.5188 no 2_656
H604 H19 3.4865 no 2_666
H604 H20 2.8843 no 2_666
H604 H44 2.7214 no 2_656
H604 H45 3.4800 no 2_656
H604 H125 3.0442 no 2_566
H605 H24 3.2671 no 2_656
H605 H44 2.9714 no 2_656
H605 H59 3.0537 no 2_556
H605 H64 3.5944 no 2_656
H606 C25 3.5373 no 2_656
H606 C118 3.1378 no 2_556
H606 C119 2.9163 no 2_556
H606 H24 3.2656 no 2_656
H606 H25 2.8417 no 2_656
H606 H118 3.0733 no 2_556
H606 H119 2.6795 no 2_556
H607 H119 3.4487 no 2_556
H614 H25 2.9984 no 2_656
H614 H120 3.0881 no 2_556
H614 H598 3.2243 no 1_545
H614 H599 3.0985 no 1_545
H617 C599 3.3359 no 1_545
H617 H120 2.8307 no 2_556
H617 H599 2.4096 no 1_545
H618 O3 3.0697 no 1_445
H618 C40 3.5672 no 2_556
H618 H40 2.9211 no 2_556
H618 H41 3.0053 no 2_556
H618 H120 3.3298 no 2_556
H618 H599 3.5894 no 1_545
H619 C625 3.1980 no 1_455
H619 C626 3.4098 no 1_455
H619 H63F 3.3398 no 1_455
H619 H625 2.6740 no 1_455
H619 H626 3.1049 no 1_455
H620 C637 3.5169 no 1_455
H620 H63D 3.5040 no 1_455
H620 H63F 2.7221 no 1_455
H620 H625 3.4835 no 1_455
H621 H119 3.3448 no 2_556
H624 C42 3.3614 no 2_656
H624 C43 3.1490 no 2_656
H624 C44 3.0380 no 2_656
H624 C45 3.0905 no 2_656
H624 C46 3.2471 no 2_656
H624 C47 3.3645 no 2_656
H624 H43 3.5903 no 2_656
H624 H44 3.4538 no 2_656
H624 H45 3.5220 no 2_656
H625 C34 3.1783 no 2_656
H625 C619 3.2956 no 1_655
H625 H26 3.4916 no 2_656
H625 H34 2.5150 no 2_656
H625 H619 2.6740 no 1_655
H625 H620 3.4835 no 1_655
H626 H26 3.1795 no 2_656
H626 H619 3.1049 no 1_655
H627 C2 3.4042 no 1_545
H627 H26 3.5693 no 2_656
H634 H543 3.3543 no 1_655

loop_
_geom_torsion_atom_site_label_1
_geom_torsion_atom_site_label_2
_geom_torsion_atom_site_label_3
_geom_torsion_atom_site_label_4
_geom_torsion
_geom_torsion_publ_flag
Ag1 Pt1 Cl1 Ag1 0.00(3) no
Cl1 Pt1 Ag1 Ag2 -81.14(11) no
Cl1 Pt1 Ag1 Ag4 172.26(11) no
Cl1 Pt1 Ag1 Cl1 0.00(11) no
Cl1 Pt1 Ag1 N92 163.44(13) no
Ag1 Pt1 N11 N12 6.6(9) no
Ag1 Pt1 N11 C15 -153.4(8) no
N11 Pt1 Ag1 Ag2 -9.1(4) no
N11 Pt1 Ag1 Ag4 -115.7(4) no
N11 Pt1 Ag1 Cl1 72.1(4) no
N11 Pt1 Ag1 N92 -124.5(4) no
Ag1 Pt1 N31 N32 -74.5(8) no
Ag1 Pt1 N31 C35 106.6(10) no
N31 Pt1 Ag1 Ag2 97.2(4) no
N31 Pt1 Ag1 Ag4 -9.4(4) no
N31 Pt1 Ag1 Cl1 178.4(4) no
N31 Pt1 Ag1 N92 -18.2(4) no
Ag1 Pt1 N51 N52 -72.2(7) no
Ag1 Pt1 N51 C55 111.2(10) no
N51 Pt1 Ag1 Ag2 175.6(4) no
N51 Pt1 Ag1 Ag4 69.0(4) no
N51 Pt1 Ag1 Cl1 -103.2(4) no
N51 Pt1 Ag1 N92 60.2(4) no
Cl1 Pt1 N11 N12 54.7(7) no
Cl1 Pt1 N11 C15 -105.3(9) no
N11 Pt1 Cl1 Ag1 -117.5(3) no
Cl1 Pt1 N51 N52 -121.9(7) no
Cl1 Pt1 N51 C55 61.6(10) no
N51 Pt1 Cl1 Ag1 66.5(3) no
N11 Pt1 N31 N32 41.9(8) no
N11 Pt1 N31 C35 -136.9(11) no
N31 Pt1 N11 N12 -119.5(8) no
N31 Pt1 N11 C15 80.4(9) no
N31 Pt1 N51 N52 52.3(8) no
N31 Pt1 N51 C55 -124.2(10) no
N51 Pt1 N31 N32 -141.8(8) no
N51 Pt1 N31 C35 39.4(11) no
N71 Pt2 N91 N92 54.9(8) no
N71 Pt2 N91 C95 -125.0(10) no
N91 Pt2 N71 N72 -119.3(7) no
N91 Pt2 N71 C75 52.9(9) no
N71 Pt2 N131 N132 -133.1(7) no
N71 Pt2 N131 C135 56.2(9) no
N131 Pt2 N71 N72 57.4(7) no
N131 Pt2 N71 C75 -130.5(9) no
N91 Pt2 N111 N112 53.1(8) no
N91 Pt2 N111 C115 -135.1(9) no
N111 Pt2 N91 N92 -124.6(8) no
N111 Pt2 N91 C95 55.6(10) no
N111 Pt2 N131 N132 46.3(7) no
N111 Pt2 N131 C135 -124.4(9) no
N131 Pt2 N111 N112 -123.6(8) no
N131 Pt2 N111 C115 48.2(9) no
Cl51 Pt51 N511 N512 59.5(8) no
Cl51 Pt51 N511 C515 -125.8(9) no
N511 Pt51 Cl51 Ag51 -119.0(3) no
Cl51 Pt51 N551 N552 -122.5(6) no
Cl51 Pt51 N551 C555 68.6(9) no
N551 Pt51 Cl51 Ag51 66.2(3) no
N511 Pt51 N531 N532 44.8(7) no
N511 Pt51 N531 C535 -133.6(9) no
N531 Pt51 N511 N512 -115.6(9) no
N531 Pt51 N511 C515 59.2(9) no
N531 Pt51 N551 N552 52.5(7) no
N531 Pt51 N551 C555 -116.4(9) no
N551 Pt51 N531 N532 -140.4(7) no
N551 Pt51 N531 C535 41.2(9) no
N571 Pt52 N591 N592 45.8(7) no
N571 Pt52 N591 C595 -114.4(9) no
N591 Pt52 N571 N572 -122.0(8) no
N591 Pt52 N571 C575 52.6(9) no
N571 Pt52 N631 N632 -125.5(8) no
N571 Pt52 N631 C635 52.2(9) no
N631 Pt52 N571 N572 56.1(8) no
N631 Pt52 N571 C575 -129.2(9) no
N591 Pt52 N611 N612 56.5(8) no
N591 Pt52 N611 C615 -131.1(8) no
N611 Pt52 N591 N592 -133.6(7) no
N611 Pt52 N591 C595 66.2(10) no
N611 Pt52 N631 N632 53.9(8) no
N611 Pt52 N631 C635 -128.4(9) no
N631 Pt52 N611 N612 -121.6(8) no
N631 Pt52 N611 C615 50.7(8) no
Pt1 Ag1 Ag2 Ag3 -56.23(3) no
Pt1 Ag1 Ag2 N12 9.88(4) no
Pt1 Ag1 Ag2 N72 177.63(4) no
Pt1 Ag1 Ag4 N52 -63.52(3) no
Pt1 Ag1 Ag4 N112 123.12(5) no
Pt1 Ag1 Cl1 Pt1 0.000(12) no
Pt1 Ag1 N92 N91 70.7(9) no
Pt1 Ag1 N92 C93 -95.1(9) no
Ag2 Ag1 Ag4 N52 -129.94(4) no
Ag2 Ag1 Ag4 N112 56.70(6) no
Ag4 Ag1 Ag2 Ag3 5.30(4) no
Ag4 Ag1 Ag2 N12 71.41(5) no
Ag4 Ag1 Ag2 N72 -120.84(4) no
Ag2 Ag1 Cl1 Pt1 81.84(8) no
Cl1 Ag1 Ag2 Ag3 -106.93(9) no
Cl1 Ag1 Ag2 N12 -40.82(10) no
Cl1 Ag1 Ag2 N72 126.93(10) no
Ag2 Ag1 N92 N91 -24.2(10) no
Ag2 Ag1 N92 C93 170.0(7) no
N92 Ag1 Ag2 Ag3 76.7(4) no
N92 Ag1 Ag2 N12 142.8(4) no
N92 Ag1 Ag2 N72 -49.4(4) no
Ag4 Ag1 Cl1 Pt1 -7.67(11) no
Cl1 Ag1 Ag4 N52 -57.28(10) no
Cl1 Ag1 Ag4 N112 129.37(10) no
Ag4 Ag1 N92 N91 62.2(7) no
Ag4 Ag1 N92 C93 -103.6(9) no
N92 Ag1 Ag4 N52 110.0(3) no
N92 Ag1 Ag4 N112 -63.4(3) no
Ag1 Ag2 Ag3 N32 67.27(6) no
Ag1 Ag2 Ag3 N132 -120.87(4) no
Ag1 Ag2 N12 N11 -11.5(9) no
Ag1 Ag2 N12 C13 154.5(7) no
Ag1 Ag2 N72 N71 68.9(7) no
Ag1 Ag2 N72 C73 -101.0(9) no
Ag3 Ag2 N12 N11 68.3(7) no
Ag3 Ag2 N12 C13 -125.7(9) no
N12 Ag2 Ag3 N32 -46.8(3) no
N12 Ag2 Ag3 N132 125.1(3) no
Ag3 Ag2 N72 N71 -7.1(9) no
Ag3 Ag2 N72 C73 -176.9(7) no
N72 Ag2 Ag3 N32 134.1(4) no
N72 Ag2 Ag3 N132 -54.1(4) no
Ag2 Ag3 N32 N31 -37.1(9) no
Ag2 Ag3 N32 C33 -179.4(6) no
Ag2 Ag3 N132 N131 50.6(7) no
Ag2 Ag3 N132 C133 -108.4(9) no
Ag1 Ag4 N52 N51 52.0(7) no
Ag1 Ag4 N52 C53 -114.2(10) no
Ag1 Ag4 N112 N111 -2.9(9) no
Ag1 Ag4 N112 C113 -168.7(7) no
Ag52 Ag51 Cl51 Pt51 80.43(7) no
Cl51 Ag51 Ag52 N512 -45.23(9) no
Cl51 Ag51 Ag52 N572 122.75(9) no
Ag52 Ag51 N592 N591 -31.7(9) no
Ag52 Ag51 N592 C593 161.6(8) no
N592 Ag51 Ag52 N512 140.6(4) no
N592 Ag51 Ag52 N572 -51.4(4) no
Ag51 Ag52 N512 N511 -3.4(8) no
Ag51 Ag52 N512 C513 176.6(8) no
Ag51 Ag52 N572 N571 69.9(6) no
Ag51 Ag52 N572 C573 -103.0(9) no
Pt1 N11 N12 Ag2 2.9(13) no
Pt1 N11 N12 C13 -165.3(6) no
Pt1 N11 C15 C14 163.7(7) no
Pt1 N11 C15 C22 -19.0(18) no
N12 N11 C15 C14 1.3(13) no
N12 N11 C15 C22 178.7(10) no
C15 N11 N12 Ag2 166.9(9) no
C15 N11 N12 C13 -1.2(12) no
Ag2 N12 C13 C14 -166.7(7) no
Ag2 N12 C13 C16 11.7(17) no
N11 N12 C13 C14 0.7(14) no
N11 N12 C13 C16 179.1(10) no
Pt1 N31 N32 Ag3 32.0(12) no
Pt1 N31 N32 C33 -179.8(6) no
Pt1 N31 C35 C34 179.6(8) no
Pt1 N31 C35 C42 1(2) no
N32 N31 C35 C34 0.7(14) no
N32 N31 C35 C42 -178.2(10) no
C35 N31 N32 Ag3 -148.8(10) no
C35 N31 N32 C33 -0.6(13) no
Ag3 N32 C33 C34 147.2(9) no
Ag3 N32 C33 C36 -38.1(19) no
N31 N32 C33 C34 0.3(15) no
N31 N32 C33 C36 174.9(12) no
Pt1 N51 N52 Ag4 14.2(12) no
Pt1 N51 N52 C53 -176.7(6) no
Pt1 N51 C55 C54 174.1(8) no
Pt1 N51 C55 C62 -4(3) no
N52 N51 C55 C54 -2.6(15) no
N52 N51 C55 C62 179.7(11) no
C55 N51 N52 Ag4 -168.4(9) no
C55 N51 N52 C53 0.6(13) no
Ag4 N52 C53 C54 169.2(8) no
Ag4 N52 C53 C56 -17(2) no
N51 N52 C53 C54 1.6(14) no
N51 N52 C53 C56 175.5(11) no
Pt2 N71 N72 Ag2 3.2(12) no
Pt2 N71 N72 C73 175.2(6) no
Pt2 N71 C75 C74 -173.2(7) no
Pt2 N71 C75 C82 4.9(19) no
N72 N71 C75 C74 -0.4(13) no
N72 N71 C75 C82 177.7(10) no
C75 N71 N72 Ag2 -170.8(8) no
C75 N71 N72 C73 1.2(12) no
Ag2 N72 C73 C74 169.4(7) no
Ag2 N72 C73 C76 -9.2(17) no
N71 N72 C73 C74 -1.5(13) no
N71 N72 C73 C76 179.8(9) no
Pt2 N91 N92 Ag1 15.7(13) no
Pt2 N91 N92 C93 -176.2(7) no
Pt2 N91 C95 C94 176.5(8) no
Pt2 N91 C95 C102 1(3) no
N92 N91 C95 C94 -3.3(14) no
N92 N91 C95 C102 -179.1(12) no
C95 N91 N92 Ag1 -164.4(9) no
C95 N91 N92 C93 3.6(14) no
Ag1 N92 C93 C94 164.6(8) no
Ag1 N92 C93 C96 -12.1(19) no
N91 N92 C93 C94 -2.5(15) no
N91 N92 C93 C96 -179.3(11) no
Pt2 N111 N112 Ag4 7.0(13) no
Pt2 N111 N112 C113 174.9(6) no
Pt2 N111 C115 C114 -173.2(7) no
Pt2 N111 C115 C122 2.7(19) no
N112 N111 C115 C114 -0.4(13) no
N112 N111 C115 C122 175.4(11) no
C115 N111 N112 Ag4 -166.4(9) no
C115 N111 N112 C113 1.6(13) no
Ag4 N112 C113 C114 165.1(8) no
Ag4 N112 C113 C116 -16(2) no
N111 N112 C113 C114 -2.1(15) no
N111 N112 C113 C116 177.3(11) no
Pt2 N131 N132 Ag3 26.1(12) no
Pt2 N131 N132 C133 -171.3(6) no
Pt2 N131 C135 C134 168.9(7) no
Pt2 N131 C135 C137 -8.1(19) no
N132 N131 C135 C134 -2.5(13) no
N132 N131 C135 C137 -179.4(10) no
C135 N131 N132 Ag3 -161.1(9) no
C135 N131 N132 C133 1.5(13) no
Ag3 N132 C133 C134 161.9(8) no
Ag3 N132 C133 C136 -23.2(19) no
N131 N132 C133 C134 0.1(15) no
N131 N132 C133 C136 175.0(11) no
Pt51 N511 N512 Ag52 -5.3(13) no
Pt51 N511 N512 C513 174.7(7) no
Pt51 N511 C515 C514 -175.4(7) no
Pt51 N511 C515 C522 10.1(17) no
N512 N511 C515 C514 0.1(13) no
N512 N511 C515 C522 -174.4(10) no
C515 N511 N512 Ag52 179.2(8) no
C515 N511 N512 C513 -0.8(13) no
Ag52 N512 C513 C514 -178.8(7) no
Ag52 N512 C513 C516 -6.5(19) no
N511 N512 C513 C514 1.2(13) no
N511 N512 C513 C516 173.5(10) no
Pt51 N531 N532 Ag53 27.0(11) no
Pt51 N531 N532 C533 -179.4(6) no
Pt51 N531 C535 C534 179.8(7) no
Pt51 N531 C535 C542 0.1(18) no
N532 N531 C535 C534 1.3(13) no
N532 N531 C535 C542 -178.4(10) no
C535 N531 N532 Ag53 -154.2(8) no
C535 N531 N532 C533 -0.6(12) no
Ag53 N532 C533 C534 151.2(7) no
Ag53 N532 C533 C536 -31.8(17) no
N531 N532 C533 C534 -0.3(13) no
N531 N532 C533 C536 176.7(10) no
Pt51 N551 N552 Ag54 13.3(11) no
Pt51 N551 N552 C553 -171.7(6) no
Pt51 N551 C555 C554 169.3(7) no
Pt51 N551 C555 C562 -10.8(18) no
N552 N551 C555 C554 -0.0(12) no
N552 N551 C555 C562 179.8(9) no
C555 N551 N552 Ag54 -175.1(8) no
C555 N551 N552 C553 -0.1(12) no
Ag54 N552 C553 C554 174.5(7) no
Ag54 N552 C553 C556 -7.2(16) no
N551 N552 C553 C554 0.2(12) no
N551 N552 C553 C556 178.5(9) no
Pt52 N571 N572 Ag52 0.8(12) no
Pt52 N571 N572 C573 175.3(6) no
Pt52 N571 C575 C574 -174.5(7) no
Pt52 N571 C575 C582 7(2) no
N572 N571 C575 C574 0.5(14) no
N572 N571 C575 C582 -178.0(11) no
C575 N571 N572 Ag52 -174.9(9) no
C575 N571 N572 C573 -0.4(13) no
Ag52 N572 C573 C574 173.6(7) no
Ag52 N572 C573 C576 -6.6(19) no
N571 N572 C573 C574 0.1(13) no
N571 N572 C573 C576 179.9(10) no
Pt52 N591 N592 Ag51 25.1(11) no
Pt52 N591 N592 C593 -165.3(6) no
Pt52 N591 C595 C594 162.7(8) no
Pt52 N591 C595 C602 -26(2) no
N592 N591 C595 C594 1.3(14) no
N592 N591 C595 C602 172.2(11) no
C595 N591 N592 Ag51 -169.8(9) no
C595 N591 N592 C593 -0.2(13) no
Ag51 N592 C593 C594 166.6(8) no
Ag51 N592 C593 C596 -11(2) no
N591 N592 C593 C594 -0.9(14) no
N591 N592 C593 C596 -178.4(11) no
Pt52 N611 N612 Ag54 0.8(12) no
Pt52 N611 N612 C613 174.8(6) no
Pt52 N611 C615 C614 -174.5(7) no
Pt52 N611 C615 C622 8.8(17) no
N612 N611 C615 C614 -1.3(12) no
N612 N611 C615 C622 -178.0(9) no
C615 N611 N612 Ag54 -173.0(8) no
C615 N611 N612 C613 0.9(12) no
Ag54 N612 C613 C614 173.0(7) no
Ag54 N612 C613 C616 -14.2(17) no
N611 N612 C613 C614 -0.2(13) no
N611 N612 C613 C616 172.5(9) no
Pt52 N631 N632 Ag53 10.9(13) no
Pt52 N631 N632 C633 -179.7(7) no
Pt52 N631 C635 C634 -179.8(7) no
Pt52 N631 C635 C637 1(2) no
N632 N631 C635 C634 -1.9(14) no
N632 N631 C635 C637 178.5(11) no
C635 N631 N632 Ag53 -167.3(9) no
C635 N631 N632 C633 2.1(13) no
Ag53 N632 C633 C634 167.0(8) no
Ag53 N632 C633 C636 -14(2) no
N631 N632 C633 C634 -1.5(16) no
N631 N632 C633 C636 177.6(11) no
N12 C13 C14 C15 0.1(16) no
N12 C13 C16 C17 36.5(19) no
N12 C13 C16 C21 -143.1(12) no
C14 C13 C16 C17 -145.6(15) no
C14 C13 C16 C21 35(3) no
C16 C13 C14 C15 -178.1(13) no
C13 C14 C15 N11 -0.9(16) no
C13 C14 C15 C22 -178.1(12) no
N11 C15 C22 C23 110.9(15) no
N11 C15 C22 C27 -72.5(18) no
C14 C15 C22 C23 -72(2) no
C14 C15 C22 C27 104.3(18) no
C13 C16 C17 C18 -178.2(11) no
C13 C16 C21 C20 -179.7(12) no
C17 C16 C21 C20 1(3) no
C21 C16 C17 C18 1(2) no
C16 C17 C18 C19 -2(3) no
C17 C18 C19 C20 1(3) no
C18 C19 C20 C21 1(3) no
C19 C20 C21 C16 -2(3) no
C15 C22 C23 C24 177.9(15) no
C15 C22 C27 C26 -176.8(14) no
C23 C22 C27 C26 -0(3) no
C27 C22 C23 C24 1(3) no
C22 C23 C24 C25 -3(4) no
C23 C24 C25 C26 4(4) no
C24 C25 C26 C27 -4(4) no
C25 C26 C27 C22 1(4) no
N32 C33 C34 C35 0.1(17) no
N32 C33 C36 C37 41(5) no
N32 C33 C36 C41 -168(2) no
C34 C33 C36 C37 -146(3) no
C34 C33 C36 C41 5(5) no
C36 C33 C34 C35 -174(3) no
C33 C34 C35 N31 -0.5(17) no
C33 C34 C35 C42 178.4(13) no
N31 C35 C42 C43 58(3) no
N31 C35 C42 C47 -128.8(15) no
C34 C35 C42 C43 -121.0(19) no
C34 C35 C42 C47 52(3) no
C33 C36 C37 C38 169(3) no
C33 C36 C41 C40 -174(3) no
C37 C36 C41 C40 -16(5) no
C41 C36 C37 C38 15(5) no
C36 C37 C38 C39 4(6) no
C37 C38 C39 C40 -20(5) no
C38 C39 C40 C41 18(5) no
C39 C40 C41 C36 1(6) no
C35 C42 C43 C44 177.2(15) no
C35 C42 C47 C46 -178.1(14) no
C43 C42 C47 C46 -4(3) no
C47 C42 C43 C44 4(3) no
C42 C43 C44 C45 -2(4) no
C43 C44 C45 C46 1(4) no
C44 C45 C46 C47 -1(4) no
C45 C46 C47 C42 3(3) no
N52 C53 C54 C55 -3.1(17) no
N52 C53 C56 C57 -137.5(14) no
N52 C53 C56 C61 39(3) no
C54 C53 C56 C57 35(3) no
C54 C53 C56 C61 -148.5(15) no
C56 C53 C54 C55 -176.6(14) no
C53 C54 C55 N51 3.5(17) no
C53 C54 C55 C62 -178.8(13) no
N51 C55 C62 C63 32(3) no
N51 C55 C62 C67 -150.1(13) no
C54 C55 C62 C63 -145.8(15) no
C54 C55 C62 C67 33(3) no
C53 C56 C57 C58 174.7(15) no
C53 C56 C61 C60 -177.3(13) no
C57 C56 C61 C60 -1(3) no
C61 C56 C57 C58 -2(3) no
C56 C57 C58 C59 2(4) no
C57 C58 C59 C60 -0(4) no
C58 C59 C60 C61 -2(4) no
C59 C60 C61 C56 3(3) no
C55 C62 C63 C64 178.3(13) no
C55 C62 C67 C66 -174.1(13) no
C63 C62 C67 C66 4(3) no
C67 C62 C63 C64 -0(3) no
C62 C63 C64 C65 -4(3) no
C63 C64 C65 C66 5(4) no
C64 C65 C66 C67 -0(4) no
C65 C66 C67 C62 -4(3) no
N72 C73 C74 C75 1.2(15) no
N72 C73 C76 C77 -32.5(19) no
N72 C73 C76 C81 151.5(12) no
C74 C73 C76 C77 149.1(14) no
C74 C73 C76 C81 -27(2) no
C76 C73 C74 C75 179.8(12) no
C73 C74 C75 N71 -0.5(15) no
C73 C74 C75 C82 -178.6(11) no
N71 C75 C82 C83 -112(2) no
N71 C75 C82 C87 84(3) no
C74 C75 C82 C83 66(3) no
C74 C75 C82 C87 -98(3) no
C73 C76 C77 C78 -178.3(13) no
C73 C76 C81 C80 179.6(13) no
C77 C76 C81 C80 3(3) no
C81 C76 C77 C78 -2(3) no
C76 C77 C78 C79 1(3) no
C77 C78 C79 C80 -0(4) no
C78 C79 C80 C81 1(4) no
C79 C80 C81 C76 -3(4) no
C75 C82 C83 C84 -171.2(19) no
C75 C82 C87 C86 176.3(19) no
C83 C82 C87 C86 11(4) no
C87 C82 C83 C84 -6(4) no
C82 C83 C84 C85 4(5) no
C83 C84 C85 C86 -7(5) no
C84 C85 C86 C87 11(5) no
C85 C86 C87 C82 -13(4) no
N92 C93 C94 C95 0.4(16) no
N92 C93 C96 C97 -32(3) no
N92 C93 C96 C101 147.6(15) no
C94 C93 C96 C97 151.5(15) no
C94 C93 C96 C101 -29(3) no
C96 C93 C94 C95 176.9(15) no
C93 C94 C95 N91 1.8(15) no
C93 C94 C95 C102 177.5(13) no
N91 C95 C102 C103 46(3) no
N91 C95 C102 C107 -140.6(16) no
C94 C95 C102 C103 -128.8(17) no
C94 C95 C102 C107 44(3) no
C93 C96 C97 C98 178.0(15) no
C93 C96 C101 C100 -175.2(16) no
C97 C96 C101 C100 5(3) no
C101 C96 C97 C98 -2(3) no
C96 C97 C98 C99 0(3) no
C97 C98 C99 C100 -1(4) no
C98 C99 C100 C101 4(4) no
C99 C100 C101 C96 -6(4) no
C95 C102 C103 C104 174.6(17) no
C95 C102 C107 C106 -174.1(18) no
C103 C102 C107 C106 -1(4) no
C107 C102 C103 C104 1(4) no
C102 C103 C104 C105 1(4) no
C103 C104 C105 C106 -4(4) no
C104 C105 C106 C107 4(5) no
C105 C106 C107 C102 -2(4) no
N112 C113 C114 C115 1.7(17) no
N112 C113 C116 C117 -31(3) no
N112 C113 C116 C121 146.3(15) no
C114 C113 C116 C117 148.5(17) no
C114 C113 C116 C121 -35(3) no
C116 C113 C114 C115 -177.6(15) no
C113 C114 C115 N111 -0.8(16) no
C113 C114 C115 C122 -176.9(12) no
N111 C115 C122 C123 -141.0(14) no
N111 C115 C122 C127 42(2) no
C114 C115 C122 C123 34(2) no
C114 C115 C122 C127 -143.2(15) no
C113 C116 C117 C118 178.4(15) no
C113 C116 C121 C120 178.2(18) no
C117 C116 C121 C120 -5(4) no
C121 C116 C117 C118 1(3) no
C116 C117 C118 C119 1(3) no
C117 C118 C119 C120 0(4) no
C118 C119 C120 C121 -3(5) no
C119 C120 C121 C116 6(5) no
C115 C122 C123 C124 -172.9(14) no
C115 C122 C127 C126 173.2(12) no
C123 C122 C127 C126 -4(3) no
C127 C122 C123 C124 5(3) no
C122 C123 C124 C125 -3(4) no
C123 C124 C125 C126 2(4) no
C124 C125 C126 C127 -2(3) no
C125 C126 C127 C122 3(3) no
N132 C133 C134 C135 -1.6(17) no
C136 C133 C134 C135 -175.8(18) no
C133 C134 C135 N131 2.5(16) no
C133 C134 C135 C137 179.1(12) no
N512 C513 C514 C515 -1.1(14) no
N512 C513 C516 C517 165.4(13) no
N512 C513 C516 C521 -12(3) no
C514 C513 C516 C517 -24(3) no
C514 C513 C516 C521 159.4(16) no
C516 C513 C514 C515 -173.1(14) no
C513 C514 C515 N511 0.6(14) no
C513 C514 C515 C522 175.1(11) no
N511 C515 C522 C523 75.8(16) no
N511 C515 C522 C527 -104.8(15) no
C514 C515 C522 C523 -97.8(15) no
C514 C515 C522 C527 81.6(17) no
C513 C516 C517 C518 176.7(16) no
C513 C516 C521 C520 -178.0(17) no
C517 C516 C521 C520 5(4) no
C521 C516 C517 C518 -6(4) no
C516 C517 C518 C519 -3(4) no
C517 C518 C519 C520 12(4) no
C518 C519 C520 C521 -13(4) no
C519 C520 C521 C516 5(4) no
C515 C522 C523 C524 177.1(11) no
C515 C522 C527 C526 -177.4(11) no
C523 C522 C527 C526 2(2) no
C527 C522 C523 C524 -2(2) no
C522 C523 C524 C525 1(3) no
C523 C524 C525 C526 0(3) no
C524 C525 C526 C527 -0(3) no
C525 C526 C527 C522 -1(3) no
N532 C533 C534 C535 1.0(15) no
N532 C533 C536 C537 -12(2) no
N532 C533 C536 C541 172.6(11) no
C534 C533 C536 C537 164.8(13) no
C534 C533 C536 C541 -11(3) no
C536 C533 C534 C535 -175.8(13) no
C533 C534 C535 N531 -1.4(15) no
C533 C534 C535 C542 178.3(11) no
N531 C535 C542 C543 -133.5(12) no
N531 C535 C542 C547 50.9(17) no
C534 C535 C542 C543 46.9(18) no
C534 C535 C542 C547 -128.7(13) no
C533 C536 C537 C538 178.8(13) no
C533 C536 C541 C540 -179.7(12) no
C537 C536 C541 C540 4(3) no
C541 C536 C537 C538 -5(3) no
C536 C537 C538 C539 3(3) no
C537 C538 C539 C540 1(3) no
C538 C539 C540 C541 -2(3) no
C539 C540 C541 C536 -1(3) no
C535 C542 C543 C544 -175.6(12) no
C535 C542 C547 C546 173.6(10) no
C543 C542 C547 C546 -2.2(19) no
C547 C542 C543 C544 0(2) no
C542 C543 C544 C545 2(3) no
C543 C544 C545 C546 -2(3) no
C544 C545 C546 C547 0(3) no
C545 C546 C547 C542 2(3) no
N552 C553 C554 C555 -0.2(13) no
N552 C553 C556 C557 46.3(17) no
N552 C553 C556 C561 -131.6(12) no
C554 C553 C556 C557 -135.7(13) no
C554 C553 C556 C561 46.4(19) no
C556 C553 C554 C555 -178.3(11) no
C553 C554 C555 N551 0.2(13) no
C553 C554 C555 C562 -179.7(10) no
N551 C555 C562 C563 -163.1(11) no
N551 C555 C562 C567 21.3(19) no
C554 C555 C562 C563 16.8(18) no
C554 C555 C562 C567 -158.9(11) no
C553 C556 C557 C558 -174.8(12) no
C553 C556 C561 C560 176.2(13) no
C557 C556 C561 C560 -2(3) no
C561 C556 C557 C558 3(3) no
C556 C557 C558 C559 -0(3) no
C557 C558 C559 C560 -4(4) no
C558 C559 C560 C561 6(4) no
C559 C560 C561 C556 -3(4) no
C555 C562 C563 C564 -177.2(11) no
C555 C562 C567 C566 178.5(11) no
C563 C562 C567 C566 2.8(19) no
C567 C562 C563 C564 -1(2) no
C562 C563 C564 C565 -1(3) no
C563 C564 C565 C566 2(3) no
C564 C565 C566 C567 -1(3) no
C565 C566 C567 C562 -2(2) no
N572 C573 C574 C575 0.2(16) no
N572 C573 C576 C577 19(3) no
N572 C573 C576 C581 -159.0(12) no
C574 C573 C576 C577 -161.1(13) no
C574 C573 C576 C581 21(2) no
C576 C573 C574 C575 -179.6(12) no
C573 C574 C575 N571 -0.4(16) no
C573 C574 C575 C582 178.0(12) no
N571 C575 C582 C583 41(3) no
N571 C575 C582 C587 -144.3(15) no
C574 C575 C582 C583 -137.2(17) no
C574 C575 C582 C587 38(3) no
C573 C576 C577 C578 -178.2(13) no
C573 C576 C581 C580 178.2(14) no
C577 C576 C581 C580 -0(3) no
C581 C576 C577 C578 0(3) no
C576 C577 C578 C579 -1(3) no
C577 C578 C579 C580 1(3) no
C578 C579 C580 C581 -1(3) no
C579 C580 C581 C576 1(3) no
C575 C582 C583 C584 174.1(15) no
C575 C582 C587 C586 -172.5(16) no
C583 C582 C587 C586 2(4) no
C587 C582 C583 C584 -1(3) no
C582 C583 C584 C585 -4(3) no
C583 C584 C585 C586 6(4) no
C584 C585 C586 C587 -5(4) no
C585 C586 C587 C582 0(4) no
N592 C593 C594 C595 1.7(16) no
N592 C593 C596 C597 -133.0(14) no
N592 C593 C596 C601 43(3) no
C594 C593 C596 C597 50(3) no
C594 C593 C596 C601 -134.4(16) no
C596 C593 C594 C595 178.9(15) no
C593 C594 C595 N591 -1.8(16) no
C593 C594 C595 C602 -173.1(12) no
N591 C595 C602 C603 134.1(13) no
N591 C595 C602 C607 -50(2) no
C594 C595 C602 C603 -56.3(19) no
C594 C595 C602 C607 119.5(15) no
C593 C596 C597 C598 179.3(17) no
C593 C596 C601 C600 -178.3(15) no
C597 C596 C601 C600 -3(3) no
C601 C596 C597 C598 4(3) no
C596 C597 C598 C599 -3(5) no
C597 C598 C599 C600 2(6) no
C598 C599 C600 C601 -1(6) no
C599 C600 C601 C596 2(4) no
C595 C602 C603 C604 179.3(12) no
C595 C602 C607 C606 -179.4(13) no
C603 C602 C607 C606 -4(3) no
C607 C602 C603 C604 3(3) no
C602 C603 C604 C605 -4(3) no
C603 C604 C605 C606 4(4) no
C604 C605 C606 C607 -4(4) no
C605 C606 C607 C602 4(3) no
N612 C613 C614 C615 -0.6(15) no
N612 C613 C616 C617 149.4(12) no
N612 C613 C616 C621 -32(2) no
C614 C613 C616 C617 -40(2) no
C614 C613 C616 C621 138.6(15) no
C616 C613 C614 C615 -172.5(12) no
C613 C614 C615 N611 1.1(15) no
C613 C614 C615 C622 177.5(12) no
N611 C615 C622 C623 58(2) no
N611 C615 C622 C627 -124.8(14) no
C614 C615 C622 C623 -118.2(18) no
C614 C615 C622 C627 59(3) no
C613 C616 C617 C618 177.3(12) no
C613 C616 C621 C620 179.5(13) no
C617 C616 C621 C620 -2(3) no
C621 C616 C617 C618 -1(3) no
C616 C617 C618 C619 6(3) no
C617 C618 C619 C620 -7(4) no
C618 C619 C620 C621 4(4) no
C619 C620 C621 C616 1(4) no
C615 C622 C623 C624 179.0(15) no
C615 C622 C627 C626 -178.6(14) no
C623 C622 C627 C626 -1(3) no
C627 C622 C623 C624 2(3) no
C622 C623 C624 C625 0(3) no
C623 C624 C625 C626 -3(4) no
C624 C625 C626 C627 4(4) no
C625 C626 C627 C622 -2(4) no
N632 C633 C634 C635 0.3(16) no
C636 C633 C634 C635 -178.7(15) no
C633 C634 C635 N631 1.0(15) no
C633 C634 C635 C637 -179.4(12) no
